data_4131761
loop_
_publ_author_name
'Yang, Huayan'
'Yan, Juanzhu'
'Wang, Yu'
'Deng, Guocheng'
'Su, Haifeng'
'Zhao, Xiaojing'
'Xu, Chaofa'
'Teo, Boon K.'
'Zheng, Nanfeng'

_publ_section_title
;
 From Racemic Metal Nanoparticles to Optically Pure Enantiomers in One
 Pot.
;
_journal_issue 45
_journal_name_full 'Journal of the American Chemical Society'
_journal_page_first 16113
_journal_page_last 16116
_journal_paper_doi 10.1021/jacs.7b10448
_journal_volume 139
_journal_year 2017
_chemical_formula_moiety 'C456 H320 Ag78 F126 P12 S42'
_chemical_formula_sum 'C456 H320 Ag78 F126 P12 S42'
_chemical_formula_weight 18325.12
_space_group_crystal_system orthorhombic
_space_group_IT_number 37
_space_group_name_Hall 'C 2 -2c'
_space_group_name_H-M_alt 'C c c 2'
_atom_sites_solution_hydrogens geom
_audit_creation_date 2017-07-22
_audit_creation_method
;
Olex2 1.2
(compiled 2016.02.19 svn.r3266 for OlexSys, GUI svn.r5155)
;
_cell_angle_alpha 90
_cell_angle_beta 90
_cell_angle_gamma 90
_cell_formula_units_Z 4
_cell_length_a 43.0185(10)
_cell_length_b 48.2191(13)
_cell_length_c 30.0392(7)
_cell_measurement_reflns_used 12404
_cell_measurement_temperature 173.01(10)
_cell_measurement_theta_max 74.0553
_cell_measurement_theta_min 3.2127
_cell_volume 62311(3)
_computing_cell_refinement
;
CrysAlisPro, Agilent Technologies,
Version 1.171.35.21 (release 20-01-2012 CrysAlis171 .NET)
(compiled Jan 23 2012,18:06:46)
;
_computing_data_collection
;
CrysAlisPro, Agilent Technologies,
Version 1.171.35.21 (release 20-01-2012 CrysAlis171 .NET)
(compiled Jan 23 2012,18:06:46)
;
_computing_data_reduction
;
CrysAlisPro, Agilent Technologies,
Version 1.171.35.21 (release 20-01-2012 CrysAlis171 .NET)
(compiled Jan 23 2012,18:06:46)
;
_computing_molecular_graphics 'Olex2 (Dolomanov et al., 2009)'
_computing_publication_material 'Olex2 (Dolomanov et al., 2009)'
_computing_structure_refinement 'ShelXL (Sheldrick, 2015)'
_computing_structure_solution 'SHELXS-97 (Sheldrick, 1990)'
_diffrn_ambient_temperature 173.01(10)
_diffrn_detector_area_resol_mean 10.3415
_diffrn_measured_fraction_theta_full 0.996
_diffrn_measured_fraction_theta_max 0.996
_diffrn_measurement_details
;
#__ type_ start__ end____ width___ exp.time_
  1 omega  -50.00   39.00   0.5000   15.0000
omega____ theta____ kappa____ phi______ frames
    -      -36.7992   38.0000   60.0000 178

#__ type_ start__ end____ width___ exp.time_
  2 omega -122.00  -82.00   0.5000   15.0000
omega____ theta____ kappa____ phi______ frames
    -      -36.7992  -99.0000  -30.0000 80

#__ type_ start__ end____ width___ exp.time_
  3 omega   24.00   60.00   0.5000   15.0000
omega____ theta____ kappa____ phi______ frames
    -       36.7992  -82.0000   50.0000 72

#__ type_ start__ end____ width___ exp.time_
  4 omega   -1.00   24.00   0.5000   15.0000
omega____ theta____ kappa____ phi______ frames
    -       36.7992   82.0000   -7.0000 50

#__ type_ start__ end____ width___ exp.time_
  5 omega  100.00  172.00   0.5000   38.0000
omega____ theta____ kappa____ phi______ frames
    -      110.3907  111.0000   60.0000 144

#__ type_ start__ end____ width___ exp.time_
  6 omega   41.00   98.00   0.5000   38.0000
omega____ theta____ kappa____ phi______ frames
    -      110.3907  -45.0000  -90.0000 114

#__ type_ start__ end____ width___ exp.time_
  7 omega   75.00  176.00   0.5000   38.0000
omega____ theta____ kappa____ phi______ frames
    -      110.3907   61.0000 -120.0000 202

#__ type_ start__ end____ width___ exp.time_
  8 omega   41.00   86.00   0.5000   38.0000
omega____ theta____ kappa____ phi______ frames
    -      110.3907  -30.0000  120.0000 90

#__ type_ start__ end____ width___ exp.time_
  9 omega  132.00  157.00   0.5000   38.0000
omega____ theta____ kappa____ phi______ frames
    -      110.3907  111.0000 -150.0000 50
;
_diffrn_measurement_device_type 'SuperNova, Dual, Cu at zero, Atlas'
_diffrn_measurement_method '\w scans'
_diffrn_orient_matrix_UB_11 0.0119282000
_diffrn_orient_matrix_UB_12 0.0275830000
_diffrn_orient_matrix_UB_13 0.0195255000
_diffrn_orient_matrix_UB_21 -0.0286489000
_diffrn_orient_matrix_UB_22 0.0150490000
_diffrn_orient_matrix_UB_23 -0.0188759000
_diffrn_orient_matrix_UB_31 -0.0178245000
_diffrn_orient_matrix_UB_32 -0.0058353000
_diffrn_orient_matrix_UB_33 0.0435220000
_diffrn_radiation_monochromator mirror
_diffrn_radiation_type CuK\a
_diffrn_radiation_wavelength 1.54184
_diffrn_reflns_av_R_equivalents 0.0322
_diffrn_reflns_av_unetI/netI 0.0640
_diffrn_reflns_Laue_measured_fraction_full 0.996
_diffrn_reflns_Laue_measured_fraction_max 0.996
_diffrn_reflns_limit_h_max 49
_diffrn_reflns_limit_h_min -50
_diffrn_reflns_limit_k_max 56
_diffrn_reflns_limit_k_min -56
_diffrn_reflns_limit_l_max 35
_diffrn_reflns_limit_l_min -23
_diffrn_reflns_number 61907
_diffrn_reflns_point_group_measured_fraction_full 0.709
_diffrn_reflns_point_group_measured_fraction_max 0.709
_diffrn_reflns_theta_full 65.086
_diffrn_reflns_theta_max 65.086
_diffrn_reflns_theta_min 3.215
_diffrn_source 'SuperNova (Cu) X-ray Source'
_exptl_absorpt_coefficient_mu 21.434
_exptl_absorpt_correction_T_max 1.00000
_exptl_absorpt_correction_T_min 0.27932
_exptl_absorpt_correction_type multi-scan
_exptl_absorpt_process_details
;
CrysAlisPro, Agilent Technologies,
Version 1.171.35.21 (release 20-01-2012 CrysAlis171 .NET)
(compiled Jan 23 2012,18:06:46)
Empirical absorption correction using spherical harmonics,
 implemented in SCALE3 ABSPACK scaling algorithm.
;
_exptl_crystal_colour black
_exptl_crystal_density_diffrn 1.953
_exptl_crystal_density_method 'not measured'
_exptl_crystal_description block
_exptl_crystal_F_000 34832
_exptl_crystal_size_max 0.3
_exptl_crystal_size_mid 0.15
_exptl_crystal_size_min 0.15
_platon_squeeze_details
;
squeeze removed 4 CH2Cl2 and 2 hexane molecules per unit.
;
_refine_diff_density_max 3.214
_refine_diff_density_min -3.102
_refine_diff_density_rms 0.207
_refine_ls_abs_structure_details
;
 Flack x determined using 6430 quotients [(I+)-(I-)]/[(I+)+(I-)]
 (Parsons, Flack and Wagner, Acta Cryst. B69 (2013) 249-259).
;
_refine_ls_abs_structure_Flack 0.021(10)
_refine_ls_extinction_method none
_refine_ls_goodness_of_fit_ref 1.058
_refine_ls_hydrogen_treatment constr
_refine_ls_matrix_type fullcycle
_refine_ls_number_parameters 2963
_refine_ls_number_reflns 37694
_refine_ls_number_restraints 806
_refine_ls_restrained_S_all 1.131
_refine_ls_R_factor_all 0.0943
_refine_ls_R_factor_gt 0.0716
_refine_ls_shift/su_max 0.070
_refine_ls_shift/su_mean 0.004
_refine_ls_structure_factor_coef Fsqd
_refine_ls_weighting_details 'w=1/[\s^2^(Fo^2^)+(0.1107P)^2^+1078.0767P] where P=(Fo^2^+2Fc^2^)/3'
_refine_ls_weighting_scheme calc
_refine_ls_wR_factor_gt 0.1949
_refine_ls_wR_factor_ref 0.2112
_reflns_Friedel_coverage 0.395
_reflns_Friedel_fraction_full 0.410
_reflns_Friedel_fraction_max 0.410
_reflns_number_gt 28696
_reflns_number_total 37694
_reflns_threshold_expression 'I > 2\s(I)'
_cod_data_source_file ja7b10448_si_002.cif
_cod_data_source_block y120625-14b_1
_cod_database_code 4131761
_shelx_space_group_comment
;
The symmetry employed for this shelxl refinement is uniquely defined
by the following loop, which should always be used as a source of
symmetry information in preference to the above space-group names.
They are only intended as comments.
;
_shelx_estimated_absorpt_t_max 0.141
_shelx_estimated_absorpt_t_min 0.060
_reflns_odcompleteness_completeness 99.35
_reflns_odcompleteness_iscentric 1
_reflns_odcompleteness_theta 66.97
_olex2_refinement_description
;
1. Fixed Uiso
 At 1.2 times of:
  All C(H) groups, All C(H,H) groups
2. Restrained distances
 C140-C137
 1.5 with sigma of 0.02
 C105-C102
 1.54 with sigma of 0.02
 C105-C103
 2.8 with sigma of 0.02
 C105-C101
 2.8 with sigma of 0.02
 C91-C87
 2.8 with sigma of 0.02
 C91-C89
 2.8 with sigma of 0.02
 C88-C91
 1.54 with sigma of 0.02
 C21-C17
 2.8 with sigma of 0.02
 C14-C10
 2.8 with sigma of 0.02
 C18-C21
 1.54 with sigma of 0.02
 C67-C70
 1.5 with sigma of 0.02
 C66-C70
 2.9 with sigma of 0.02
 C70-C68
 2.9 with sigma of 0.02
 F46-F47
 2.15 with sigma of 0.02
 F47-F48
 2.15 with sigma of 0.02
 F48-F46
 2.15 with sigma of 0.02
 F33-F31
 2.15 with sigma of 0.02
 F31-F32
 2.15 with sigma of 0.02
 F32-F33
 2.15 with sigma of 0.02
 F34-F35
 2.15 with sigma of 0.02
 F35-F36
 2.15 with sigma of 0.02
 F36-F34
 2.15 with sigma of 0.02
 F20-F21
 2.15 with sigma of 0.02
 F21-F19
 2.15 with sigma of 0.02
 F19-F20
 2.15 with sigma of 0.02
 F15-F14
 2.15 with sigma of 0.02
 F14-F13
 2.15 with sigma of 0.02
 F13-F15
 2.15 with sigma of 0.02
 F16-F17
 2.15 with sigma of 0.02
 F17-F18
 2.15 with sigma of 0.02
 F18-F16
 2.15 with sigma of 0.02
 F27-F26
 2.2 with sigma of 0.02
 F26-F25
 2.2 with sigma of 0.02
 F25-F27
 2.2 with sigma of 0.02
 F62-F63
 2.2 with sigma of 0.02
 F63-F61
 2.2 with sigma of 0.02
 F61-F62
 2.2 with sigma of 0.02
 F21-C147
 1.35 with sigma of 0.02
 C147-F20
 1.35 with sigma of 0.02
 C147-F19
 1.35 with sigma of 0.02
 C119-F60
 1.35 with sigma of 0.02
 C119-F59
 1.35 with sigma of 0.02
 C119-F58
 1.35 with sigma of 0.02
 C56-F48
 1.35 with sigma of 0.02
 C56-F46
 1.35 with sigma of 0.02
 C56-F47
 1.35 with sigma of 0.02
 C91-F34
 1.35 with sigma of 0.02
 C91-F35
 1.35 with sigma of 0.02
 F36-C91
 1.35 with sigma of 0.02
 C35-F14
 1.35 with sigma of 0.02
 C35-F15
 1.35 with sigma of 0.02
 C35-F13
 1.35 with sigma of 0.02
 C7-F1
 1.35 with sigma of 0.02
 C70-F25
 1.35 with sigma of 0.02
 C70-F26
 1.35 with sigma of 0.02
 C70-F27
 1.35 with sigma of 0.02
 F6-C21
 1.35 with sigma of 0.02
 F9-C14 = F7-C14 = F8-C14
 1.35 with sigma of 0.02
 F40-C105 = F42-C105 = F41-C105
 1.35 with sigma of 0.02
 C133-C130
 1.5 with sigma of 0.02
 F55-C133 = F57-C133 = F56-C133
 1.35 with sigma of 0.02
 F57-F55
 2.4 with sigma of 0.02
 F55-F56
 2.4 with sigma of 0.02
 F56-F57
 2.4 with sigma of 0.02
 C21-C18 = C7-C4 = C14-C11 = C35-C32 = C28-C25 = C70-C67 = C77-C74 = C84-C81 =
 C112-C109 = C98-C95 = C91-C88 = C49-C46 = C56-C53 = C126-C123 = C119-C116
 1.5 with sigma of 0.02
 F63-C126
 1.3 with sigma of 0.02
 F54-F53
 2.4 with sigma of 0.02
 F53-F52
 2.4 with sigma of 0.02
 F52-F54
 2.4 with sigma of 0.02
 F4-C21
 1.3 with sigma of 0.02
 F7-F8
 2.4 with sigma of 0.04
 F8-F9
 2.4 with sigma of 0.04
 F9-F7
 2.4 with sigma of 0.04
3. Restrained planarity
 C56, C53, C54, C52, C51, C50, C55
 with sigma of 0.1
 C105, C102, C103, C104, C99, C100, C101
 with sigma of 0.1
 C102, C105, C103, C104, C99, C100, C101
 with sigma of 0.1
 C91, C88, C87, C86, C85, C90, C89
 with sigma of 0.1
 C21, C18, C17, C16, C15, C20, C19
 with sigma of 0.1
 C70, C66, C68, C69, C64, C65, C67
 with sigma of 0.1
 C67, C70, C66, C68, C69, C64, C65
 with sigma of 0.1
4. Rigid bond restraints
 C138, C137
 with sigma for 1-2 distances of 0.01 and sigma for 1-3 distances of 0.01
 C137, C140
 with sigma for 1-2 distances of 0.01 and sigma for 1-3 distances of 0.01
 C219, C220
 with sigma for 1-2 distances of 0.01 and sigma for 1-3 distances of 0.01
 C176, C193
 with sigma for 1-2 distances of 0.01 and sigma for 1-3 distances of 0.01
 C187, C186
 with sigma for 1-2 distances of 0.01 and sigma for 1-3 distances of 0.01
 C162, C161
 with sigma for 1-2 distances of 0.01 and sigma for 1-3 distances of 0.01
 C160, C159
 with sigma for 1-2 distances of 0.01 and sigma for 1-3 distances of 0.01
 C167, C168
 with sigma for 1-2 distances of 0.01 and sigma for 1-3 distances of 0.01
 C150, C151
 with sigma for 1-2 distances of 0.01 and sigma for 1-3 distances of 0.01
 F1, C7
 with sigma for 1-2 distances of 0.01 and sigma for 1-3 distances of 0.01
 F9, C14
 with sigma for 1-2 distances of 0.01 and sigma for 1-3 distances of 0.01
 F6, C21
 with sigma for 1-2 distances of 0.01 and sigma for 1-3 distances of 0.01
 F5, C21
 with sigma for 1-2 distances of 0.01 and sigma for 1-3 distances of 0.01
 F54, C140
 with sigma for 1-2 distances of 0.01 and sigma for 1-3 distances of 0.01
 F52, C140
 with sigma for 1-2 distances of 0.01 and sigma for 1-3 distances of 0.01
 F62, C126
 with sigma for 1-2 distances of 0.01 and sigma for 1-3 distances of 0.01
 F33, C84
 with sigma for 1-2 distances of 0.01 and sigma for 1-3 distances of 0.01
 F36, C91
 with sigma for 1-2 distances of 0.01 and sigma for 1-3 distances of 0.01
 F42, C105
 with sigma for 1-2 distances of 0.01 and sigma for 1-3 distances of 0.01
5. Uiso/Uaniso restraints and constraints
Ag28 \\sim S15 \\sim Ag40 \\sim S17: within 3.8A with sigma of 0.01 and sigma
for terminal atoms of 0.02
C97 \\sim C96 \\sim C92: within 3.8A with sigma of 0.01 and sigma for terminal
atoms of 0.02
C210 \\sim C211 \\sim C209: within 3.8A with sigma of 0.01 and sigma for
terminal atoms of 0.02
C176 \\sim C175 \\sim C177: within 3.8A with sigma of 0.01 and sigma for
terminal atoms of 0.02
C180 \\sim C179 \\sim C175: within 3.8A with sigma of 0.01 and sigma for
terminal atoms of 0.02
C187 \\sim C188 \\sim C186: within 3.8A with sigma of 0.01 and sigma for
terminal atoms of 0.02
C197 \\sim C198 \\sim C196: within 3.8A with sigma of 0.01 and sigma for
terminal atoms of 0.02
C162 \\sim C157 \\sim C161: within 3.8A with sigma of 0.01 and sigma for
terminal atoms of 0.02
C159 \\sim C160 \\sim C158: within 3.8A with sigma of 0.01 and sigma for
terminal atoms of 0.02
C165 \\sim C166 \\sim C164: within 3.8A with sigma of 0.01 and sigma for
terminal atoms of 0.02
C168 \\sim C167 \\sim C163: within 3.8A with sigma of 0.01 and sigma for
terminal atoms of 0.02
C155 \\sim C156 \\sim C154: within 3.8A with sigma of 0.01 and sigma for
terminal atoms of 0.02
C150 \\sim C151 \\sim C149: within 3.8A with sigma of 0.01 and sigma for
terminal atoms of 0.02
C172 \\sim C171 \\sim C173: within 3.8A with sigma of 0.01 and sigma for
terminal atoms of 0.02
C173 \\sim C172 \\sim C174: within 3.8A with sigma of 0.01 and sigma for
terminal atoms of 0.02
C188 \\sim C187 \\sim C189: within 3.8A with sigma of 0.01 and sigma for
terminal atoms of 0.02
C186 \\sim C185 \\sim C187: within 3.8A with sigma of 0.01 and sigma for
terminal atoms of 0.02
C191 \\sim C165 \\sim C167: within 3.8A with sigma of 0.01 and sigma for
terminal atoms of 0.02
C171 \\sim C170 \\sim C172: within 3.8A with sigma of 0.01 and sigma for
terminal atoms of 0.02
C49 \\sim F49 \\sim F51 \\sim F50 \\sim C47: within 3.8A with sigma of 0.01 and
sigma for terminal atoms of 0.02
Uanis(C93) \\sim Ueq, Uanis(C92) \\sim Ueq, Uanis(C97) \\sim Ueq, Uanis(C96)
\\sim Ueq, Uanis(C95) \\sim Ueq, Uanis(C94) \\sim Ueq: with sigma of 0.1 and
sigma for terminal atoms of 0.2
Uanis(F21) \\sim Ueq, Uanis(F54) \\sim Ueq, Uanis(C21) \\sim Ueq, Uanis(C140)
\\sim Ueq, Uanis(C187) \\sim Ueq, Uanis(C166) \\sim Ueq, Uanis(C151) \\sim Ueq,
Uanis(C173) \\sim Ueq: with sigma of 0.1 and sigma for terminal atoms of 0.2
Uanis(C165) \\sim Ueq, Uanis(C168) \\sim Ueq, Uanis(C173) \\sim Ueq,
Uanis(C172) \\sim Ueq, Uanis(C187) \\sim Ueq, Uanis(F35) \\sim Ueq, Uanis(C91)
\\sim Ueq, Uanis(F34) \\sim Ueq, Uanis(C162) \\sim Ueq, Uanis(C157) \\sim Ueq,
Uanis(C158) \\sim Ueq, Uanis(C159) \\sim Ueq: with sigma of 0.1 and sigma for
terminal atoms of 0.2
Uanis(F52) \\sim Ueq, Uanis(F53) \\sim Ueq, Uanis(F54) \\sim Ueq, Uanis(F62)
\\sim Ueq, Uanis(F63) \\sim Ueq, Uanis(F61) \\sim Ueq, Uanis(C126) \\sim Ueq,
Uanis(F58) \\sim Ueq, Uanis(F59) \\sim Ueq, Uanis(C119) \\sim Ueq, Uanis(F57)
\\sim Ueq, Uanis(F47) \\sim Ueq, Uanis(C56) \\sim Ueq, Uanis(F48) \\sim Ueq,
Uanis(F46) \\sim Ueq, Uanis(F25) \\sim Ueq, Uanis(F27) \\sim Ueq, Uanis(F26)
\\sim Ueq, Uanis(F28) \\sim Ueq, Uanis(F21) \\sim Ueq, Uanis(F6) \\sim Ueq,
Uanis(F4) \\sim Ueq, Uanis(C21) \\sim Ueq, Uanis(F9) \\sim Ueq, Uanis(C14)
\\sim Ueq, Uanis(F7) \\sim Ueq, Uanis(F8) \\sim Ueq, Uanis(F5) \\sim Ueq: with
sigma of 0.1 and sigma for terminal atoms of 0.2
6.a Secondary CH2 refined with riding coordinates:
 C181(H18A,H18B), C213(H21A,H21B), C183(H18C,H18D), C182(H18E,H18F), C156(H15A,
 H15B), C154(H15C,H15D), C155(H15E,H15F)
6.b Aromatic/amide H refined with riding coordinates:
 C41(H41), C207(H207), C215(H215), C214(H214), C115(H115), C34(H34),
 C203(H203), C204(H204), C23(H23), C205(H205), C86(H86), C58(H58), C24(H24),
 C37(H37), C27(H27), C223(H223), C72(H72), C227(H227), C26(H26), C111(H111),
 C30(H30), C73(H73), C76(H76), C75(H75), C195(H195), C194(H194), C193(H193),
 C192(H192), C191(H191), C38(H38), C94(H94), C93(H93), C97(H97), C96(H96),
 C66(H66), C68(H68), C69(H69), C65(H65), C59(H59), C117(H117), C61(H61),
 C31(H31), C224(H224), C107(H107), C90(H90), C114(H114), C226(H226), C55(H55),
 C54(H54), C40(H40), C47(H47), C45(H45), C44(H44), C48(H48), C62(H62),
 C206(H206), C158(H158), C159(H159), C160(H160), C161(H161), C162(H162),
 C121(H121), C125(H125), C124(H124), C122(H122), C17(H17), C16(H16), C20(H20),
 C19(H19), C139(H139), C138(H138), C136(H136), C135(H135), C89(H89), C33(H33),
 C108(H108), C110(H110), C184(H184), C185(H185), C186(H186), C187(H187),
 C188(H188), C196(H196), C200(H200), C199(H199), C198(H198), C197(H197),
 C51(H51), C5AA(H5AA), C212(H212), C211(H211), C210(H210), C209(H209), C10(H10),
  C12(H12), C13(H13), C9(H9), C104(H104), C103(H103), C101(H101), C100(H100),
 C131(H131), C132(H132), C128(H128), C129(H129), C87(H87), C225(H225),
 C218(H218), C219(H219), C220(H220), C221(H221), C216(H216), C118(H118),
 C142(H142), C146(H146), C145(H145), C163(H163), C168(H168), C167(H167),
 C166(H166), C165(H165), C80(H80), C79(H79), C83(H83), C82(H82), C143(H143),
 C175(H175), C176(H176), C177(H177), C179(H179), C180(H180), C52(H52),
 C151(H151), C150(H150), C149(H149), C148(H148), C152(H152), C174(H174),
 C170(H170), C171(H171), C172(H172), C173(H173), C3(H3), C2(H2), C6(H6), C5(H5)
6.c Fitted hexagon refined as free rotating group:
 C190(C195,C194,C193,C192,C191), C95(C94,C93,C92,C97,C96), C66(C67,C68,C69,C64,
 C65), C47(C46,C45,C44,C43,C48), C158(C159,C160,C161,C162,C157), C121(C120,C125,
 C124,C123,C122), C18(C17,C16,C15,C20,C19), C134(C139,C138,C137,C136,C135),
 C189(C184,C185,C186,C187,C188), C196(C201,C200,C199,C198,C197), C5AA(C212,C211,
 C210,C209,C208), C10(C11,C12,C13,C8,C9), C99(C104,C103,C102,C101,C100),
 C130(C131,C132,C127,C128,C129), C217(C218,C219,C220,C221,C216), C163(C168,C167,
 C166,C165,C164), C81(C80,C79,C78,C83,C82), C175(C176,C177,C178,C179,C180),
 C151(C150,C149,C148,C153,C152), C174(C169,C170,C171,C172,C173), C4(C3,C2,C1,C6,
 C5)
;
_shelx_shelxl_version_number 2014/7
_olex2_submission_special_instructions 'No special instructions were received'

loop_
_space_group_symop_operation_xyz
'x, y, z'
'-x, -y, z'
'-x, y, z+1/2'
'x, -y, z+1/2'
'x+1/2, y+1/2, z'
'-x+1/2, -y+1/2, z'
'-x+1/2, y+1/2, z+1/2'
'x+1/2, -y+1/2, z+1/2'

loop_
_atom_site_label
_atom_site_type_symbol
_atom_site_fract_x
_atom_site_fract_y
_atom_site_fract_z
_atom_site_U_iso_or_equiv
_atom_site_adp_type
_atom_site_occupancy
_atom_site_site_symmetry_order
_atom_site_calc_flag
_atom_site_refinement_flags_posn
_atom_site_refinement_flags_adp
_atom_site_refinement_flags_occupancy
Ag32 Ag 0.7500 0.2500 0.58250(5) 0.044 Uani 1 2 d S T P
Ag25 Ag 0.66860(2) 0.22194(2) 0.49915(3) 0.041 Uani 1 1 d . . .
Ag19 Ag 0.72921(2) 0.30589(2) 0.47986(4) 0.043 Uani 1 1 d . . .
Ag27 Ag 0.69686(2) 0.26802(2) 0.53662(3) 0.041 Uani 1 1 d . . .
Ag29 Ag 0.73960(2) 0.30649(2) 0.57087(4) 0.046 Uani 1 1 d . . .
Ag30 Ag 0.80217(2) 0.28474(2) 0.58157(3) 0.042 Uani 1 1 d . . .
Ag16 Ag 0.73037(2) 0.29523(2) 0.38889(4) 0.046 Uani 1 1 d . . .
Ag22 Ag 0.7500 0.2500 0.48525(5) 0.043 Uani 1 2 d S T P
Ag21 Ag 0.69143(2) 0.26369(2) 0.44211(3) 0.043 Uani 1 1 d . . .
Ag11 Ag 0.78077(2) 0.25926(2) 0.36272(3) 0.046 Uani 1 1 d . . .
Ag23 Ag 0.71454(2) 0.20824(2) 0.43808(3) 0.042 Uani 1 1 d . . .
Ag36 Ag 0.71152(2) 0.17631(2) 0.51575(4) 0.044 Uani 1 1 d . . .
Ag33 Ag 0.69816(3) 0.26619(3) 0.63289(4) 0.057 Uani 1 1 d . . .
Ag17 Ag 0.67029(3) 0.27705(3) 0.35257(4) 0.058 Uani 1 1 d . . .
Ag39 Ag 0.65206(2) 0.17554(2) 0.55442(4) 0.047 Uani 1 1 d . . .
Ag12 Ag 0.74001(3) 0.27970(3) 0.29662(4) 0.057 Uani 1 1 d . . .
Ag20 Ag 0.65909(2) 0.22100(2) 0.39319(4) 0.053 Uani 1 1 d . . .
Ag35 Ag 0.60179(3) 0.21099(3) 0.51007(4) 0.056 Uani 1 1 d . . .
Ag8 Ag 0.79176(3) 0.33940(2) 0.60800(4) 0.052 Uani 1 1 d . . .
Ag34 Ag 0.64297(2) 0.24561(3) 0.58067(4) 0.056 Uani 1 1 d . . .
Ag24 Ag 0.65875(3) 0.17072(2) 0.45339(4) 0.057 Uani 1 1 d . . .
Ag15 Ag 0.76640(3) 0.34706(2) 0.43327(4) 0.055 Uani 1 1 d . . .
Ag38 Ag 0.68551(3) 0.12233(2) 0.53778(5) 0.061 Uani 1 1 d . . .
Ag7 Ag 0.84500(3) 0.30703(3) 0.64822(4) 0.057 Uani 1 1 d . . .
Ag14 Ag 0.70335(3) 0.33058(3) 0.32089(5) 0.067 Uani 1 1 d . . .
Ag37 Ag 0.76361(3) 0.14138(2) 0.52130(5) 0.070 Uani 1 1 d . . .
Ag31 Ag 0.75885(3) 0.29263(3) 0.65777(4) 0.069 Uani 1 1 d . . .
Ag3 Ag 0.55861(3) 0.21923(4) 0.58481(5) 0.084 Uani 1 1 d . . .
Ag1 Ag 0.80609(3) 0.26295(3) 0.27351(4) 0.067 Uani 1 1 d . . .
Ag9 Ag 0.72628(3) 0.35235(3) 0.63131(5) 0.072 Uani 1 1 d . . .
Ag4 Ag 0.59632(3) 0.12611(3) 0.62544(5) 0.075 Uani 1 1 d . . .
Ag10 Ag 0.78441(3) 0.31874(3) 0.34761(4) 0.062 Uani 1 1 d . . .
Ag5 Ag 0.73074(4) 0.41544(3) 0.61482(7) 0.093 Uani 1 1 d . . .
Ag2 Ag 0.72836(4) 0.28060(4) 0.16610(5) 0.092 Uani 1 1 d . . .
Ag13 Ag 0.65242(4) 0.32668(4) 0.25349(6) 0.093 Uani 1 1 d . . .
Ag6 Ag 0.83479(3) 0.40289(3) 0.66520(6) 0.079 Uani 1 1 d . . .
Ag26 Ag 0.62831(4) 0.26773(4) 0.49371(6) 0.114 Uani 1 1 d . . .
Ag18 Ag 0.67361(3) 0.32364(3) 0.40893(7) 0.091 Uani 1 1 d . . .
Ag28 Ag 0.68259(4) 0.33328(4) 0.56044(13) 0.157 Uani 1 1 d . U .
Ag40 Ag 0.66199(5) 0.31183(4) 0.49129(8) 0.114 Uani 1 1 d . U .
S7 S 0.61194(9) 0.19779(9) 0.42971(14) 0.060 Uani 1 1 d . . .
S9 S 0.73945(10) 0.09707(9) 0.54409(19) 0.074 Uani 1 1 d . . .
S21 S 0.68683(10) 0.36005(7) 0.46623(16) 0.062 Uani 1 1 d . . .
S14 S 0.62433(9) 0.28788(10) 0.41847(15) 0.066 Uani 1 1 d . . .
S20 S 0.86032(10) 0.35411(9) 0.67607(15) 0.063 Uani 1 1 d . . .
S11 S 0.59415(8) 0.16846(8) 0.56105(14) 0.055 Uani 1 1 d . . .
S13 S 0.60573(9) 0.22555(9) 0.63528(14) 0.057 Uani 1 1 d . . .
S1 S 0.83231(10) 0.30351(10) 0.31242(15) 0.067 Uani 1 1 d . . .
S12 S 0.57519(10) 0.25638(10) 0.52757(15) 0.066 Uani 1 1 d . . .
S10 S 0.64304(10) 0.10294(8) 0.58498(18) 0.068 Uani 1 1 d . . .
S5 S 0.64944(10) 0.27564(11) 0.27541(15) 0.068 Uani 1 1 d . . .
S4 S 0.74732(10) 0.35819(8) 0.35578(15) 0.063 Uani 1 1 d . . .
S8 S 0.68254(10) 0.12439(9) 0.45263(17) 0.067 Uani 1 1 d . . .
S18 S 0.80739(11) 0.27638(10) 0.69056(14) 0.069 Uani 1 1 d . . .
S19 S 0.77476(10) 0.38043(9) 0.65519(17) 0.069 Uani 1 1 d . . .
S6 S 0.64749(11) 0.34448(11) 0.33647(18) 0.076 Uani 1 1 d . . .
S15 S 0.63790(12) 0.30340(10) 0.57069(19) 0.080 Uani 1 1 d . U .
S3 S 0.71530(10) 0.31252(11) 0.24056(14) 0.069 Uani 1 1 d . . .
S17 S 0.68428(11) 0.38184(11) 0.5941(3) 0.096 Uani 1 1 d . U .
P5 P 0.50454(10) 0.21057(12) 0.59842(16) 0.068 Uani 1 1 d . . .
S16 S 0.70630(12) 0.31103(10) 0.67569(16) 0.074 Uani 1 1 d . . .
P6 P 0.54843(12) 0.11332(13) 0.6624(2) 0.085 Uani 1 1 d . . .
P2 P 0.71829(15) 0.46012(12) 0.6420(3) 0.100 Uani 1 1 d . . .
S2 S 0.78317(11) 0.26824(14) 0.19741(16) 0.084 Uani 1 1 d . . .
P1 P 0.82652(15) 0.44516(10) 0.7065(2) 0.088 Uani 1 1 d . . .
P3 P 0.62547(14) 0.35180(14) 0.1975(2) 0.097 Uani 1 1 d . . .
P4 P 0.70576(19) 0.2982(2) 0.0984(2) 0.132 Uani 1 1 d . . .
C41 C 0.5934(5) 0.2619(4) 0.2357(8) 0.084 Uani 1 1 d . . .
H41 H 0.6017 0.2701 0.2095 0.101 Uiso 1 1 calc R . .
C29 C 0.5839(4) 0.1800(3) 0.4003(6) 0.058 Uani 1 1 d . . .
C207 C 0.4554(5) 0.2495(5) 0.5973(8) 0.096 Uani 1 1 d . . .
H207 H 0.4426 0.2375 0.5803 0.115 Uiso 1 1 calc R . .
C22 C 0.5770(4) 0.1472(3) 0.5190(6) 0.062 Uani 1 1 d . . .
C50 C 0.6498(5) 0.3854(5) 0.6269(8) 0.101 Uani 1 1 d . . .
C215 C 0.5022(5) 0.1863(4) 0.6488(8) 0.082 Uani 1 1 d . . .
H215 H 0.4898 0.1894 0.6745 0.098 Uiso 1 1 calc R . .
C214 C 0.5208(5) 0.1638(4) 0.6422(7) 0.078 Uani 1 1 d . . .
H214 H 0.5302 0.1604 0.6141 0.093 Uiso 1 1 calc R . .
C115 C 0.9150(6) 0.3191(5) 0.7719(9) 0.105 Uani 1 1 d . . .
H115 H 0.9314 0.3059 0.7720 0.126 Uiso 1 1 calc R . .
C34 C 0.5920(5) 0.1652(4) 0.3596(7) 0.079 Uani 1 1 d . . .
H34 H 0.6129 0.1655 0.3495 0.095 Uiso 1 1 calc R . .
F11 F 0.5477(5) 0.0886(5) 0.3906(8) 0.195 Uani 1 1 d . . .
C203 C 0.4988(5) 0.2609(4) 0.6374(7) 0.083 Uani 1 1 d . . .
H203 H 0.5185 0.2569 0.6499 0.100 Uiso 1 1 calc R . .
C204 C 0.4856(7) 0.2858(6) 0.6459(11) 0.126 Uani 1 1 d . . .
H204 H 0.4972 0.2989 0.6629 0.151 Uiso 1 1 calc R . .
C57 C 0.6561(5) 0.3857(4) 0.4713(7) 0.075 Uani 1 1 d . . .
C23 C 0.5444(5) 0.1467(4) 0.5111(8) 0.085 Uani 1 1 d . . .
H23 H 0.5318 0.1597 0.5264 0.102 Uiso 1 1 calc R . .
C205 C 0.4577(6) 0.2932(6) 0.6321(9) 0.112 Uani 1 1 d . . .
H205 H 0.4482 0.3103 0.6397 0.134 Uiso 1 1 calc R . .
C85 C 0.7583(4) 0.3882(4) 0.3260(7) 0.076 Uani 1 1 d . . .
C86 C 0.7374(6) 0.3990(5) 0.2945(8) 0.109 Uani 1 1 d . . .
H86 H 0.7188 0.3892 0.2875 0.131 Uiso 1 1 calc R . .
C58 C 0.6274(5) 0.3802(4) 0.4574(7) 0.080 Uani 1 1 d . . .
H58 H 0.6228 0.3620 0.4473 0.095 Uiso 1 1 calc R . .
C24 C 0.5313(6) 0.1296(5) 0.4846(9) 0.107 Uani 1 1 d . . .
H24 H 0.5095 0.1305 0.4800 0.129 Uiso 1 1 calc R . .
C113 C 0.8773(5) 0.3468(4) 0.7284(8) 0.083 Uani 1 1 d . . .
C106 C 0.8151(5) 0.2855(4) 0.1660(8) 0.086 Uani 1 1 d . . .
C37 C 0.6006(5) 0.2465(4) 0.3120(7) 0.075 Uani 1 1 d . . .
H37 H 0.6129 0.2453 0.3382 0.090 Uiso 1 1 calc R . .
F51 F 0.6039(6) 0.3285(5) 0.7864(9) 0.219 Uani 1 1 d . U .
C27 C 0.5955(5) 0.1269(4) 0.4966(7) 0.079 Uani 1 1 d . . .
H27 H 0.6173 0.1260 0.5011 0.095 Uiso 1 1 calc R . .
C223 C 0.4687(5) 0.1681(4) 0.5550(8) 0.087 Uani 1 1 d . . .
H223 H 0.4680 0.1583 0.5823 0.105 Uiso 1 1 calc R . .
F12 F 0.5412(7) 0.0614(6) 0.4499(10) 0.239 Uani 1 1 d . . .
C72 C 0.5792(6) 0.3136(5) 0.3722(9) 0.104 Uani 1 1 d . . .
H72 H 0.5867 0.3038 0.3469 0.125 Uiso 1 1 calc R . .
C227 C 0.4859(5) 0.2048(5) 0.5124(8) 0.099 Uani 1 1 d . . .
H227 H 0.4971 0.2217 0.5096 0.119 Uiso 1 1 calc R . .
C25 C 0.5501(5) 0.1086(3) 0.4612(6) 0.089 Uani 1 1 d D . .
C181 C 0.7523(5) 0.4837(5) 0.6388(9) 0.103 Uani 1 1 d . . .
H18A H 0.7519 0.4932 0.6096 0.123 Uiso 1 1 calc R . .
H18B H 0.7500 0.4981 0.6621 0.123 Uiso 1 1 calc R . .
C26 C 0.5811(5) 0.1087(5) 0.4685(8) 0.089 Uani 1 1 d . . .
H26 H 0.5935 0.0955 0.4533 0.107 Uiso 1 1 calc R . .
C111 C 0.8110(5) 0.3067(5) 0.1457(8) 0.092 Uani 1 1 d . . .
H111 H 0.7910 0.3150 0.1442 0.111 Uiso 1 1 calc R . .
C30 C 0.5544(5) 0.1813(5) 0.4113(8) 0.091 Uani 1 1 d . . .
H30 H 0.5480 0.1927 0.4355 0.109 Uiso 1 1 calc R . .
C73 C 0.5561(6) 0.3334(6) 0.3707(10) 0.118 Uani 1 1 d . . .
H73 H 0.5507 0.3402 0.3420 0.141 Uiso 1 1 calc R . .
C222 C 0.4833(5) 0.1934(4) 0.5529(7) 0.076 Uani 1 1 d . . .
C116 C 0.9026(5) 0.3324(5) 0.8124(5) 0.113 Uani 1 1 d D . .
C202 C 0.4851(4) 0.2416(4) 0.6121(7) 0.072 Uani 1 1 d . . .
C213 C 0.5261(5) 0.1443(4) 0.6814(7) 0.075 Uani 1 1 d . . .
H21A H 0.5058 0.1384 0.6938 0.090 Uiso 1 1 calc R . .
H21B H 0.5378 0.1541 0.7051 0.090 Uiso 1 1 calc R . .
C76 C 0.5774(5) 0.3203(5) 0.4504(9) 0.097 Uani 1 1 d . . .
H76 H 0.5848 0.3155 0.4792 0.117 Uiso 1 1 calc R . .
F49 F 0.5561(6) 0.3179(6) 0.7895(10) 0.224 Uani 1 1 d . U .
F50 F 0.5927(6) 0.2960(6) 0.8168(10) 0.223 Uani 1 1 d . U .
C75 C 0.5529(5) 0.3384(5) 0.4478(9) 0.094 Uani 1 1 d . . .
H75 H 0.5449 0.3467 0.4740 0.113 Uiso 1 1 calc R . .
C39 C 0.5528(5) 0.2365(4) 0.2719(7) 0.075 Uani 1 1 d . . .
F10 F 0.5053(6) 0.0901(5) 0.4257(9) 0.218 Uani 1 1 d . . .
F39 F 0.8142(7) 0.3915(7) 0.1328(11) 0.264 Uani 1 1 d . . .
C190 C 0.8549(3) 0.4717(3) 0.6940(5) 0.116 Uani 1 1 d . . .
C195 C 0.8568(4) 0.4948(4) 0.7217(6) 0.148 Uani 1 1 d G . .
H195 H 0.8449 0.4955 0.7483 0.178 Uiso 1 1 calc R . .
C194 C 0.8761(5) 0.5168(4) 0.7104(8) 0.155 Uani 1 1 d G . .
H194 H 0.8774 0.5325 0.7293 0.186 Uiso 1 1 calc R . .
C193 C 0.8935(4) 0.5158(4) 0.6714(9) 0.139 Uani 1 1 d G U .
H193 H 0.9067 0.5308 0.6637 0.166 Uiso 1 1 calc R . .
C192 C 0.8916(4) 0.4928(5) 0.6438(7) 0.149 Uani 1 1 d G . .
H192 H 0.9035 0.4921 0.6171 0.179 Uiso 1 1 calc R . .
C191 C 0.8723(4) 0.4707(4) 0.6550(6) 0.152 Uani 1 1 d G U .
H191 H 0.8710 0.4550 0.6361 0.182 Uiso 1 1 calc R . .
C71 C 0.5908(5) 0.3095(4) 0.4171(8) 0.085 Uani 1 1 d . . .
C38 C 0.5721(6) 0.2340(6) 0.3097(10) 0.116 Uani 1 1 d . . .
H38 H 0.5651 0.2233 0.3343 0.139 Uiso 1 1 calc R . .
F24 F 0.5006(9) 0.3618(7) 0.3628(13) 0.290 Uani 1 1 d . . .
C95 C 0.7745(3) 0.3818(2) 0.1841(4) 0.101 Uani 1 1 d D U .
C94 C 0.7882(3) 0.3598(3) 0.2066(5) 0.154 Uani 1 1 d G U .
H94 H 0.8102 0.3588 0.2092 0.185 Uiso 1 1 calc R . .
C93 C 0.7698(5) 0.3391(3) 0.2252(6) 0.100 Uani 1 1 d G U .
H93 H 0.7791 0.3241 0.2405 0.119 Uiso 1 1 calc R . .
C92 C 0.7376(4) 0.3406(3) 0.2213(7) 0.116 Uani 1 1 d G U .
C97 C 0.7239(3) 0.3626(4) 0.1988(7) 0.123 Uani 1 1 d G U .
H97 H 0.7019 0.3636 0.1962 0.147 Uiso 1 1 calc R . .
C96 C 0.7424(3) 0.3832(3) 0.1802(5) 0.123 Uani 1 1 d G U .
H96 H 0.7330 0.3983 0.1648 0.147 Uiso 1 1 calc R . .
C74 C 0.5400(4) 0.3445(4) 0.4063(11) 0.125 Uani 1 1 d D . .
C66 C 0.55075(16) 0.32943(17) 0.5992(2) 0.122 Uani 1 1 d D . .
H66 H 0.5331 0.3224 0.6145 0.146 Uiso 1 1 calc R . .
C67 C 0.54978(19) 0.35559(17) 0.5798(3) 0.131 Uani 1 1 d DG . .
C68 C 0.5757(2) 0.36580(19) 0.5574(3) 0.110 Uani 1 1 d DG . .
H68 H 0.5750 0.3837 0.5442 0.132 Uiso 1 1 calc R . .
C69 C 0.6025(2) 0.3499(2) 0.5545(4) 0.083 Uani 1 1 d G . .
H69 H 0.6202 0.3568 0.5392 0.100 Uiso 1 1 calc R . .
C64 C 0.60346(18) 0.3237(2) 0.5739(4) 0.082 Uani 1 1 d G . .
C65 C 0.57759(19) 0.31349(18) 0.5962(3) 0.134 Uani 1 1 d G . .
H65 H 0.5783 0.2956 0.6095 0.161 Uiso 1 1 calc R . .
C109 C 0.8637(4) 0.3037(5) 0.1195(8) 0.126 Uani 1 1 d D . .
C32 C 0.5384(4) 0.1525(4) 0.3475(6) 0.104 Uani 1 1 d D . .
C59 C 0.6030(7) 0.4007(6) 0.4569(10) 0.124 Uani 1 1 d . . .
H59 H 0.5839 0.3978 0.4418 0.149 Uiso 1 1 calc R . .
C117 C 0.8793(6) 0.3535(6) 0.8090(10) 0.113 Uani 1 1 d . . .
H117 H 0.8726 0.3633 0.8347 0.135 Uiso 1 1 calc R . .
C61 C 0.6379(7) 0.4311(6) 0.4984(10) 0.128 Uani 1 1 d . . .
H61 H 0.6415 0.4482 0.5130 0.153 Uiso 1 1 calc R . .
C31 C 0.5316(7) 0.1656(6) 0.3865(10) 0.130 Uani 1 1 d . . .
H31 H 0.5110 0.1643 0.3978 0.156 Uiso 1 1 calc R . .
C224 C 0.4560(6) 0.1579(5) 0.5203(9) 0.103 Uani 1 1 d . . .
H224 H 0.4460 0.1404 0.5226 0.123 Uiso 1 1 calc R . .
C107 C 0.8452(7) 0.2674(6) 0.1684(11) 0.126 Uani 1 1 d . . .
H107 H 0.8477 0.2513 0.1864 0.151 Uiso 1 1 calc R . .
C36 C 0.6111(4) 0.2612(4) 0.2746(7) 0.069 Uani 1 1 d . . .
C90 C 0.7858(4) 0.4018(4) 0.3351(6) 0.072 Uani 1 1 d . . .
H90 H 0.7997 0.3937 0.3561 0.087 Uiso 1 1 calc R . .
C183 C 0.7880(5) 0.4612(5) 0.6960(8) 0.097 Uani 1 1 d . . .
H18C H 0.7713 0.4480 0.7039 0.116 Uiso 1 1 calc R . .
H18D H 0.7855 0.4779 0.7148 0.116 Uiso 1 1 calc R . .
F38 F 0.8151(7) 0.4153(7) 0.1890(12) 0.279 Uani 1 1 d . . .
C114 C 0.9001(6) 0.3280(5) 0.7338(9) 0.100 Uani 1 1 d . . .
H114 H 0.9071 0.3195 0.7070 0.120 Uiso 1 1 calc R . .
C226 C 0.4732(6) 0.1932(6) 0.4748(11) 0.122 Uani 1 1 d . . .
H226 H 0.4766 0.2010 0.4462 0.146 Uiso 1 1 calc R . .
C55 C 0.6329(6) 0.4077(5) 0.6250(8) 0.115 Uani 1 1 d . . .
H55 H 0.6406 0.4207 0.6040 0.137 Uiso 1 1 calc R . .
C54 C 0.6059(6) 0.4172(6) 0.6468(8) 0.142 Uani 1 1 d . . .
H54 H 0.5947 0.4340 0.6434 0.171 Uiso 1 1 calc R . .
C40 C 0.5633(6) 0.2506(5) 0.2350(10) 0.109 Uani 1 1 d . . .
H40 H 0.5505 0.2527 0.2095 0.131 Uiso 1 1 calc R . .
C47 C 0.6158(2) 0.28990(19) 0.7193(3) 0.211 Uani 1 1 d . U .
H47 H 0.6298 0.3050 0.7229 0.253 Uiso 1 1 calc R . .
C46 C 0.5909(3) 0.2868(2) 0.7483(4) 0.124 Uani 1 1 d DG . .
C45 C 0.5704(3) 0.2647(3) 0.7430(5) 0.088 Uani 1 1 d G . .
H45 H 0.5534 0.2625 0.7628 0.106 Uiso 1 1 calc R . .
C44 C 0.5749(3) 0.2458(2) 0.7086(5) 0.083 Uani 1 1 d G . .
H44 H 0.5609 0.2307 0.7050 0.099 Uiso 1 1 calc R . .
C43 C 0.5998(3) 0.2489(2) 0.6796(4) 0.057 Uani 1 1 d G . .
C48 C 0.6203(3) 0.2710(2) 0.6849(3) 0.107 Uani 1 1 d G . .
H48 H 0.6373 0.2731 0.6651 0.129 Uiso 1 1 calc R . .
C62 C 0.6624(7) 0.4092(6) 0.4936(10) 0.116 Uani 1 1 d . . .
H62 H 0.6824 0.4119 0.5064 0.140 Uiso 1 1 calc R . .
C206 C 0.4459(6) 0.2766(5) 0.6097(10) 0.110 Uani 1 1 d . . .
H206 H 0.4264 0.2821 0.5975 0.132 Uiso 1 1 calc R . .
C158 C 0.7015(5) 0.2428(5) 0.0659(7) 0.206 Uani 1 1 d . U .
H158 H 0.7188 0.2402 0.0851 0.247 Uiso 1 1 calc R . .
C159 C 0.6895(7) 0.2205(5) 0.0423(9) 0.206 Uani 1 1 d G U .
H159 H 0.6986 0.2027 0.0453 0.247 Uiso 1 1 calc R . .
C160 C 0.6641(7) 0.2243(8) 0.0142(9) 0.207 Uani 1 1 d G U .
H160 H 0.6559 0.2090 -0.0020 0.248 Uiso 1 1 calc R . .
C161 C 0.6508(6) 0.2504(10) 0.0098(9) 0.273 Uani 1 1 d G U .
H161 H 0.6335 0.2530 -0.0094 0.328 Uiso 1 1 calc R . .
C162 C 0.6628(8) 0.2728(7) 0.0335(12) 0.274 Uani 1 1 d G U .
H162 H 0.6537 0.2906 0.0305 0.328 Uiso 1 1 calc R . .
C157 C 0.6882(7) 0.2690(5) 0.0616(10) 0.272 Uani 1 1 d G U .
C121 C 0.8366(3) 0.2811(2) 0.7729(4) 0.103 Uani 1 1 d . . .
H121 H 0.8553 0.2816 0.7562 0.124 Uiso 1 1 calc R . .
C120 C 0.8081(3) 0.2795(3) 0.7511(4) 0.091 Uani 1 1 d G . .
C125 C 0.7807(3) 0.2788(3) 0.7756(6) 0.126 Uani 1 1 d G . .
H125 H 0.7612 0.2777 0.7607 0.152 Uiso 1 1 calc R . .
C124 C 0.7817(4) 0.2796(4) 0.8218(6) 0.172 Uani 1 1 d G . .
H124 H 0.7630 0.2791 0.8385 0.207 Uiso 1 1 calc R . .
C123 C 0.8102(5) 0.2812(5) 0.8436(4) 0.154 Uani 1 1 d DG . .
C122 C 0.8376(4) 0.2819(3) 0.8191(4) 0.135 Uani 1 1 d G . .
H122 H 0.8570 0.2830 0.8340 0.161 Uiso 1 1 calc R . .
C18 C 0.6167(3) 0.02238(16) 0.5164(3) 0.168 Uani 1 1 d D . .
C17 C 0.5945(3) 0.0411(2) 0.5316(5) 0.142 Uani 1 1 d DG . .
H17 H 0.5731 0.0374 0.5273 0.170 Uiso 1 1 calc R . .
C16 C 0.6038(4) 0.0653(2) 0.5530(5) 0.133 Uani 1 1 d G . .
H16 H 0.5887 0.0781 0.5634 0.159 Uiso 1 1 calc R . .
C15 C 0.6353(5) 0.0707(2) 0.5593(5) 0.080 Uani 1 1 d G . .
C20 C 0.6574(4) 0.0520(3) 0.5441(6) 0.141 Uani 1 1 d G . .
H20 H 0.6789 0.0557 0.5484 0.169 Uiso 1 1 calc R . .
C19 C 0.6481(3) 0.0278(3) 0.5227(5) 0.151 Uani 1 1 d G . .
H19 H 0.6633 0.0150 0.5123 0.181 Uiso 1 1 calc R . .
C134 C 0.6998(3) 0.3124(3) 0.7370(4) 0.095 Uani 1 1 d . . .
C139 C 0.6975(5) 0.3387(3) 0.7559(6) 0.132 Uani 1 1 d G . .
H139 H 0.7005 0.3547 0.7381 0.159 Uiso 1 1 calc R . .
C138 C 0.6908(6) 0.3414(5) 0.8010(7) 0.207 Uani 1 1 d G U .
H138 H 0.6892 0.3593 0.8139 0.248 Uiso 1 1 calc R . .
C137 C 0.6864(5) 0.3179(7) 0.8271(4) 0.188 Uani 1 1 d DG U .
C136 C 0.6887(5) 0.2917(6) 0.8081(6) 0.196 Uani 1 1 d G . .
H136 H 0.6857 0.2757 0.8260 0.235 Uiso 1 1 calc R . .
C135 C 0.6954(4) 0.2890(4) 0.7631(6) 0.130 Uani 1 1 d G . .
H135 H 0.6970 0.2710 0.7501 0.156 Uiso 1 1 calc R . .
C89 C 0.7933(6) 0.4238(3) 0.3175(6) 0.118 Uani 1 1 d D . .
H89 H 0.8128 0.4315 0.3259 0.142 Uiso 1 1 calc R . .
C33 C 0.5694(6) 0.1505(5) 0.3345(9) 0.100 Uani 1 1 d . . .
H33 H 0.5753 0.1396 0.3095 0.120 Uiso 1 1 calc R . .
C108 C 0.8686(6) 0.2790(5) 0.1389(9) 0.106 Uani 1 1 d . . .
H108 H 0.8873 0.2692 0.1334 0.127 Uiso 1 1 calc R . .
C110 C 0.8375(6) 0.3192(6) 0.1235(9) 0.112 Uani 1 1 d . . .
H110 H 0.8366 0.3376 0.1122 0.135 Uiso 1 1 calc R . .
C189 C 0.7034(5) 0.4612(5) 0.6979(10) 0.348 Uani 1 1 d . U .
C184 C 0.7111(7) 0.4832(6) 0.7257(12) 0.174 Uani 1 1 d G . .
H184 H 0.7241 0.4977 0.7151 0.209 Uiso 1 1 calc R . .
C185 C 0.6999(9) 0.4840(8) 0.7690(11) 0.353 Uani 1 1 d G U .
H185 H 0.7051 0.4990 0.7881 0.424 Uiso 1 1 calc R . .
C186 C 0.6809(9) 0.4627(10) 0.7846(11) 0.351 Uani 1 1 d G U .
H186 H 0.6732 0.4633 0.8142 0.421 Uiso 1 1 calc R . .
C187 C 0.6732(8) 0.4408(9) 0.7567(13) 0.423 Uani 1 1 d G U .
H187 H 0.6602 0.4262 0.7673 0.508 Uiso 1 1 calc R . .
C188 C 0.6845(7) 0.4400(6) 0.7134(13) 0.348 Uani 1 1 d G U .
H188 H 0.6792 0.4250 0.6944 0.417 Uiso 1 1 calc R . .
C196 C 0.8550(3) 0.4308(3) 0.7814(6) 0.173 Uani 1 1 d . U .
H196 H 0.8716 0.4250 0.7627 0.207 Uiso 1 1 calc R . .
C201 C 0.8281(4) 0.4418(3) 0.7628(6) 0.092 Uani 1 1 d G . .
C200 C 0.8039(4) 0.4504(4) 0.7902(9) 0.129 Uani 1 1 d G . .
H200 H 0.7855 0.4579 0.7775 0.155 Uiso 1 1 calc R . .
C199 C 0.8066(5) 0.4479(5) 0.8362(8) 0.191 Uani 1 1 d G . .
H199 H 0.7901 0.4538 0.8549 0.229 Uiso 1 1 calc R . .
C198 C 0.8335(6) 0.4369(5) 0.8547(6) 0.174 Uani 1 1 d G U .
H198 H 0.8354 0.4352 0.8861 0.209 Uiso 1 1 calc R . .
C197 C 0.8577(4) 0.4284(4) 0.8273(6) 0.174 Uani 1 1 d G U .
H197 H 0.8761 0.4208 0.8400 0.209 Uiso 1 1 calc R . .
F22 F 0.4937(9) 0.3609(7) 0.4295(13) 0.297 Uani 1 1 d . . .
C182 C 0.7851(5) 0.4696(5) 0.6447(8) 0.100 Uani 1 1 d . . .
H18E H 0.8018 0.4827 0.6363 0.120 Uiso 1 1 calc R . .
H18F H 0.7867 0.4529 0.6256 0.120 Uiso 1 1 calc R . .
C53 C 0.5998(2) 0.3910(3) 0.6793(3) 0.201 Uani 1 1 d D . .
F5 F 0.6064(10) -0.0229(9) 0.5182(15) 0.379 Uani 1 1 d . U .
C51 C 0.6406(5) 0.3649(5) 0.6573(8) 0.111 Uani 1 1 d . . .
H51 H 0.6522 0.3482 0.6603 0.133 Uiso 1 1 calc R . .
C77 C 0.5120(4) 0.3639(5) 0.4070(19) 0.227 Uani 1 1 d D . .
C5AA C 0.5637(3) 0.0661(3) 0.7062(6) 0.147 Uani 1 1 d . . .
H5AA H 0.5652 0.0590 0.6767 0.177 Uiso 1 1 calc R . .
C212 C 0.5712(4) 0.0493(4) 0.7422(7) 0.132 Uani 1 1 d G . .
H212 H 0.5778 0.0307 0.7374 0.159 Uiso 1 1 calc R . .
C211 C 0.5691(5) 0.0596(5) 0.7853(6) 0.180 Uani 1 1 d G U .
H211 H 0.5742 0.0482 0.8099 0.216 Uiso 1 1 calc R . .
C210 C 0.5594(5) 0.0868(6) 0.7923(6) 0.181 Uani 1 1 d G U .
H210 H 0.5579 0.0939 0.8218 0.217 Uiso 1 1 calc R . .
C209 C 0.5519(5) 0.1036(4) 0.7563(8) 0.179 Uani 1 1 d G U .
H209 H 0.5453 0.1222 0.7611 0.214 Uiso 1 1 calc R . .
C208 C 0.5541(4) 0.0933(3) 0.7132(7) 0.109 Uani 1 1 d G . .
C10 C 0.6517(2) 0.0505(2) 0.4093(3) 0.153 Uani 1 1 d D . .
H10 H 0.6564 0.0316 0.4156 0.183 Uiso 1 1 calc R . .
C11 C 0.6296(3) 0.0570(3) 0.3774(4) 0.148 Uani 1 1 d DG . .
C12 C 0.6228(4) 0.0846(3) 0.3681(5) 0.125 Uani 1 1 d G . .
H12 H 0.6076 0.0891 0.3463 0.151 Uiso 1 1 calc R . .
C13 C 0.6381(4) 0.1057(2) 0.3908(5) 0.079 Uani 1 1 d G . .
H13 H 0.6335 0.1245 0.3845 0.094 Uiso 1 1 calc R . .
C8 C 0.6603(3) 0.0991(2) 0.4228(5) 0.111 Uani 1 1 d G . .
C9 C 0.6671(3) 0.0715(3) 0.4320(4) 0.092 Uani 1 1 d G . .
H9 H 0.6823 0.0670 0.4539 0.110 Uiso 1 1 calc R . .
C99 C 0.85177(17) 0.32809(17) 0.2775(3) 0.067 Uani 1 1 d . . .
C104 C 0.84687(19) 0.35629(17) 0.2840(3) 0.080 Uani 1 1 d G . .
H104 H 0.8311 0.3624 0.3039 0.096 Uiso 1 1 calc R . .
C103 C 0.8650(2) 0.37556(17) 0.2614(3) 0.097 Uani 1 1 d DG . .
H103 H 0.8616 0.3948 0.2658 0.116 Uiso 1 1 calc R . .
C102 C 0.8880(2) 0.3666(2) 0.2322(3) 0.123 Uani 1 1 d DG . .
C101 C 0.89288(19) 0.3384(2) 0.2257(3) 0.114 Uani 1 1 d DG . .
H101 H 0.9086 0.3323 0.2058 0.136 Uiso 1 1 calc R . .
C100 C 0.87478(19) 0.31915(18) 0.2484(3) 0.113 Uani 1 1 d G . .
H100 H 0.8781 0.2999 0.2439 0.136 Uiso 1 1 calc R . .
F4 F 0.6323(6) -0.0157(6) 0.4587(6) 0.338 Uani 1 1 d D U .
C60 C 0.6093(8) 0.4241(7) 0.4793(12) 0.142 Uani 1 1 d . . .
C21 C 0.6175(3) -0.00592(19) 0.4922(3) 0.373 Uani 1 1 d D U .
C130 C 0.7706(3) 0.3695(2) 0.8077(3) 0.143 Uani 1 1 d D . .
C131 C 0.7552(3) 0.3914(3) 0.7872(4) 0.171 Uani 1 1 d G . .
H131 H 0.7443 0.4046 0.8048 0.206 Uiso 1 1 calc R . .
C132 C 0.7555(4) 0.3939(3) 0.7411(4) 0.117 Uani 1 1 d G . .
H132 H 0.7450 0.4088 0.7272 0.140 Uiso 1 1 calc R . .
C127 C 0.7714(4) 0.3745(4) 0.7155(3) 0.085 Uani 1 1 d G . .
C128 C 0.7868(4) 0.3526(3) 0.7359(4) 0.085 Uani 1 1 d G . .
H128 H 0.7977 0.3394 0.7184 0.102 Uiso 1 1 calc R . .
C129 C 0.7865(3) 0.3501(3) 0.7820(4) 0.120 Uani 1 1 d G . .
H129 H 0.7970 0.3352 0.7960 0.144 Uiso 1 1 calc R . .
C87 C 0.7437(4) 0.4226(3) 0.2748(7) 0.127 Uani 1 1 d D . .
H87 H 0.7289 0.4297 0.2543 0.152 Uiso 1 1 calc R . .
C225 C 0.4563(6) 0.1709(6) 0.4800(10) 0.115 Uani 1 1 d . . .
H225 H 0.4443 0.1639 0.4560 0.137 Uiso 1 1 calc R . .
C217 C 0.5179(3) 0.0968(2) 0.6299(6) 0.107 Uani 1 1 d . . .
C218 C 0.4913(4) 0.0893(3) 0.6532(7) 0.133 Uani 1 1 d G . .
H218 H 0.4898 0.0929 0.6842 0.160 Uiso 1 1 calc R . .
C219 C 0.4668(4) 0.0765(4) 0.6311(9) 0.163 Uani 1 1 d G U .
H219 H 0.4486 0.0713 0.6470 0.196 Uiso 1 1 calc R . .
C220 C 0.4689(5) 0.0712(4) 0.5857(9) 0.168 Uani 1 1 d G U .
H220 H 0.4522 0.0624 0.5706 0.202 Uiso 1 1 calc R . .
C221 C 0.4955(6) 0.0787(5) 0.5624(7) 0.159 Uani 1 1 d G . .
H221 H 0.4970 0.0751 0.5314 0.191 Uiso 1 1 calc R . .
C216 C 0.5200(5) 0.0915(4) 0.5845(6) 0.151 Uani 1 1 d G . .
H216 H 0.5382 0.0967 0.5686 0.181 Uiso 1 1 calc R . .
C49 C 0.5819(9) 0.3075(4) 0.7841(7) 0.215 Uani 1 1 d D U .
C118 C 0.8666(5) 0.3596(5) 0.7670(8) 0.091 Uani 1 1 d . . .
H118 H 0.8502 0.3727 0.7649 0.109 Uiso 1 1 calc R . .
C28 C 0.5366(6) 0.0846(4) 0.4362(7) 0.125 Uani 1 1 d D . .
C88 C 0.7740(3) 0.44008(18) 0.2828(3) 0.136 Uani 1 1 d D . .
C98 C 0.7949(5) 0.4023(4) 0.1593(9) 0.188 Uani 1 1 d D . .
F17 F 0.5095(3) 0.2178(3) 0.3090(3) 0.125 Uani 1 1 d D . .
F45 F 0.8996(4) 0.3006(4) 0.0602(6) 0.140 Uani 1 1 d . . .
F18 F 0.5015(4) 0.2357(3) 0.2448(4) 0.152 Uani 1 1 d D . .
F16 F 0.5259(4) 0.1967(3) 0.2514(5) 0.163 Uani 1 1 d D . .
F60 F 0.9316(5) 0.3491(3) 0.8708(8) 0.206 Uani 1 1 d D . .
F43 F 0.8910(6) 0.3414(5) 0.0873(10) 0.213 Uani 1 1 d . . .
C142 C 0.5205(6) 0.2783(5) 0.5030(11) 0.115 Uani 1 1 d . . .
H142 H 0.5202 0.2856 0.5324 0.139 Uiso 1 1 calc R . .
C42 C 0.5214(6) 0.2239(5) 0.2704(10) 0.108 Uani 1 1 d . . .
C146 C 0.5479(5) 0.2526(4) 0.4429(8) 0.087 Uani 1 1 d . . .
H146 H 0.5651 0.2417 0.4338 0.105 Uiso 1 1 calc R . .
F14 F 0.4959(4) 0.1237(3) 0.3457(4) 0.242 Uani 1 1 d D . .
F42 F 0.9329(4) 0.3735(4) 0.1909(9) 0.261 Uani 1 1 d D U .
F29 F 0.5950(7) 0.4685(6) 0.4864(11) 0.251 Uani 1 1 d . . .
C35 C 0.5136(3) 0.1395(3) 0.3187(4) 0.132 Uani 1 1 d D . .
F15 F 0.4929(3) 0.1561(2) 0.2982(5) 0.212 Uani 1 1 d D . .
F44 F 0.9181(5) 0.3146(5) 0.1192(8) 0.191 Uani 1 1 d . . .
C141 C 0.5459(5) 0.2623(4) 0.4872(7) 0.077 Uani 1 1 d . . .
C156 C 0.6754(7) 0.3242(7) 0.1060(12) 0.143 Uani 1 1 d . U .
H15A H 0.6838 0.3403 0.1223 0.171 Uiso 1 1 calc R . .
H15B H 0.6677 0.3306 0.0767 0.171 Uiso 1 1 calc R . .
C145 C 0.5240(6) 0.2595(5) 0.4119(10) 0.104 Uani 1 1 d . . .
H145 H 0.5250 0.2547 0.3812 0.124 Uiso 1 1 calc R . .
F13 F 0.5251(3) 0.1233(3) 0.2871(4) 0.317 Uani 1 1 d D . .
F58 F 0.8949(4) 0.3139(6) 0.8796(8) 0.333 Uani 1 1 d D U .
F59 F 0.9389(5) 0.3048(4) 0.8546(16) 0.356 Uani 1 1 d D U .
F23 F 0.5206(8) 0.3892(8) 0.4038(14) 0.315 Uani 1 1 d . . .
C105 C 0.9104(2) 0.39050(19) 0.2045(3) 0.204 Uani 1 1 d D U .
C14 C 0.6098(3) 0.0370(3) 0.3457(4) 0.275 Uani 1 1 d D U .
C119 C 0.9180(3) 0.3256(3) 0.8564(5) 0.232 Uani 1 1 d D U .
F41 F 0.8916(5) 0.3930(8) 0.1689(6) 0.331 Uani 1 1 d D . .
F30 F 0.5677(6) 0.4450(5) 0.4499(10) 0.219 Uani 1 1 d . . .
C112 C 0.8901(4) 0.3182(5) 0.0956(8) 0.130 Uani 1 1 d D . .
F40 F 0.8996(7) 0.4147(3) 0.2173(11) 0.325 Uani 1 1 d D . .
C154 C 0.6204(8) 0.3304(7) 0.1517(12) 0.143 Uani 1 1 d . U .
H15C H 0.6032 0.3175 0.1590 0.171 Uiso 1 1 calc R . .
H15D H 0.6129 0.3423 0.1270 0.171 Uiso 1 1 calc R . .
C63 C 0.5849(11) 0.4536(10) 0.4863(17) 0.209 Uani 1 1 d . . .
F8 F 0.5939(5) 0.0215(4) 0.3767(6) 0.325 Uani 1 1 d D U .
C163 C 0.7529(6) 0.3436(5) 0.0837(12) 0.343 Uani 1 1 d . U .
H163 H 0.7517 0.3473 0.1147 0.412 Uiso 1 1 calc R . .
C168 C 0.7723(7) 0.3594(7) 0.0568(14) 0.345 Uani 1 1 d G U .
H168 H 0.7844 0.3739 0.0694 0.414 Uiso 1 1 calc R . .
C167 C 0.7740(9) 0.3541(9) 0.0114(14) 0.350 Uani 1 1 d G U .
H167 H 0.7873 0.3649 -0.0070 0.420 Uiso 1 1 calc R . .
C166 C 0.7563(11) 0.3329(10) -0.0071(12) 0.323 Uani 1 1 d G U .
H166 H 0.7575 0.3292 -0.0382 0.388 Uiso 1 1 calc R . .
C165 C 0.7369(11) 0.3171(8) 0.0198(15) 0.425 Uani 1 1 d G U .
H165 H 0.7248 0.3026 0.0071 0.510 Uiso 1 1 calc R . .
C164 C 0.7352(8) 0.3224(6) 0.0652(14) 0.324 Uani 1 1 d G U .
F7 F 0.6340(4) 0.0212(4) 0.3304(9) 0.392 Uani 1 1 d D U .
C81 C 0.6360(3) 0.43767(19) 0.3536(4) 0.151 Uani 1 1 d D . .
C80 C 0.6118(3) 0.4214(2) 0.3378(5) 0.128 Uani 1 1 d G . .
H80 H 0.5925 0.4297 0.3300 0.154 Uiso 1 1 calc R . .
C79 C 0.6157(4) 0.3929(2) 0.3334(6) 0.111 Uani 1 1 d G . .
H79 H 0.5991 0.3818 0.3226 0.133 Uiso 1 1 calc R . .
C78 C 0.6438(4) 0.38070(19) 0.3448(5) 0.091 Uani 1 1 d G . .
C83 C 0.6681(3) 0.3970(2) 0.3607(6) 0.073 Uani 1 1 d G . .
H83 H 0.6873 0.3886 0.3685 0.088 Uiso 1 1 calc R . .
C82 C 0.6642(3) 0.4255(2) 0.3651(5) 0.137 Uani 1 1 d G . .
H82 H 0.6808 0.4366 0.3759 0.165 Uiso 1 1 calc R . .
C144 C 0.4973(10) 0.2746(8) 0.4314(15) 0.175 Uani 1 1 d . . .
F9 F 0.5920(5) 0.0514(4) 0.3173(6) 0.385 Uani 1 1 d D U .
C155 C 0.6493(7) 0.3114(7) 0.1318(12) 0.143 Uani 1 1 d . U .
H15E H 0.6588 0.3016 0.1574 0.172 Uiso 1 1 calc R . .
H15F H 0.6399 0.2970 0.1125 0.172 Uiso 1 1 calc R . .
C143 C 0.4963(8) 0.2827(6) 0.4739(11) 0.133 Uani 1 1 d . . .
H143 H 0.4782 0.2919 0.4844 0.160 Uiso 1 1 calc R . .
F28 F 0.5666(9) 0.4393(8) 0.5117(14) 0.332 Uani 1 1 d . U .
F37 F 0.7794(5) 0.4260(5) 0.1482(9) 0.199 Uani 1 1 d . . .
F32 F 0.6463(4) 0.4814(7) 0.3314(4) 0.287 Uani 1 1 d D . .
F33 F 0.6018(3) 0.4770(7) 0.3631(6) 0.285 Uani 1 1 d D U .
F55 F 0.7572(3) 0.3423(2) 0.8673(9) 0.218 Uani 1 1 d D . .
F57 F 0.7574(3) 0.3912(2) 0.8694(11) 0.295 Uani 1 1 d D U .
C175 C 0.6469(4) 0.5053(3) 0.5545(7) 0.217 Uani 1 1 d . U .
H175 H 0.6324 0.5146 0.5358 0.261 Uiso 1 1 calc R . .
C176 C 0.6747(4) 0.4955(4) 0.5368(8) 0.218 Uani 1 1 d G U .
H176 H 0.6792 0.4981 0.5062 0.261 Uiso 1 1 calc R . .
C177 C 0.6958(4) 0.4818(4) 0.5641(10) 0.217 Uani 1 1 d G U .
H177 H 0.7148 0.4751 0.5521 0.261 Uiso 1 1 calc R . .
C178 C 0.6892(5) 0.4779(4) 0.6090(9) 0.099 Uani 1 1 d G . .
C179 C 0.6614(6) 0.4878(5) 0.6266(7) 0.216 Uani 1 1 d G U .
H179 H 0.6568 0.4851 0.6572 0.260 Uiso 1 1 calc R . .
C180 C 0.6402(5) 0.5014(4) 0.5993(7) 0.217 Uani 1 1 d G U .
H180 H 0.6212 0.5081 0.6113 0.261 Uiso 1 1 calc R . .
F31 F 0.6435(4) 0.4765(7) 0.4025(4) 0.271 Uani 1 1 d D . .
F36 F 0.7732(4) 0.4651(4) 0.2187(3) 0.233 Uani 1 1 d D U .
F34 F 0.7623(3) 0.4846(4) 0.2812(5) 0.314 Uani 1 1 d D U .
C52 C 0.6141(7) 0.3695(7) 0.6832(10) 0.160 Uani 1 1 d . . .
H52 H 0.6073 0.3559 0.7038 0.192 Uiso 1 1 calc R . .
F56 F 0.8042(2) 0.3659(3) 0.8718(8) 0.218 Uani 1 1 d D . .
C151 C 0.5368(5) 0.3837(4) 0.2066(6) 0.297 Uani 1 1 d . U .
H151 H 0.5259 0.3996 0.1963 0.357 Uiso 1 1 calc R . .
C150 C 0.5213(5) 0.3637(5) 0.2315(8) 0.298 Uani 1 1 d G U .
H150 H 0.4998 0.3660 0.2382 0.357 Uiso 1 1 calc R . .
C149 C 0.5372(7) 0.3404(5) 0.2466(9) 0.296 Uani 1 1 d G U .
H149 H 0.5266 0.3268 0.2636 0.356 Uiso 1 1 calc R . .
C148 C 0.5685(7) 0.3371(5) 0.2368(9) 0.132 Uani 1 1 d G . .
H148 H 0.5794 0.3212 0.2471 0.158 Uiso 1 1 calc R . .
C153 C 0.5840(5) 0.3571(6) 0.2119(10) 0.140 Uani 1 1 d G . .
C152 C 0.5681(5) 0.3804(5) 0.1968(8) 0.211 Uani 1 1 d G . .
H152 H 0.5787 0.3941 0.1798 0.253 Uiso 1 1 calc R . .
C84 C 0.6320(10) 0.4687(3) 0.3604(17) 0.220 Uani 1 1 d D U .
C133 C 0.7732(3) 0.3666(2) 0.8590(4) 0.174 Uani 1 1 d D . .
C91 C 0.7826(2) 0.46775(16) 0.2607(3) 0.240 Uani 1 1 d D U .
F35 F 0.8100(2) 0.4795(5) 0.2628(7) 0.441 Uani 1 1 d D U .
C174 C 0.6450(4) 0.3943(5) 0.1435(10) 0.341 Uani 1 1 d . U .
H174 H 0.6385 0.3830 0.1193 0.409 Uiso 1 1 calc R . .
C169 C 0.6405(6) 0.3853(6) 0.1870(11) 0.153 Uani 1 1 d G . .
C170 C 0.6499(8) 0.4018(9) 0.2225(10) 0.316 Uani 1 1 d G U .
H170 H 0.6469 0.3957 0.2522 0.379 Uiso 1 1 calc R . .
C171 C 0.6638(8) 0.4274(8) 0.2144(14) 0.322 Uani 1 1 d G U .
H171 H 0.6702 0.4387 0.2386 0.386 Uiso 1 1 calc R . .
C172 C 0.6683(8) 0.4364(6) 0.1709(16) 0.339 Uani 1 1 d G U .
H172 H 0.6777 0.4538 0.1653 0.407 Uiso 1 1 calc R . .
C173 C 0.6588(6) 0.4198(6) 0.1355(12) 0.338 Uani 1 1 d G U .
H173 H 0.6619 0.4260 0.1057 0.406 Uiso 1 1 calc R . .
F61 F 0.8220(4) 0.3069(3) 0.9053(16) 0.342 Uani 1 1 d D U .
F62 F 0.7841(3) 0.2766(4) 0.9073(17) 0.364 Uani 1 1 d D U .
F52 F 0.6999(4) 0.2999(3) 0.9031(13) 0.512 Uani 1 1 d D U .
F53 F 0.6922(4) 0.3483(3) 0.8880(14) 0.423 Uani 1 1 d D U .
F63 F 0.8323(3) 0.2621(2) 0.9045(13) 0.358 Uani 1 1 d D U .
C126 C 0.8121(5) 0.2808(4) 0.8944(5) 0.211 Uani 1 1 d D U .
C140 C 0.6861(14) 0.3198(13) 0.8779(5) 0.280 Uani 1 1 d D U .
C56 C 0.5713(3) 0.3979(2) 0.7059(4) 0.348 Uani 1 1 d D U .
F54 F 0.6500(3) 0.3167(4) 0.8802(12) 0.401 Uani 1 1 d D U .
F46 F 0.5545(4) 0.3751(2) 0.7135(8) 0.399 Uani 1 1 d D U .
F48 F 0.5523(4) 0.4170(3) 0.6880(5) 0.393 Uani 1 1 d D U .
F20 F 0.4833(4) 0.2775(4) 0.3530(4) 0.394 Uani 1 1 d D . .
F1 F 0.7684(4) 0.0186(5) 0.3683(6) 0.241 Uani 1 1 d D U .
F2 F 0.7570(7) -0.0111(7) 0.4064(12) 0.266 Uani 1 1 d . . .
F3 F 0.7205(9) 0.0102(9) 0.3767(15) 0.344 Uani 1 1 d . . .
C7 C 0.7473(5) 0.0099(4) 0.3986(5) 0.325 Uani 1 1 d D U .
C4 C 0.7467(2) 0.0337(2) 0.4314(4) 0.117 Uani 1 1 d D . .
C3 C 0.7368(3) 0.0257(2) 0.4735(4) 0.133 Uani 1 1 d G . .
H3 H 0.7314 0.0069 0.4792 0.160 Uiso 1 1 calc R . .
C2 C 0.7349(4) 0.0452(3) 0.5075(4) 0.113 Uani 1 1 d G . .
H2 H 0.7281 0.0398 0.5363 0.135 Uiso 1 1 calc R . .
C1 C 0.7428(4) 0.0727(3) 0.4992(4) 0.077 Uani 1 1 d G . .
C6 C 0.7526(4) 0.0806(2) 0.4571(5) 0.087 Uani 1 1 d G . .
H6 H 0.7580 0.0994 0.4514 0.105 Uiso 1 1 calc R . .
C5 C 0.7546(3) 0.0611(2) 0.4231(4) 0.099 Uani 1 1 d G . .
H5 H 0.7613 0.0666 0.3943 0.118 Uiso 1 1 calc R . .
F19 F 0.4590(5) 0.3040(2) 0.3992(7) 0.311 Uani 1 1 d D . .
F21 F 0.4510(4) 0.2599(2) 0.3997(7) 0.435 Uani 1 1 d D U .
C147 C 0.4729(4) 0.2793(3) 0.3947(5) 0.268 Uani 1 1 d D . .
F47 F 0.5791(4) 0.4082(4) 0.7460(4) 0.426 Uani 1 1 d D U .
C70 C 0.51701(19) 0.37510(18) 0.5834(3) 0.216 Uani 1 1 d D . .
F26 F 0.5129(7) 0.3842(4) 0.5428(3) 0.372 Uani 1 1 d D U .
F27 F 0.4956(4) 0.3575(3) 0.5975(6) 0.352 Uani 1 1 d D U .
F25 F 0.5226(6) 0.3952(3) 0.6128(4) 0.669 Uani 1 1 d D U .
F6 F 0.5899(4) -0.0021(15) 0.4717(11) 0.762 Uani 1 1 d D U .

loop_
_atom_site_aniso_label
_atom_site_aniso_U_11
_atom_site_aniso_U_22
_atom_site_aniso_U_33
_atom_site_aniso_U_23
_atom_site_aniso_U_13
_atom_site_aniso_U_12
Ag32 0.046 0.043 0.043 0.000 0.000 -0.005
Ag25 0.042 0.044 0.038 -0.001 0.002 0.000
Ag19 0.042 0.042 0.045 0.001 0.000 -0.001
Ag27 0.044 0.040 0.040 0.000 0.000 0.000
Ag29 0.052 0.042 0.046 -0.005 0.001 -0.002
Ag30 0.045 0.041 0.041 -0.002 0.001 -0.005
Ag16 0.042 0.056 0.040 0.008 -0.003 -0.001
Ag22 0.044 0.040 0.046 0.000 0.000 0.002
Ag21 0.046 0.043 0.039 -0.001 0.001 -0.001
Ag11 0.043 0.060 0.037 0.003 -0.001 -0.003
Ag23 0.040 0.046 0.040 -0.005 0.004 -0.001
Ag36 0.043 0.042 0.046 0.000 0.004 -0.004
Ag33 0.058 0.066 0.047 -0.013 0.007 -0.011
Ag17 0.047 0.070 0.056 0.008 -0.013 0.001
Ag39 0.045 0.049 0.048 0.003 0.003 -0.004
Ag12 0.051 0.077 0.043 0.010 -0.003 -0.004
Ag20 0.043 0.064 0.051 -0.002 -0.004 -0.007
Ag35 0.047 0.069 0.051 0.000 0.004 -0.001
Ag8 0.051 0.048 0.058 -0.014 0.002 -0.003
Ag34 0.047 0.075 0.047 -0.004 0.010 0.002
Ag24 0.061 0.056 0.056 -0.009 0.000 -0.011
Ag15 0.060 0.047 0.057 0.012 -0.004 -0.002
Ag38 0.061 0.049 0.073 -0.001 0.008 -0.005
Ag7 0.059 0.064 0.048 -0.009 -0.005 -0.006
Ag14 0.061 0.076 0.065 0.019 -0.010 -0.008
Ag37 0.093 0.041 0.076 0.002 -0.006 0.012
Ag31 0.072 0.087 0.046 -0.008 0.002 -0.018
Ag3 0.043 0.152 0.057 -0.003 0.009 -0.004
Ag1 0.056 0.098 0.046 0.009 0.003 -0.008
Ag9 0.065 0.064 0.086 -0.022 0.010 -0.005
Ag4 0.058 0.093 0.074 0.009 0.013 -0.004
Ag10 0.060 0.072 0.054 0.013 0.003 -0.008
Ag5 0.108 0.059 0.112 -0.026 0.017 0.003
Ag2 0.078 0.143 0.056 0.011 -0.004 -0.001
Ag13 0.081 0.105 0.094 0.033 -0.038 -0.012
Ag6 0.077 0.065 0.096 -0.029 -0.003 -0.003
Ag26 0.106 0.149 0.088 0.059 0.037 0.075
Ag18 0.068 0.082 0.123 -0.030 -0.009 0.015
Ag28 0.056 0.093 0.322 -0.010 -0.020 0.001
Ag40 0.107 0.111 0.125 0.020 0.023 0.015
S7 0.053 0.075 0.052 -0.007 0.000 -0.014
S9 0.063 0.064 0.094 0.015 0.013 0.007
S21 0.071 0.038 0.076 0.005 -0.003 0.005
S14 0.046 0.093 0.057 0.011 -0.002 0.001
S20 0.066 0.063 0.059 -0.013 -0.015 -0.005
S11 0.046 0.065 0.053 -0.002 0.011 -0.010
S13 0.052 0.068 0.050 0.004 0.001 0.003
S1 0.065 0.081 0.056 0.023 -0.007 -0.010
S12 0.056 0.080 0.061 -0.004 -0.004 0.015
S10 0.063 0.050 0.090 0.004 0.009 -0.002
S5 0.051 0.097 0.055 0.010 -0.009 -0.005
S4 0.069 0.059 0.063 0.021 -0.009 -0.005
S8 0.053 0.070 0.076 -0.006 0.001 -0.012
S18 0.077 0.089 0.040 -0.005 0.003 -0.024
S19 0.067 0.062 0.078 -0.027 0.000 -0.005
S6 0.064 0.087 0.079 0.010 0.002 -0.001
S15 0.079 0.072 0.088 -0.016 0.023 -0.006
S3 0.056 0.106 0.046 0.014 -0.012 -0.007
S17 0.051 0.083 0.154 -0.022 0.003 0.010
P5 0.044 0.099 0.060 0.002 0.008 0.008
S16 0.088 0.076 0.060 -0.020 0.007 -0.013
P6 0.066 0.096 0.092 0.012 0.023 0.000
P2 0.100 0.078 0.123 -0.039 -0.018 0.023
S2 0.056 0.145 0.052 0.012 0.008 -0.012
P1 0.100 0.060 0.106 -0.037 -0.006 0.003
P3 0.077 0.122 0.092 0.043 -0.026 -0.006
P4 0.109 0.232 0.054 0.032 -0.004 0.015
C41 0.084 0.084 0.084 0.000 0.000 0.000
C29 0.058 0.058 0.058 0.000 0.000 0.000
C207 0.096 0.096 0.096 0.000 0.000 0.000
C22 0.062 0.062 0.062 0.000 0.000 0.000
C50 0.101 0.101 0.101 0.000 0.000 0.000
C215 0.082 0.082 0.082 0.000 0.000 0.000
C214 0.078 0.078 0.078 0.000 0.000 0.000
C115 0.105 0.105 0.105 0.000 0.000 0.000
C34 0.079 0.079 0.079 0.000 0.000 0.000
F11 0.195 0.195 0.195 0.000 0.000 0.000
C203 0.083 0.083 0.083 0.000 0.000 0.000
C204 0.126 0.126 0.126 0.000 0.000 0.000
C57 0.075 0.075 0.075 0.000 0.000 0.000
C23 0.085 0.085 0.085 0.000 0.000 0.000
C205 0.112 0.112 0.112 0.000 0.000 0.000
C85 0.076 0.076 0.076 0.000 0.000 0.000
C86 0.109 0.109 0.109 0.000 0.000 0.000
C58 0.080 0.080 0.080 0.000 0.000 0.000
C24 0.107 0.107 0.107 0.000 0.000 0.000
C113 0.083 0.083 0.083 0.000 0.000 0.000
C106 0.086 0.086 0.086 0.000 0.000 0.000
C37 0.075 0.075 0.075 0.000 0.000 0.000
F51 0.219 0.219 0.219 0.000 0.000 0.000
C27 0.079 0.079 0.079 0.000 0.000 0.000
C223 0.087 0.087 0.087 0.000 0.000 0.000
F12 0.239 0.239 0.239 0.000 0.000 0.000
C72 0.104 0.104 0.104 0.000 0.000 0.000
C227 0.099 0.099 0.099 0.000 0.000 0.000
C25 0.089 0.089 0.089 0.000 0.000 0.000
C181 0.103 0.103 0.103 0.000 0.000 0.000
C26 0.089 0.089 0.089 0.000 0.000 0.000
C111 0.092 0.092 0.092 0.000 0.000 0.000
C30 0.091 0.091 0.091 0.000 0.000 0.000
C73 0.118 0.118 0.118 0.000 0.000 0.000
C222 0.076 0.076 0.076 0.000 0.000 0.000
C116 0.113 0.113 0.113 0.000 0.000 0.000
C202 0.072 0.072 0.072 0.000 0.000 0.000
C213 0.075 0.075 0.075 0.000 0.000 0.000
C76 0.097 0.097 0.097 0.000 0.000 0.000
F49 0.224 0.224 0.224 0.000 0.000 0.000
F50 0.223 0.223 0.223 0.000 0.000 0.000
C75 0.094 0.094 0.094 0.000 0.000 0.000
C39 0.075 0.075 0.075 0.000 0.000 0.000
F10 0.218 0.218 0.218 0.000 0.000 0.000
F39 0.264 0.264 0.264 0.000 0.000 0.000
C190 0.116 0.116 0.116 0.000 0.000 0.000
C195 0.148 0.148 0.148 0.000 0.000 0.000
C194 0.155 0.155 0.155 0.000 0.000 0.000
C193 0.139 0.139 0.139 0.000 0.000 0.000
C192 0.149 0.149 0.149 0.000 0.000 0.000
C191 0.152 0.152 0.152 0.000 0.000 0.000
C71 0.085 0.085 0.085 0.000 0.000 0.000
C38 0.116 0.116 0.116 0.000 0.000 0.000
F24 0.290 0.290 0.290 0.000 0.000 0.000
C95 0.101 0.101 0.101 0.000 0.000 0.000
C94 0.154 0.154 0.154 0.000 0.000 0.000
C93 0.100 0.100 0.100 0.000 0.000 0.000
C92 0.116 0.116 0.116 0.000 0.000 0.000
C97 0.123 0.123 0.123 0.000 0.000 0.000
C96 0.123 0.123 0.123 0.000 0.000 0.000
C74 0.125 0.125 0.125 0.000 0.000 0.000
C66 0.122 0.122 0.122 0.000 0.000 0.000
C67 0.131 0.131 0.131 0.000 0.000 0.000
C68 0.110 0.110 0.110 0.000 0.000 0.000
C69 0.083 0.083 0.083 0.000 0.000 0.000
C64 0.082 0.082 0.082 0.000 0.000 0.000
C65 0.134 0.134 0.134 0.000 0.000 0.000
C109 0.126 0.126 0.126 0.000 0.000 0.000
C32 0.104 0.104 0.104 0.000 0.000 0.000
C59 0.124 0.124 0.124 0.000 0.000 0.000
C117 0.113 0.113 0.113 0.000 0.000 0.000
C61 0.128 0.128 0.128 0.000 0.000 0.000
C31 0.130 0.130 0.130 0.000 0.000 0.000
C224 0.103 0.103 0.103 0.000 0.000 0.000
C107 0.126 0.126 0.126 0.000 0.000 0.000
C36 0.069 0.069 0.069 0.000 0.000 0.000
C90 0.072 0.072 0.072 0.000 0.000 0.000
C183 0.097 0.097 0.097 0.000 0.000 0.000
F38 0.279 0.279 0.279 0.000 0.000 0.000
C114 0.100 0.100 0.100 0.000 0.000 0.000
C226 0.122 0.122 0.122 0.000 0.000 0.000
C55 0.115 0.115 0.115 0.000 0.000 0.000
C54 0.142 0.142 0.142 0.000 0.000 0.000
C40 0.109 0.109 0.109 0.000 0.000 0.000
C47 0.211 0.211 0.211 0.000 0.000 0.000
C46 0.124 0.124 0.124 0.000 0.000 0.000
C45 0.088 0.088 0.088 0.000 0.000 0.000
C44 0.083 0.083 0.083 0.000 0.000 0.000
C43 0.057 0.057 0.057 0.000 0.000 0.000
C48 0.107 0.107 0.107 0.000 0.000 0.000
C62 0.116 0.116 0.116 0.000 0.000 0.000
C206 0.110 0.110 0.110 0.000 0.000 0.000
C158 0.206 0.206 0.206 0.000 0.000 0.000
C159 0.206 0.206 0.206 0.000 0.000 0.000
C160 0.207 0.207 0.207 0.000 0.000 0.000
C161 0.273 0.273 0.273 0.000 0.000 0.000
C162 0.274 0.274 0.274 0.000 0.000 0.000
C157 0.272 0.272 0.272 0.000 0.000 0.000
C121 0.103 0.103 0.103 0.000 0.000 0.000
C120 0.091 0.091 0.091 0.000 0.000 0.000
C125 0.126 0.126 0.126 0.000 0.000 0.000
C124 0.172 0.172 0.172 0.000 0.000 0.000
C123 0.154 0.154 0.154 0.000 0.000 0.000
C122 0.135 0.135 0.135 0.000 0.000 0.000
C18 0.168 0.168 0.168 0.000 0.000 0.000
C17 0.142 0.142 0.142 0.000 0.000 0.000
C16 0.133 0.133 0.133 0.000 0.000 0.000
C15 0.080 0.080 0.080 0.000 0.000 0.000
C20 0.141 0.141 0.141 0.000 0.000 0.000
C19 0.151 0.151 0.151 0.000 0.000 0.000
C134 0.095 0.095 0.095 0.000 0.000 0.000
C139 0.132 0.132 0.132 0.000 0.000 0.000
C138 0.207 0.207 0.207 0.000 0.000 0.000
C137 0.188 0.188 0.188 0.000 0.000 0.000
C136 0.196 0.196 0.196 0.000 0.000 0.000
C135 0.130 0.130 0.130 0.000 0.000 0.000
C89 0.118 0.118 0.118 0.000 0.000 0.000
C33 0.100 0.100 0.100 0.000 0.000 0.000
C108 0.106 0.106 0.106 0.000 0.000 0.000
C110 0.112 0.112 0.112 0.000 0.000 0.000
C189 0.348 0.348 0.348 0.000 0.000 0.000
C184 0.174 0.174 0.174 0.000 0.000 0.000
C185 0.353 0.353 0.353 0.000 0.000 0.000
C186 0.351 0.351 0.351 0.000 0.000 0.000
C187 0.423 0.423 0.423 0.000 0.000 0.000
C188 0.348 0.348 0.348 0.000 0.000 0.000
C196 0.173 0.173 0.173 0.000 0.000 0.000
C201 0.092 0.092 0.092 0.000 0.000 0.000
C200 0.129 0.129 0.129 0.000 0.000 0.000
C199 0.191 0.191 0.191 0.000 0.000 0.000
C198 0.174 0.174 0.174 0.000 0.000 0.000
C197 0.174 0.174 0.174 0.000 0.000 0.000
F22 0.297 0.297 0.297 0.000 0.000 0.000
C182 0.100 0.100 0.100 0.000 0.000 0.000
C53 0.201 0.201 0.201 0.000 0.000 0.000
F5 0.379 0.379 0.379 0.000 0.000 0.000
C51 0.111 0.111 0.111 0.000 0.000 0.000
C77 0.227 0.227 0.227 0.000 0.000 0.000
C5AA 0.147 0.147 0.147 0.000 0.000 0.000
C212 0.132 0.132 0.132 0.000 0.000 0.000
C211 0.180 0.180 0.180 0.000 0.000 0.000
C210 0.181 0.181 0.181 0.000 0.000 0.000
C209 0.179 0.179 0.179 0.000 0.000 0.000
C208 0.109 0.109 0.109 0.000 0.000 0.000
C10 0.153 0.153 0.153 0.000 0.000 0.000
C11 0.148 0.148 0.148 0.000 0.000 0.000
C12 0.125 0.125 0.125 0.000 0.000 0.000
C13 0.079 0.079 0.079 0.000 0.000 0.000
C8 0.111 0.111 0.111 0.000 0.000 0.000
C9 0.092 0.092 0.092 0.000 0.000 0.000
C99 0.067 0.067 0.067 0.000 0.000 0.000
C104 0.080 0.080 0.080 0.000 0.000 0.000
C103 0.097 0.097 0.097 0.000 0.000 0.000
C102 0.123 0.123 0.123 0.000 0.000 0.000
C101 0.114 0.114 0.114 0.000 0.000 0.000
C100 0.113 0.113 0.113 0.000 0.000 0.000
F4 0.338 0.338 0.338 0.000 0.000 0.000
C60 0.142 0.142 0.142 0.000 0.000 0.000
C21 0.373 0.373 0.373 0.000 0.000 0.000
C130 0.143 0.143 0.143 0.000 0.000 0.000
C131 0.171 0.171 0.171 0.000 0.000 0.000
C132 0.117 0.117 0.117 0.000 0.000 0.000
C127 0.085 0.085 0.085 0.000 0.000 0.000
C128 0.085 0.085 0.085 0.000 0.000 0.000
C129 0.120 0.120 0.120 0.000 0.000 0.000
C87 0.127 0.127 0.127 0.000 0.000 0.000
C225 0.115 0.115 0.115 0.000 0.000 0.000
C217 0.107 0.107 0.107 0.000 0.000 0.000
C218 0.133 0.133 0.133 0.000 0.000 0.000
C219 0.163 0.163 0.163 0.000 0.000 0.000
C220 0.168 0.168 0.168 0.000 0.000 0.000
C221 0.159 0.159 0.159 0.000 0.000 0.000
C216 0.151 0.151 0.151 0.000 0.000 0.000
C49 0.215 0.215 0.215 0.000 0.000 0.000
C118 0.091 0.091 0.091 0.000 0.000 0.000
C28 0.125 0.125 0.125 0.000 0.000 0.000
C88 0.136 0.136 0.136 0.000 0.000 0.000
C98 0.188 0.188 0.188 0.000 0.000 0.000
F17 0.125 0.125 0.125 0.000 0.000 0.000
F45 0.140 0.140 0.140 0.000 0.000 0.000
F18 0.152 0.152 0.152 0.000 0.000 0.000
F16 0.163 0.163 0.163 0.000 0.000 0.000
F60 0.206 0.206 0.206 0.000 0.000 0.000
F43 0.213 0.213 0.213 0.000 0.000 0.000
C142 0.115 0.115 0.115 0.000 0.000 0.000
C42 0.108 0.108 0.108 0.000 0.000 0.000
C146 0.087 0.087 0.087 0.000 0.000 0.000
F14 0.242 0.242 0.242 0.000 0.000 0.000
F42 0.261 0.261 0.261 0.000 0.000 0.000
F29 0.251 0.251 0.251 0.000 0.000 0.000
C35 0.132 0.132 0.132 0.000 0.000 0.000
F15 0.212 0.212 0.212 0.000 0.000 0.000
F44 0.191 0.191 0.191 0.000 0.000 0.000
C141 0.077 0.077 0.077 0.000 0.000 0.000
C156 0.143 0.143 0.143 0.000 0.000 0.000
C145 0.104 0.104 0.104 0.000 0.000 0.000
F13 0.317 0.317 0.317 0.000 0.000 0.000
F58 0.333 0.333 0.333 0.000 0.000 0.000
F59 0.356 0.356 0.356 0.000 0.000 0.000
F23 0.315 0.315 0.315 0.000 0.000 0.000
C105 0.204 0.204 0.204 0.000 0.000 0.000
C14 0.275 0.275 0.275 0.000 0.000 0.000
C119 0.232 0.232 0.232 0.000 0.000 0.000
F41 0.331 0.331 0.331 0.000 0.000 0.000
F30 0.219 0.219 0.219 0.000 0.000 0.000
C112 0.130 0.130 0.130 0.000 0.000 0.000
F40 0.325 0.325 0.325 0.000 0.000 0.000
C154 0.143 0.143 0.143 0.000 0.000 0.000
C63 0.209 0.209 0.209 0.000 0.000 0.000
F8 0.325 0.325 0.325 0.000 0.000 0.000
C163 0.343 0.343 0.343 0.000 0.000 0.000
C168 0.345 0.345 0.345 0.000 0.000 0.000
C167 0.350 0.350 0.350 0.000 0.000 0.000
C166 0.323 0.323 0.323 0.000 0.000 0.000
C165 0.425 0.425 0.425 0.000 0.000 0.000
C164 0.324 0.324 0.324 0.000 0.000 0.000
F7 0.392 0.392 0.392 0.000 0.000 0.000
C81 0.151 0.151 0.151 0.000 0.000 0.000
C80 0.128 0.128 0.128 0.000 0.000 0.000
C79 0.111 0.111 0.111 0.000 0.000 0.000
C78 0.091 0.091 0.091 0.000 0.000 0.000
C83 0.073 0.073 0.073 0.000 0.000 0.000
C82 0.137 0.137 0.137 0.000 0.000 0.000
C144 0.175 0.175 0.175 0.000 0.000 0.000
F9 0.385 0.385 0.385 0.000 0.000 0.000
C155 0.143 0.143 0.143 0.000 0.000 0.000
C143 0.133 0.133 0.133 0.000 0.000 0.000
F28 0.332 0.332 0.332 0.000 0.000 0.000
F37 0.199 0.199 0.199 0.000 0.000 0.000
F32 0.287 0.287 0.287 0.000 0.000 0.000
F33 0.285 0.285 0.285 0.000 0.000 0.000
F55 0.218 0.218 0.218 0.000 0.000 0.000
F57 0.295 0.295 0.295 0.000 0.000 0.000
C175 0.217 0.217 0.217 0.000 0.000 0.000
C176 0.218 0.218 0.218 0.000 0.000 0.000
C177 0.217 0.217 0.217 0.000 0.000 0.000
C178 0.099 0.099 0.099 0.000 0.000 0.000
C179 0.216 0.216 0.216 0.000 0.000 0.000
C180 0.217 0.217 0.217 0.000 0.000 0.000
F31 0.271 0.271 0.271 0.000 0.000 0.000
F36 0.233 0.233 0.233 0.000 0.000 0.000
F34 0.314 0.314 0.314 0.000 0.000 0.000
C52 0.160 0.160 0.160 0.000 0.000 0.000
F56 0.218 0.218 0.218 0.000 0.000 0.000
C151 0.297 0.297 0.297 0.000 0.000 0.000
C150 0.298 0.298 0.298 0.000 0.000 0.000
C149 0.296 0.296 0.296 0.000 0.000 0.000
C148 0.132 0.132 0.132 0.000 0.000 0.000
C153 0.140 0.140 0.140 0.000 0.000 0.000
C152 0.211 0.211 0.211 0.000 0.000 0.000
C84 0.220 0.220 0.220 0.000 0.000 0.000
C133 0.174 0.174 0.174 0.000 0.000 0.000
C91 0.240 0.240 0.240 0.000 0.000 0.000
F35 0.441 0.441 0.441 0.000 0.000 0.000
C174 0.341 0.341 0.341 0.000 0.000 0.000
C169 0.153 0.153 0.153 0.000 0.000 0.000
C170 0.316 0.316 0.316 0.000 0.000 0.000
C171 0.322 0.322 0.322 0.000 0.000 0.000
C172 0.339 0.339 0.339 0.000 0.000 0.000
C173 0.338 0.338 0.338 0.000 0.000 0.000
F61 0.342 0.342 0.342 0.000 0.000 0.000
F62 0.364 0.364 0.364 0.000 0.000 0.000
F52 0.512 0.512 0.512 0.000 0.000 0.000
F53 0.423 0.423 0.423 0.000 0.000 0.000
F63 0.358 0.358 0.358 0.000 0.000 0.000
C126 0.211 0.211 0.211 0.000 0.000 0.000
C140 0.280 0.280 0.280 0.000 0.000 0.000
C56 0.348 0.348 0.348 0.000 0.000 0.000
F54 0.401 0.401 0.401 0.000 0.000 0.000
F46 0.399 0.399 0.399 0.000 0.000 0.000
F48 0.393 0.393 0.393 0.000 0.000 0.000
F20 0.394 0.394 0.394 0.000 0.000 0.000
F1 0.241 0.241 0.241 0.000 0.000 0.000
F2 0.266 0.266 0.266 0.000 0.000 0.000
F3 0.344 0.344 0.344 0.000 0.000 0.000
C7 0.325 0.325 0.325 0.000 0.000 0.000
C4 0.117 0.117 0.117 0.000 0.000 0.000
C3 0.133 0.133 0.133 0.000 0.000 0.000
C2 0.113 0.113 0.113 0.000 0.000 0.000
C1 0.077 0.077 0.077 0.000 0.000 0.000
C6 0.087 0.087 0.087 0.000 0.000 0.000
C5 0.099 0.099 0.099 0.000 0.000 0.000
F19 0.311 0.311 0.311 0.000 0.000 0.000
F21 0.435 0.435 0.435 0.000 0.000 0.000
C147 0.268 0.268 0.268 0.000 0.000 0.000
F47 0.426 0.426 0.426 0.000 0.000 0.000
C70 0.216 0.216 0.216 0.000 0.000 0.000
F26 0.372 0.372 0.372 0.000 0.000 0.000
F27 0.352 0.352 0.352 0.000 0.000 0.000
F25 0.669 0.669 0.669 0.000 0.000 0.000
F6 0.762 0.762 0.762 0.000 0.000 0.000

loop_
_atom_type_symbol
_atom_type_description
_atom_type_scat_dispersion_real
_atom_type_scat_dispersion_imag
_atom_type_scat_source
C C 0.0181 0.0091 'International Tables Vol C Tables 4.2.6.8 and 6.1.1.4'
H H 0.0000 0.0000 'International Tables Vol C Tables 4.2.6.8 and 6.1.1.4'
Ag Ag 0.1306 4.2820 'International Tables Vol C Tables 4.2.6.8 and 6.1.1.4'
F F 0.0727 0.0534 'International Tables Vol C Tables 4.2.6.8 and 6.1.1.4'
P P 0.2955 0.4335 'International Tables Vol C Tables 4.2.6.8 and 6.1.1.4'
S S 0.3331 0.5567 'International Tables Vol C Tables 4.2.6.8 and 6.1.1.4'

loop_
_geom_angle_atom_site_label_1
_geom_angle_atom_site_label_2
_geom_angle_atom_site_label_3
_geom_angle
_geom_angle_site_symmetry_1
_geom_angle_site_symmetry_3
Ag27 Ag32 Ag27 121.19(7) 6_655 .
Ag27 Ag32 Ag22 60.60(3) 6_655 .
Ag27 Ag32 Ag22 60.60(3) . .
Ag27 Ag32 Ag31 104.74(3) . .
Ag27 Ag32 Ag31 104.74(3) 6_655 6_655
Ag27 Ag32 Ag31 117.81(3) 6_655 .
Ag27 Ag32 Ag31 117.80(3) . 6_655
Ag29 Ag32 Ag27 111.86(4) . 6_655
Ag29 Ag32 Ag27 60.29(3) 6_655 6_655
Ag29 Ag32 Ag27 111.86(4) 6_655 .
Ag29 Ag32 Ag27 60.29(3) . .
Ag29 Ag32 Ag29 165.57(8) 6_655 .
Ag29 Ag32 Ag30 62.75(3) 6_655 6_655
Ag29 Ag32 Ag30 117.09(3) . 6_655
Ag29 Ag32 Ag30 117.09(3) 6_655 .
Ag29 Ag32 Ag30 62.74(3) . .
Ag29 Ag32 Ag22 82.78(4) 6_655 .
Ag29 Ag32 Ag22 82.79(4) . .
Ag29 Ag32 Ag33 70.58(3) 6_655 6_655
Ag29 Ag32 Ag33 117.90(4) 6_655 .
Ag29 Ag32 Ag33 117.90(4) . 6_655
Ag29 Ag32 Ag33 70.58(3) . .
Ag29 Ag32 Ag31 136.54(6) . 6_655
Ag29 Ag32 Ag31 57.22(4) 6_655 6_655
Ag29 Ag32 Ag31 136.54(6) 6_655 .
Ag29 Ag32 Ag31 57.22(4) . .
Ag30 Ag32 Ag27 117.55(4) 6_655 6_655
Ag30 Ag32 Ag27 117.55(4) . .
Ag30 Ag32 Ag27 61.81(3) 6_655 .
Ag30 Ag32 Ag27 61.81(3) . 6_655
Ag30 Ag32 Ag30 178.85(7) 6_655 .
Ag30 Ag32 Ag22 89.42(4) . .
Ag30 Ag32 Ag22 89.43(4) 6_655 .
Ag30 Ag32 Ag33 62.29(3) . 6_655
Ag30 Ag32 Ag33 118.42(4) . .
Ag30 Ag32 Ag33 62.28(3) 6_655 .
Ag30 Ag32 Ag33 118.42(4) 6_655 6_655
Ag30 Ag32 Ag31 60.60(4) 6_655 6_655
Ag30 Ag32 Ag31 120.37(5) 6_655 .
Ag30 Ag32 Ag31 120.38(5) . 6_655
Ag30 Ag32 Ag31 60.60(4) . .
Ag22 Ag32 Ag31 137.24(3) . 6_655
Ag22 Ag32 Ag31 137.24(3) . .
Ag33 Ag32 Ag27 62.06(3) . .
Ag33 Ag32 Ag27 62.06(3) 6_655 6_655
Ag33 Ag32 Ag27 176.51(6) . 6_655
Ag33 Ag32 Ag27 176.51(6) 6_655 .
Ag33 Ag32 Ag22 122.64(4) . .
Ag33 Ag32 Ag22 122.64(4) 6_655 .
Ag33 Ag32 Ag33 114.72(7) . 6_655
Ag33 Ag32 Ag31 72.03(5) . 6_655
Ag33 Ag32 Ag31 72.03(5) 6_655 .
Ag33 Ag32 Ag31 61.08(4) . .
Ag33 Ag32 Ag31 61.08(4) 6_655 6_655
Ag31 Ag32 Ag31 85.52(6) . 6_655
Ag27 Ag25 Ag30 62.31(3) . 6_655
Ag27 Ag25 Ag21 61.42(4) . .
Ag27 Ag25 Ag23 98.45(4) . .
Ag27 Ag25 Ag36 104.94(4) . .
Ag27 Ag25 Ag39 119.85(5) . .
Ag27 Ag25 Ag20 118.03(4) . .
Ag27 Ag25 Ag35 121.82(5) . .
Ag27 Ag25 Ag34 60.75(4) . .
Ag27 Ag25 Ag24 162.38(5) . .
Ag27 Ag25 Ag26 70.39(5) . .
Ag30 Ag25 Ag21 117.62(4) 6_655 .
Ag30 Ag25 Ag36 58.45(3) 6_655 .
Ag30 Ag25 Ag39 60.68(3) 6_655 .
Ag30 Ag25 Ag20 159.08(5) 6_655 .
Ag30 Ag25 Ag35 108.67(4) 6_655 .
Ag30 Ag25 Ag34 58.11(4) 6_655 .
Ag30 Ag25 Ag24 113.15(4) 6_655 .
Ag30 Ag25 Ag26 114.78(5) 6_655 .
Ag21 Ag25 Ag36 114.98(4) . .
Ag21 Ag25 Ag39 172.94(5) . .
Ag21 Ag25 Ag20 56.77(3) . .
Ag21 Ag25 Ag35 122.43(5) . .
Ag21 Ag25 Ag34 111.23(4) . .
Ag21 Ag25 Ag24 112.11(5) . .
Ag23 Ag25 Ag30 103.75(4) . 6_655
Ag23 Ag25 Ag21 61.35(3) . .
Ag23 Ag25 Ag36 58.84(3) . .
Ag23 Ag25 Ag39 111.88(4) . .
Ag23 Ag25 Ag20 55.39(3) . .
Ag23 Ag25 Ag35 136.62(5) . .
Ag23 Ag25 Ag34 156.42(5) . .
Ag23 Ag25 Ag24 65.30(4) . .
Ag23 Ag25 Ag26 125.96(5) . .
Ag36 Ag25 Ag20 103.87(4) . .
Ag36 Ag25 Ag35 117.68(4) . .
Ag36 Ag25 Ag34 113.01(5) . .
Ag39 Ag25 Ag36 58.05(3) . .
Ag39 Ag25 Ag20 122.02(4) . .
Ag39 Ag25 Ag35 63.52(4) . .
Ag39 Ag25 Ag34 74.11(4) . .
Ag35 Ag25 Ag20 89.06(4) . .
Ag34 Ag25 Ag20 142.15(5) . .
Ag34 Ag25 Ag35 66.88(4) . .
Ag24 Ag25 Ag36 61.58(4) . .
Ag24 Ag25 Ag39 64.45(4) . .
Ag24 Ag25 Ag20 59.46(4) . .
Ag24 Ag25 Ag35 75.74(4) . .
Ag24 Ag25 Ag34 133.28(5) . .
Ag26 Ag25 Ag21 67.59(5) . .
Ag26 Ag25 Ag36 173.22(6) . .
Ag26 Ag25 Ag39 119.47(5) . .
Ag26 Ag25 Ag20 82.81(5) . .
Ag26 Ag25 Ag35 62.93(5) . .
Ag26 Ag25 Ag34 60.58(5) . .
Ag26 Ag25 Ag24 124.00(6) . .
Ag27 Ag19 Ag36 113.29(4) . 6_655
Ag27 Ag19 Ag15 172.05(5) . .
Ag27 Ag19 Ag18 101.36(5) . .
Ag27 Ag19 Ag40 60.77(5) . .
Ag29 Ag19 Ag27 59.79(4) . .
Ag29 Ag19 Ag16 165.63(5) . .
Ag29 Ag19 Ag22 84.43(5) . .
Ag29 Ag19 Ag21 119.59(5) . .
Ag29 Ag19 Ag23 107.72(4) . 6_655
Ag29 Ag19 Ag36 59.20(4) . 6_655
Ag29 Ag19 Ag15 112.27(5) . .
Ag29 Ag19 Ag37 62.73(4) . 6_655
Ag29 Ag19 Ag18 138.41(5) . .
Ag29 Ag19 Ag40 92.45(6) . .
Ag16 Ag19 Ag27 118.47(4) . .
Ag16 Ag19 Ag22 82.83(5) . .
Ag16 Ag19 Ag21 59.05(4) . .
Ag16 Ag19 Ag23 60.05(4) . 6_655
Ag16 Ag19 Ag36 113.85(4) . 6_655
Ag16 Ag19 Ag15 69.11(4) . .
Ag16 Ag19 Ag37 126.34(5) . 6_655
Ag16 Ag19 Ag18 55.20(4) . .
Ag16 Ag19 Ag40 98.70(6) . .
Ag22 Ag19 Ag27 60.92(3) . .
Ag22 Ag19 Ag36 89.01(3) . 6_655
Ag22 Ag19 Ag15 120.08(4) . .
Ag22 Ag19 Ag37 141.90(5) . 6_655
Ag22 Ag19 Ag18 120.54(5) . .
Ag22 Ag19 Ag40 113.38(5) . .
Ag21 Ag19 Ag27 60.14(3) . .
Ag21 Ag19 Ag22 61.57(3) . .
Ag21 Ag19 Ag36 149.77(5) . 6_655
Ag21 Ag19 Ag15 127.71(5) . .
Ag21 Ag19 Ag37 151.19(5) . 6_655
Ag21 Ag19 Ag18 61.03(4) . .
Ag21 Ag19 Ag40 63.35(5) . .
Ag23 Ag19 Ag27 122.05(4) 6_655 .
Ag23 Ag19 Ag22 61.64(3) 6_655 .
Ag23 Ag19 Ag21 98.10(4) 6_655 .
Ag23 Ag19 Ag36 58.68(3) 6_655 6_655
Ag23 Ag19 Ag15 58.45(4) 6_655 .
Ag23 Ag19 Ag37 108.56(5) 6_655 6_655
Ag23 Ag19 Ag18 113.38(5) 6_655 .
Ag23 Ag19 Ag40 158.01(7) 6_655 .
Ag36 Ag19 Ag15 59.53(4) 6_655 .
Ag36 Ag19 Ag18 142.86(5) 6_655 .
Ag36 Ag19 Ag40 142.82(6) 6_655 .
Ag15 Ag19 Ag18 84.92(5) . .
Ag15 Ag19 Ag40 122.22(6) . .
Ag37 Ag19 Ag27 111.24(5) 6_655 .
Ag37 Ag19 Ag36 58.50(4) 6_655 6_655
Ag37 Ag19 Ag15 62.70(4) 6_655 .
Ag37 Ag19 Ag18 97.39(5) 6_655 .
Ag37 Ag19 Ag40 88.19(6) 6_655 .
Ag40 Ag19 Ag18 48.49(6) . .
Ag32 Ag27 Ag19 95.40(4) . .
Ag32 Ag27 Ag30 58.98(3) . 6_655
Ag32 Ag27 Ag22 61.65(4) . .
Ag32 Ag27 Ag21 122.14(5) . .
Ag32 Ag27 Ag33 58.95(4) . .
Ag32 Ag27 Ag34 108.29(4) . .
Ag32 Ag27 Ag26 160.30(5) . .
Ag32 Ag27 Ag28 109.99(6) . .
Ag32 Ag27 Ag40 150.36(6) . .
Ag25 Ag27 Ag32 107.96(4) . .
Ag25 Ag27 Ag19 118.89(5) . .
Ag25 Ag27 Ag29 164.99(5) . .
Ag25 Ag27 Ag30 59.25(3) . 6_655
Ag25 Ag27 Ag22 83.63(3) . .
Ag25 Ag27 Ag21 60.12(3) . .
Ag25 Ag27 Ag33 112.95(5) . .
Ag25 Ag27 Ag34 62.14(4) . .
Ag25 Ag27 Ag26 55.39(4) . .
Ag25 Ag27 Ag28 140.75(5) . .
Ag25 Ag27 Ag40 99.49(6) . .
Ag19 Ag27 Ag30 146.76(5) . 6_655
Ag19 Ag27 Ag22 59.27(3) . .
Ag19 Ag27 Ag33 127.29(5) . .
Ag19 Ag27 Ag34 154.87(5) . .
Ag19 Ag27 Ag26 102.11(5) . .
Ag19 Ag27 Ag28 66.99(6) . .
Ag19 Ag27 Ag40 60.73(5) . .
Ag29 Ag27 Ag32 59.42(3) . .
Ag29 Ag27 Ag19 58.52(4) . .
Ag29 Ag27 Ag30 113.72(4) . 6_655
Ag29 Ag27 Ag22 82.90(4) . .
Ag29 Ag27 Ag21 117.79(4) . .
Ag29 Ag27 Ag33 68.97(4) . .
Ag29 Ag27 Ag34 127.36(5) . .
Ag29 Ag27 Ag26 138.57(5) . .
Ag29 Ag27 Ag28 53.81(4) . .
Ag29 Ag27 Ag40 91.68(5) . .
Ag30 Ag27 Ag22 88.47(4) 6_655 .
Ag30 Ag27 Ag33 60.29(4) 6_655 .
Ag30 Ag27 Ag26 101.37(5) 6_655 .
Ag30 Ag27 Ag28 138.30(8) 6_655 .
Ag30 Ag27 Ag40 149.65(6) 6_655 .
Ag22 Ag27 Ag33 120.58(5) . .
Ag22 Ag27 Ag26 120.62(5) . .
Ag22 Ag27 Ag28 123.49(5) . .
Ag22 Ag27 Ag40 111.95(6) . .
Ag21 Ag27 Ag19 59.59(3) . .
Ag21 Ag27 Ag30 113.74(4) . 6_655
Ag21 Ag27 Ag22 60.81(4) . .
Ag21 Ag27 Ag33 173.06(5) . .
Ag21 Ag27 Ag34 111.31(4) . .
Ag21 Ag27 Ag26 61.74(4) . .
Ag21 Ag27 Ag28 105.73(8) . .
Ag21 Ag27 Ag40 63.15(5) . .
Ag33 Ag27 Ag26 114.70(5) . .
Ag33 Ag27 Ag28 79.35(7) . .
Ag33 Ag27 Ag40 119.79(6) . .
Ag34 Ag27 Ag30 57.64(4) . 6_655
Ag34 Ag27 Ag22 140.25(4) . .
Ag34 Ag27 Ag33 62.93(4) . .
Ag34 Ag27 Ag26 56.28(4) . .
Ag34 Ag27 Ag28 96.26(6) . .
Ag34 Ag27 Ag40 94.13(6) . .
Ag26 Ag27 Ag28 85.42(6) . .
Ag40 Ag27 Ag26 49.25(6) . .
Ag40 Ag27 Ag28 46.70(8) . .
Ag32 Ag29 Ag27 60.29(3) . .
Ag32 Ag29 Ag30 58.93(3) . .
Ag32 Ag29 Ag36 104.08(4) . 6_655
Ag32 Ag29 Ag33 55.05(3) . .
Ag32 Ag29 Ag8 110.78(4) . .
Ag32 Ag29 Ag37 155.91(6) . 6_655
Ag32 Ag29 Ag31 66.69(5) . .
Ag32 Ag29 Ag9 134.05(6) . .
Ag32 Ag29 Ag28 127.50(6) . .
Ag19 Ag29 Ag32 98.03(5) . .
Ag19 Ag29 Ag27 61.69(4) . .
Ag19 Ag29 Ag30 104.76(4) . .
Ag19 Ag29 Ag36 62.68(4) . 6_655
Ag19 Ag29 Ag33 118.29(4) . .
Ag19 Ag29 Ag8 119.92(5) . .
Ag19 Ag29 Ag37 59.93(4) . 6_655
Ag19 Ag29 Ag31 163.48(5) . .
Ag19 Ag29 Ag9 126.18(5) . .
Ag19 Ag29 Ag28 75.65(9) . .
Ag27 Ag29 Ag30 114.12(4) . .
Ag27 Ag29 Ag33 56.78(3) . .
Ag27 Ag29 Ag8 170.71(5) . .
Ag27 Ag29 Ag37 110.51(5) . 6_655
Ag27 Ag29 Ag31 112.03(5) . .
Ag27 Ag29 Ag9 126.89(5) . .
Ag30 Ag29 Ag33 103.32(4) . .
Ag30 Ag29 Ag8 56.69(3) . .
Ag30 Ag29 Ag37 114.21(5) . 6_655
Ag30 Ag29 Ag9 112.74(5) . .
Ag36 Ag29 Ag27 118.07(5) 6_655 .
Ag36 Ag29 Ag30 58.48(3) 6_655 .
Ag36 Ag29 Ag33 158.98(5) 6_655 .
Ag36 Ag29 Ag8 59.74(4) 6_655 .
Ag36 Ag29 Ag37 58.68(4) 6_655 6_655
Ag36 Ag29 Ag31 113.39(5) 6_655 .
Ag36 Ag29 Ag9 106.90(5) 6_655 .
Ag8 Ag29 Ag33 121.51(5) . .
Ag37 Ag29 Ag33 141.71(5) 6_655 .
Ag37 Ag29 Ag8 76.55(4) 6_655 .
Ag31 Ag29 Ag30 62.62(4) . .
Ag31 Ag29 Ag33 59.01(4) . .
Ag31 Ag29 Ag8 63.67(4) . .
Ag31 Ag29 Ag37 133.56(5) . 6_655
Ag31 Ag29 Ag9 70.19(5) . .
Ag9 Ag29 Ag33 89.35(4) . .
Ag9 Ag29 Ag8 60.60(4) . .
Ag9 Ag29 Ag37 69.89(5) . 6_655
Ag28 Ag29 Ag27 71.88(6) . .
Ag28 Ag29 Ag30 173.56(6) . .
Ag28 Ag29 Ag36 117.16(8) . 6_655
Ag28 Ag29 Ag33 81.84(7) . .
Ag28 Ag29 Ag8 117.37(6) . .
Ag28 Ag29 Ag37 60.22(7) . 6_655
Ag28 Ag29 Ag31 118.17(9) . .
Ag28 Ag29 Ag9 63.03(7) . .
Ag32 Ag30 Ag27 59.20(3) . 6_655
Ag32 Ag30 Ag29 58.32(3) . .
Ag32 Ag30 Ag33 58.95(3) . 6_655
Ag32 Ag30 Ag39 162.43(5) . 6_655
Ag32 Ag30 Ag7 135.85(5) . .
Ag32 Ag30 Ag31 64.34(4) . .
Ag25 Ag30 Ag32 107.49(5) 6_655 .
Ag25 Ag30 Ag27 58.44(3) 6_655 6_655
Ag25 Ag30 Ag29 111.11(4) 6_655 .
Ag25 Ag30 Ag33 112.06(4) 6_655 6_655
Ag25 Ag30 Ag39 61.04(4) 6_655 6_655
Ag25 Ag30 Ag7 111.42(4) 6_655 .
Ag25 Ag30 Ag31 167.84(5) 6_655 .
Ag27 Ag30 Ag29 106.28(4) 6_655 .
Ag27 Ag30 Ag33 60.08(4) 6_655 6_655
Ag27 Ag30 Ag7 129.51(5) 6_655 .
Ag27 Ag30 Ag31 118.84(5) 6_655 .
Ag29 Ag30 Ag7 121.76(5) . .
Ag29 Ag30 Ag31 57.25(4) . .
Ag36 Ag30 Ag32 103.93(4) 6_655 .
Ag36 Ag30 Ag25 62.92(4) 6_655 6_655
Ag36 Ag30 Ag27 105.40(4) 6_655 6_655
Ag36 Ag30 Ag29 58.89(3) 6_655 .
Ag36 Ag30 Ag33 161.07(5) 6_655 6_655
Ag36 Ag30 Ag39 59.56(3) 6_655 6_655
Ag36 Ag30 Ag7 111.75(4) 6_655 .
Ag36 Ag30 Ag31 109.08(5) 6_655 .
Ag33 Ag30 Ag29 111.09(4) 6_655 .
Ag33 Ag30 Ag7 87.16(4) 6_655 .
Ag33 Ag30 Ag31 72.32(4) 6_655 .
Ag39 Ag30 Ag27 116.56(4) 6_655 6_655
Ag39 Ag30 Ag29 111.33(4) 6_655 .
Ag39 Ag30 Ag33 136.12(5) 6_655 6_655
Ag39 Ag30 Ag7 61.08(4) 6_655 .
Ag39 Ag30 Ag31 124.31(5) 6_655 .
Ag8 Ag30 Ag32 115.71(4) . .
Ag8 Ag30 Ag25 115.67(5) . 6_655
Ag8 Ag30 Ag27 166.05(5) . 6_655
Ag8 Ag30 Ag29 62.73(4) . .
Ag8 Ag30 Ag36 62.08(4) . 6_655
Ag8 Ag30 Ag33 130.41(5) . 6_655
Ag8 Ag30 Ag39 63.87(4) . 6_655
Ag8 Ag30 Ag7 63.83(4) . .
Ag8 Ag30 Ag31 63.88(4) . .
Ag34 Ag30 Ag32 111.46(4) 6_655 .
Ag34 Ag30 Ag25 63.16(4) 6_655 6_655
Ag34 Ag30 Ag27 61.17(4) 6_655 6_655
Ag34 Ag30 Ag29 167.44(5) 6_655 .
Ag34 Ag30 Ag36 121.82(5) 6_655 6_655
Ag34 Ag30 Ag33 64.08(4) 6_655 6_655
Ag34 Ag30 Ag39 76.44(4) 6_655 6_655
Ag34 Ag30 Ag8 129.58(5) 6_655 .
Ag34 Ag30 Ag7 70.43(4) 6_655 .
Ag34 Ag30 Ag31 127.37(5) 6_655 .
Ag7 Ag30 Ag31 79.69(4) . .
Ag19 Ag16 Ag11 113.10(4) . .
Ag19 Ag16 Ag11 116.67(5) . 6_655
Ag19 Ag16 Ag23 60.49(4) . 6_655
Ag19 Ag16 Ag17 113.83(5) . .
Ag19 Ag16 Ag12 171.55(5) . .
Ag19 Ag16 Ag15 57.31(4) . .
Ag19 Ag16 Ag14 125.15(5) . .
Ag19 Ag16 Ag10 111.50(5) . .
Ag19 Ag16 Ag18 71.93(5) . .
Ag21 Ag16 Ag19 61.55(4) . .
Ag21 Ag16 Ag11 106.36(4) . .
Ag21 Ag16 Ag11 62.66(4) . 6_655
Ag21 Ag16 Ag23 100.06(4) . 6_655
Ag21 Ag16 Ag17 61.23(4) . .
Ag21 Ag16 Ag12 119.74(5) . .
Ag21 Ag16 Ag15 118.49(5) . .
Ag21 Ag16 Ag14 119.09(5) . .
Ag21 Ag16 Ag10 163.05(5) . .
Ag21 Ag16 Ag18 68.01(5) . .
Ag11 Ag16 Ag11 59.01(4) 6_655 .
Ag11 Ag16 Ag23 103.80(4) 6_655 6_655
Ag11 Ag16 Ag17 57.47(4) 6_655 .
Ag11 Ag16 Ag17 112.35(5) . .
Ag11 Ag16 Ag12 60.73(4) 6_655 .
Ag11 Ag16 Ag12 58.47(4) . .
Ag11 Ag16 Ag15 158.39(5) 6_655 .
Ag11 Ag16 Ag15 102.54(4) . .
Ag11 Ag16 Ag14 106.64(5) 6_655 .
Ag11 Ag16 Ag14 117.51(5) . .
Ag11 Ag16 Ag10 112.98(5) 6_655 .
Ag11 Ag16 Ag18 111.34(5) 6_655 .
Ag23 Ag16 Ag11 58.10(3) 6_655 .
Ag23 Ag16 Ag17 157.38(5) 6_655 .
Ag23 Ag16 Ag12 111.60(5) 6_655 .
Ag23 Ag16 Ag15 54.66(3) 6_655 .
Ag23 Ag16 Ag14 138.23(5) 6_655 .
Ag23 Ag16 Ag10 64.25(4) 6_655 .
Ag23 Ag16 Ag18 129.78(6) 6_655 .
Ag17 Ag16 Ag15 143.73(5) . .
Ag12 Ag16 Ag17 72.18(4) . .
Ag12 Ag16 Ag15 121.72(5) . .
Ag12 Ag16 Ag14 62.39(4) . .
Ag14 Ag16 Ag17 64.01(4) . .
Ag14 Ag16 Ag15 91.62(4) . .
Ag10 Ag16 Ag11 60.71(4) . .
Ag10 Ag16 Ag17 132.06(5) . .
Ag10 Ag16 Ag12 64.72(4) . .
Ag10 Ag16 Ag15 58.91(4) . .
Ag10 Ag16 Ag14 77.77(4) . .
Ag18 Ag16 Ag11 170.19(6) . .
Ag18 Ag16 Ag17 58.05(5) . .
Ag18 Ag16 Ag12 116.49(6) . .
Ag18 Ag16 Ag15 87.27(5) . .
Ag18 Ag16 Ag14 61.69(5) . .
Ag18 Ag16 Ag10 126.36(6) . .
Ag19 Ag22 Ag32 93.27(4) . .
Ag19 Ag22 Ag32 93.27(4) 6_655 .
Ag19 Ag22 Ag19 173.47(7) . 6_655
Ag19 Ag22 Ag27 59.81(3) . .
Ag19 Ag22 Ag27 124.32(4) . 6_655
Ag19 Ag22 Ag27 124.32(4) 6_655 .
Ag19 Ag22 Ag27 59.81(3) 6_655 6_655
Ag19 Ag22 Ag21 59.15(3) 6_655 6_655
Ag19 Ag22 Ag21 117.51(4) . 6_655
Ag19 Ag22 Ag21 117.52(4) 6_655 .
Ag19 Ag22 Ag21 59.15(3) . .
Ag19 Ag22 Ag23 117.73(4) 6_655 6_655
Ag19 Ag22 Ag23 58.60(3) . 6_655
Ag19 Ag22 Ag23 117.73(4) . .
Ag19 Ag22 Ag23 58.60(3) 6_655 .
Ag27 Ag22 Ag32 57.75(3) . .
Ag27 Ag22 Ag32 57.75(3) 6_655 .
Ag27 Ag22 Ag27 115.50(6) 6_655 .
Ag27 Ag22 Ag21 172.12(5) 6_655 .
Ag27 Ag22 Ag21 58.99(3) . .
Ag27 Ag22 Ag21 58.99(3) 6_655 6_655
Ag27 Ag22 Ag21 172.12(5) . 6_655
Ag27 Ag22 Ag23 93.07(3) . .
Ag27 Ag22 Ag23 117.93(3) 6_655 .
Ag27 Ag22 Ag23 93.08(3) 6_655 6_655
Ag27 Ag22 Ag23 117.93(3) . 6_655
Ag21 Ag22 Ag32 116.45(3) . .
Ag21 Ag22 Ag32 116.45(3) 6_655 .
Ag21 Ag22 Ag21 127.10(7) . 6_655
Ag23 Ag22 Ag32 119.29(3) 6_655 .
Ag23 Ag22 Ag32 119.29(3) . .
Ag23 Ag22 Ag21 94.61(4) 6_655 .
Ag23 Ag22 Ag21 58.92(3) . .
Ag23 Ag22 Ag21 58.92(3) 6_655 6_655
Ag23 Ag22 Ag21 94.61(4) . 6_655
Ag23 Ag22 Ag23 121.42(6) . 6_655
Ag25 Ag21 Ag19 117.91(5) . .
Ag25 Ag21 Ag27 58.45(3) . .
Ag25 Ag21 Ag22 82.47(4) . .
Ag25 Ag21 Ag11 111.85(4) . 6_655
Ag25 Ag21 Ag23 58.56(3) . .
Ag25 Ag21 Ag17 127.63(5) . .
Ag25 Ag21 Ag20 68.43(4) . .
Ag25 Ag21 Ag26 56.08(4) . .
Ag25 Ag21 Ag18 139.65(5) . .
Ag25 Ag21 Ag40 96.04(5) . .
Ag19 Ag21 Ag27 60.27(3) . .
Ag19 Ag21 Ag22 59.28(3) . .
Ag19 Ag21 Ag11 111.54(4) . 6_655
Ag19 Ag21 Ag23 119.24(4) . .
Ag19 Ag21 Ag17 112.89(5) . .
Ag19 Ag21 Ag20 171.84(5) . .
Ag19 Ag21 Ag26 104.71(5) . .
Ag19 Ag21 Ag18 66.95(4) . .
Ag19 Ag21 Ag40 59.71(5) . .
Ag27 Ag21 Ag22 60.20(4) . .
Ag27 Ag21 Ag11 144.57(5) . 6_655
Ag27 Ag21 Ag17 158.08(5) . .
Ag27 Ag21 Ag20 126.70(5) . .
Ag27 Ag21 Ag26 64.82(4) . .
Ag27 Ag21 Ag18 105.50(5) . .
Ag27 Ag21 Ag40 59.57(5) . .
Ag16 Ag21 Ag25 162.37(5) . .
Ag16 Ag21 Ag19 59.41(4) . .
Ag16 Ag21 Ag27 118.94(4) . .
Ag16 Ag21 Ag22 81.83(4) . .
Ag16 Ag21 Ag11 58.91(4) . 6_655
Ag16 Ag21 Ag23 106.20(4) . .
Ag16 Ag21 Ag17 62.25(4) . .
Ag16 Ag21 Ag20 112.90(5) . .
Ag16 Ag21 Ag26 140.86(5) . .
Ag16 Ag21 Ag18 57.40(4) . .
Ag16 Ag21 Ag40 96.52(5) . .
Ag22 Ag21 Ag17 137.07(5) . .
Ag22 Ag21 Ag26 122.98(5) . .
Ag22 Ag21 Ag18 124.02(4) . .
Ag22 Ag21 Ag40 108.59(6) . .
Ag11 Ag21 Ag22 85.54(4) 6_655 .
Ag11 Ag21 Ag17 56.72(4) 6_655 .
Ag11 Ag21 Ag26 142.30(5) 6_655 .
Ag11 Ag21 Ag18 101.01(5) 6_655 .
Ag11 Ag21 Ag40 150.40(6) 6_655 .
Ag23 Ag21 Ag27 94.71(4) . .
Ag23 Ag21 Ag22 60.32(3) . .
Ag23 Ag21 Ag11 57.45(3) . 6_655
Ag23 Ag21 Ag17 106.07(4) . .
Ag23 Ag21 Ag20 58.56(3) . .
Ag23 Ag21 Ag26 112.40(5) . .
Ag23 Ag21 Ag18 158.43(6) . .
Ag23 Ag21 Ag40 152.12(6) . .
Ag17 Ag21 Ag26 99.95(5) . .
Ag17 Ag21 Ag18 55.18(5) . .
Ag17 Ag21 Ag40 98.65(6) . .
Ag20 Ag21 Ag22 118.83(4) . .
Ag20 Ag21 Ag11 60.39(4) . 6_655
Ag20 Ag21 Ag17 62.42(4) . .
Ag20 Ag21 Ag26 83.02(5) . .
Ag20 Ag21 Ag18 112.08(5) . .
Ag20 Ag21 Ag40 126.40(6) . .
Ag26 Ag21 Ag18 83.61(5) . .
Ag40 Ag21 Ag26 49.36(6) . .
Ag40 Ag21 Ag18 49.44(6) . .
Ag16 Ag11 Ag16 111.15(4) 6_655 .
Ag16 Ag11 Ag21 58.43(4) 6_655 6_655
Ag16 Ag11 Ag21 108.45(4) . 6_655
Ag16 Ag11 Ag11 62.30(4) 6_655 6_655
Ag16 Ag11 Ag12 114.88(5) 6_655 .
Ag16 Ag11 Ag12 61.64(4) 6_655 6_655
Ag16 Ag11 Ag20 112.73(5) . 6_655
Ag16 Ag11 Ag20 111.94(5) 6_655 6_655
Ag16 Ag11 Ag1 119.83(5) . .
Ag16 Ag11 Ag1 112.57(5) 6_655 .
Ag16 Ag11 Ag10 59.35(4) . .
Ag16 Ag11 Ag10 169.77(5) 6_655 .
Ag21 Ag11 Ag20 59.77(4) 6_655 6_655
Ag21 Ag11 Ag1 129.15(5) 6_655 .
Ag21 Ag11 Ag10 118.98(5) 6_655 .
Ag11 Ag11 Ag16 58.69(4) 6_655 .
Ag11 Ag11 Ag21 105.66(4) 6_655 6_655
Ag11 Ag11 Ag12 59.77(4) 6_655 6_655
Ag11 Ag11 Ag12 61.55(4) 6_655 .
Ag11 Ag11 Ag20 161.57(3) 6_655 6_655
Ag11 Ag11 Ag1 112.07(3) 6_655 .
Ag11 Ag11 Ag10 111.49(6) 6_655 .
Ag23 Ag11 Ag16 59.35(4) 6_655 .
Ag23 Ag11 Ag16 108.46(5) 6_655 6_655
Ag23 Ag11 Ag21 60.67(3) 6_655 6_655
Ag23 Ag11 Ag11 104.52(4) 6_655 6_655
Ag23 Ag11 Ag12 163.67(5) 6_655 6_655
Ag23 Ag11 Ag12 115.05(5) 6_655 .
Ag23 Ag11 Ag20 59.37(4) 6_655 6_655
Ag23 Ag11 Ag1 134.10(5) 6_655 .
Ag23 Ag11 Ag10 64.16(4) 6_655 .
Ag17 Ag11 Ag16 170.48(5) 6_655 .
Ag17 Ag11 Ag16 64.09(4) 6_655 6_655
Ag17 Ag11 Ag21 62.06(4) 6_655 6_655
Ag17 Ag11 Ag11 121.38(6) 6_655 6_655
Ag17 Ag11 Ag23 113.31(5) 6_655 6_655
Ag17 Ag11 Ag12 75.28(4) 6_655 6_655
Ag17 Ag11 Ag12 128.16(5) 6_655 .
Ag17 Ag11 Ag20 64.06(4) 6_655 6_655
Ag17 Ag11 Ag1 69.48(4) 6_655 .
Ag17 Ag11 Ag10 124.64(5) 6_655 .
Ag12 Ag11 Ag16 110.32(4) 6_655 .
Ag12 Ag11 Ag16 61.04(4) . .
Ag12 Ag11 Ag21 166.06(5) . 6_655
Ag12 Ag11 Ag21 116.64(5) 6_655 6_655
Ag12 Ag11 Ag12 63.25(5) . 6_655
Ag12 Ag11 Ag20 131.28(5) . 6_655
Ag12 Ag11 Ag20 135.12(5) 6_655 6_655
Ag12 Ag11 Ag1 64.04(4) . .
Ag12 Ag11 Ag1 61.22(4) 6_655 .
Ag12 Ag11 Ag10 65.15(4) . .
Ag12 Ag11 Ag10 123.59(5) 6_655 .
Ag20 Ag11 Ag10 71.22(4) 6_655 .
Ag1 Ag11 Ag20 86.36(4) . 6_655
Ag1 Ag11 Ag10 76.99(5) . .
Ag25 Ag23 Ag19 112.07(5) . 6_655
Ag25 Ag23 Ag16 165.06(5) . 6_655
Ag25 Ag23 Ag22 83.47(4) . .
Ag25 Ag23 Ag21 60.08(3) . .
Ag25 Ag23 Ag36 63.06(4) . .
Ag25 Ag23 Ag20 70.15(4) . .
Ag25 Ag23 Ag24 58.65(4) . .
Ag25 Ag23 Ag15 118.05(5) . 6_655
Ag25 Ag23 Ag10 135.18(5) . 6_655
Ag19 Ag23 Ag22 59.77(3) 6_655 .
Ag19 Ag23 Ag21 120.54(4) 6_655 .
Ag19 Ag23 Ag24 117.90(5) 6_655 .
Ag19 Ag23 Ag10 106.57(4) 6_655 6_655
Ag16 Ag23 Ag19 59.46(4) 6_655 6_655
Ag16 Ag23 Ag22 81.60(4) 6_655 .
Ag16 Ag23 Ag21 111.92(4) 6_655 .
Ag16 Ag23 Ag36 116.54(4) 6_655 .
Ag16 Ag23 Ag20 118.62(5) 6_655 .
Ag16 Ag23 Ag24 135.47(5) 6_655 .
Ag16 Ag23 Ag10 59.01(4) 6_655 6_655
Ag22 Ag23 Ag24 139.06(5) . .
Ag22 Ag23 Ag10 137.17(5) . 6_655
Ag21 Ag23 Ag22 60.77(3) . .
Ag21 Ag23 Ag24 106.02(4) . .
Ag21 Ag23 Ag10 116.60(5) . 6_655
Ag11 Ag23 Ag25 117.31(4) 6_655 .
Ag11 Ag23 Ag19 116.17(4) 6_655 6_655
Ag11 Ag23 Ag16 62.54(4) 6_655 6_655
Ag11 Ag23 Ag22 88.17(4) 6_655 .
Ag11 Ag23 Ag21 61.88(4) 6_655 .
Ag11 Ag23 Ag36 178.02(5) 6_655 .
Ag11 Ag23 Ag20 62.87(4) 6_655 .
Ag11 Ag23 Ag24 121.29(5) 6_655 .
Ag11 Ag23 Ag15 118.55(5) 6_655 6_655
Ag11 Ag23 Ag10 60.28(4) 6_655 6_655
Ag36 Ag23 Ag19 62.24(4) . 6_655
Ag36 Ag23 Ag22 89.95(4) . .
Ag36 Ag23 Ag21 117.62(4) . .
Ag36 Ag23 Ag20 118.78(5) . .
Ag36 Ag23 Ag24 60.65(4) . .
Ag36 Ag23 Ag10 121.01(5) . 6_655
Ag20 Ag23 Ag19 177.56(5) . 6_655
Ag20 Ag23 Ag22 122.00(4) . .
Ag20 Ag23 Ag21 61.28(4) . .
Ag20 Ag23 Ag24 62.13(4) . .
Ag20 Ag23 Ag10 70.99(4) . 6_655
Ag15 Ag23 Ag19 62.54(4) 6_655 6_655
Ag15 Ag23 Ag16 70.55(4) 6_655 6_655
Ag15 Ag23 Ag22 122.30(4) 6_655 .
Ag15 Ag23 Ag21 176.65(5) 6_655 .
Ag15 Ag23 Ag36 62.07(4) 6_655 .
Ag15 Ag23 Ag20 115.69(5) 6_655 .
Ag15 Ag23 Ag24 70.82(4) 6_655 .
Ag15 Ag23 Ag10 62.41(4) 6_655 6_655
Ag10 Ag23 Ag24 83.76(4) 6_655 .
Ag25 Ag36 Ag24 58.27(4) . .
Ag19 Ag36 Ag25 105.67(4) 6_655 .
Ag19 Ag36 Ag24 117.84(5) 6_655 .
Ag19 Ag36 Ag38 133.46(5) 6_655 .
Ag29 Ag36 Ag25 110.67(4) 6_655 .
Ag29 Ag36 Ag19 58.13(4) 6_655 6_655
Ag29 Ag36 Ag39 116.28(5) 6_655 .
Ag29 Ag36 Ag8 62.97(4) 6_655 6_655
Ag29 Ag36 Ag24 167.95(5) 6_655 .
Ag29 Ag36 Ag15 112.10(5) 6_655 6_655
Ag29 Ag36 Ag38 114.77(5) 6_655 .
Ag29 Ag36 Ag37 62.85(4) 6_655 .
Ag30 Ag36 Ag25 58.63(3) 6_655 .
Ag30 Ag36 Ag19 104.48(4) 6_655 6_655
Ag30 Ag36 Ag29 62.63(4) 6_655 6_655
Ag30 Ag36 Ag23 103.32(4) 6_655 .
Ag30 Ag36 Ag39 61.56(4) 6_655 .
Ag30 Ag36 Ag8 58.94(4) 6_655 6_655
Ag30 Ag36 Ag24 110.40(4) 6_655 .
Ag30 Ag36 Ag15 160.35(5) 6_655 6_655
Ag30 Ag36 Ag38 111.10(5) 6_655 .
Ag30 Ag36 Ag37 122.01(5) 6_655 .
Ag23 Ag36 Ag25 58.10(3) . .
Ag23 Ag36 Ag19 59.07(3) . 6_655
Ag23 Ag36 Ag29 107.15(4) . 6_655
Ag23 Ag36 Ag39 113.23(4) . .
Ag23 Ag36 Ag8 161.89(5) . 6_655
Ag23 Ag36 Ag24 63.73(4) . .
Ag23 Ag36 Ag15 58.88(4) . 6_655
Ag23 Ag36 Ag38 134.41(5) . .
Ag23 Ag36 Ag37 110.02(5) . .
Ag39 Ag36 Ag25 60.27(3) . .
Ag39 Ag36 Ag19 163.47(5) . 6_655
Ag39 Ag36 Ag8 63.47(4) . 6_655
Ag39 Ag36 Ag24 64.00(4) . .
Ag39 Ag36 Ag15 130.56(5) . 6_655
Ag39 Ag36 Ag38 62.87(4) . .
Ag8 Ag36 Ag25 109.42(4) 6_655 .
Ag8 Ag36 Ag19 118.66(5) 6_655 6_655
Ag8 Ag36 Ag24 123.29(5) 6_655 .
Ag8 Ag36 Ag15 137.84(5) 6_655 6_655
Ag8 Ag36 Ag38 61.73(4) 6_655 .
Ag15 Ag36 Ag25 110.90(5) 6_655 .
Ag15 Ag36 Ag19 60.41(4) 6_655 6_655
Ag15 Ag36 Ag24 70.89(4) 6_655 .
Ag15 Ag36 Ag38 88.42(4) 6_655 .
Ag38 Ag36 Ag25 118.07(4) . .
Ag38 Ag36 Ag24 76.54(4) . .
Ag37 Ag36 Ag25 165.52(5) . .
Ag37 Ag36 Ag19 59.85(4) . 6_655
Ag37 Ag36 Ag39 133.95(5) . .
Ag37 Ag36 Ag8 79.86(5) . 6_655
Ag37 Ag36 Ag24 126.57(5) . .
Ag37 Ag36 Ag15 63.49(4) . 6_655
Ag37 Ag36 Ag38 75.92(4) . .
Ag32 Ag33 Ag27 58.99(4) . .
Ag32 Ag33 Ag29 54.37(3) . .
Ag32 Ag33 Ag30 58.77(3) . 6_655
Ag32 Ag33 Ag34 104.70(5) . .
Ag32 Ag33 Ag31 63.96(4) . .
Ag27 Ag33 Ag29 54.25(3) . .
Ag27 Ag33 Ag30 59.63(4) . 6_655
Ag27 Ag33 Ag34 58.31(4) . .
Ag27 Ag33 Ag31 104.65(5) . .
Ag30 Ag33 Ag29 101.87(4) 6_655 .
Ag30 Ag33 Ag34 55.98(4) 6_655 .
Ag30 Ag33 Ag31 119.78(5) 6_655 .
Ag34 Ag33 Ag29 109.44(5) . .
Ag31 Ag33 Ag29 53.67(4) . .
Ag31 Ag33 Ag34 162.79(6) . .
S18 Ag33 Ag32 101.84(11) 6_655 .
S18 Ag33 Ag27 131.57(11) 6_655 .
S18 Ag33 Ag29 151.37(11) 6_655 .
S18 Ag33 Ag30 72.33(10) 6_655 6_655
S18 Ag33 Ag34 90.80(11) 6_655 .
S18 Ag33 Ag31 103.91(11) 6_655 .
S16 Ag33 Ag32 113.61(13) . .
S16 Ag33 Ag27 118.86(12) . .
S16 Ag33 Ag29 72.76(12) . .
S16 Ag33 Ag30 172.24(13) . 6_655
S16 Ag33 Ag34 130.73(13) . .
S16 Ag33 Ag31 52.57(12) . .
S16 Ag33 S18 109.57(15) . 6_655
Ag16 Ag17 Ag20 104.98(5) . .
Ag16 Ag17 Ag14 57.43(4) . .
Ag16 Ag17 Ag1 100.07(4) . 6_655
Ag21 Ag17 Ag16 56.52(3) . .
Ag21 Ag17 Ag20 58.38(4) . .
Ag21 Ag17 Ag14 108.96(5) . .
Ag21 Ag17 Ag1 116.73(5) . 6_655
Ag11 Ag17 Ag16 58.44(4) 6_655 .
Ag11 Ag17 Ag21 61.22(4) 6_655 .
Ag11 Ag17 Ag20 60.38(4) 6_655 .
Ag11 Ag17 Ag14 102.29(5) 6_655 .
Ag11 Ag17 Ag1 57.35(4) 6_655 6_655
Ag11 Ag17 Ag18 113.69(6) 6_655 .
Ag11 Ag17 S14 124.78(10) 6_655 .
Ag20 Ag17 Ag14 161.48(5) . .
Ag20 Ag17 Ag1 79.14(5) . 6_655
Ag14 Ag17 Ag1 97.33(5) . 6_655
Ag18 Ag17 Ag16 59.63(4) . .
Ag18 Ag17 Ag21 66.75(5) . .
Ag18 Ag17 Ag20 118.78(6) . .
Ag18 Ag17 Ag14 59.78(5) . .
Ag18 Ag17 Ag1 154.70(6) . 6_655
Ag18 Ag17 S14 58.05(11) . .
S14 Ag17 Ag16 107.33(10) . .
S14 Ag17 Ag21 67.35(9) . .
S14 Ag17 Ag20 76.77(11) . .
S14 Ag17 Ag14 112.32(11) . .
S14 Ag17 Ag1 147.26(11) . 6_655
S5 Ag17 Ag16 132.19(11) . .
S5 Ag17 Ag21 165.44(13) . .
S5 Ag17 Ag11 111.19(12) . 6_655
S5 Ag17 Ag20 107.23(13) . .
S5 Ag17 Ag14 84.38(12) . .
S5 Ag17 Ag1 53.88(12) . 6_655
S5 Ag17 Ag18 126.90(13) . .
S5 Ag17 S14 113.75(14) . .
Ag25 Ag39 Ag35 59.28(3) . .
Ag25 Ag39 Ag8 107.34(4) . 6_655
Ag25 Ag39 Ag24 57.50(4) . .
Ag25 Ag39 Ag38 116.93(5) . .
Ag25 Ag39 Ag7 108.67(4) . 6_655
Ag30 Ag39 Ag25 58.28(3) 6_655 .
Ag30 Ag39 Ag35 103.65(4) 6_655 .
Ag30 Ag39 Ag8 56.82(3) 6_655 6_655
Ag30 Ag39 Ag24 105.58(4) 6_655 .
Ag30 Ag39 Ag38 106.92(4) 6_655 .
Ag30 Ag39 Ag7 60.47(4) 6_655 6_655
Ag36 Ag39 Ag25 61.68(3) . .
Ag36 Ag39 Ag30 58.89(3) . 6_655
Ag36 Ag39 Ag35 117.11(5) . .
Ag36 Ag39 Ag8 59.35(4) . 6_655
Ag36 Ag39 Ag24 60.32(4) . .
Ag36 Ag39 Ag38 60.20(4) . .
Ag36 Ag39 Ag7 110.67(5) . 6_655
Ag8 Ag39 Ag35 159.91(5) 6_655 .
Ag8 Ag39 Ag24 116.08(5) 6_655 .
Ag24 Ag39 Ag35 71.15(4) . .
Ag38 Ag39 Ag35 138.40(5) . .
Ag38 Ag39 Ag8 59.57(4) . 6_655
Ag38 Ag39 Ag24 73.91(4) . .
Ag7 Ag39 Ag35 106.71(5) 6_655 .
Ag7 Ag39 Ag8 61.25(4) 6_655 6_655
Ag7 Ag39 Ag24 165.48(5) 6_655 .
Ag7 Ag39 Ag38 112.66(5) 6_655 .
S11 Ag39 Ag25 113.28(10) . .
S11 Ag39 Ag30 138.31(10) . 6_655
S11 Ag39 Ag36 159.00(11) . .
S11 Ag39 Ag35 54.01(10) . .
S11 Ag39 Ag8 136.29(10) . 6_655
S11 Ag39 Ag24 99.26(10) . .
S11 Ag39 Ag38 111.90(10) . .
S11 Ag39 Ag7 90.32(10) . 6_655
Ag16 Ag12 Ag12 106.76(3) . 6_655
Ag16 Ag12 Ag14 58.84(4) . .
Ag16 Ag12 Ag1 114.90(5) . .
Ag16 Ag12 Ag1 108.04(5) . 6_655
Ag16 Ag12 Ag10 57.12(4) . .
Ag11 Ag12 Ag16 60.49(4) . .
Ag11 Ag12 Ag16 57.63(4) 6_655 .
Ag11 Ag12 Ag11 58.67(5) . 6_655
Ag11 Ag12 Ag12 57.56(4) 6_655 6_655
Ag11 Ag12 Ag12 59.19(4) . 6_655
Ag11 Ag12 Ag14 101.69(5) 6_655 .
Ag11 Ag12 Ag14 116.08(5) . .
Ag11 Ag12 Ag1 109.91(5) . 6_655
Ag11 Ag12 Ag1 105.97(5) 6_655 .
Ag11 Ag12 Ag1 59.13(4) . .
Ag11 Ag12 Ag1 59.76(4) 6_655 6_655
Ag11 Ag12 Ag10 104.36(5) 6_655 .
Ag11 Ag12 Ag10 58.70(4) . .
Ag12 Ag12 Ag14 158.81(6) 6_655 .
Ag12 Ag12 Ag1 58.41(5) 6_655 .
Ag12 Ag12 Ag10 113.96(5) 6_655 .
Ag14 Ag12 Ag1 139.80(6) . .
Ag14 Ag12 Ag10 72.94(5) . .
Ag1 Ag12 Ag12 61.57(5) 6_655 6_655
Ag1 Ag12 Ag14 105.92(5) 6_655 .
Ag1 Ag12 Ag1 113.06(5) 6_655 .
Ag1 Ag12 Ag10 163.87(6) 6_655 .
Ag1 Ag12 Ag10 72.33(4) . .
S3 Ag12 Ag16 114.34(12) . .
S3 Ag12 Ag11 137.18(11) . 6_655
S3 Ag12 Ag11 160.27(12) . .
S3 Ag12 Ag12 135.73(12) . 6_655
S3 Ag12 Ag14 55.50(11) . .
S3 Ag12 Ag1 89.82(12) . 6_655
S3 Ag12 Ag1 113.92(11) . .
S3 Ag12 Ag10 101.98(12) . .
Ag21 Ag20 Ag25 54.81(3) . .
Ag21 Ag20 Ag11 59.84(4) . 6_655
Ag21 Ag20 Ag17 59.20(4) . .
Ag21 Ag20 Ag24 105.65(5) . .
Ag11 Ag20 Ag25 101.22(4) 6_655 .
Ag11 Ag20 Ag17 55.55(4) 6_655 .
Ag11 Ag20 Ag24 117.10(5) 6_655 .
Ag23 Ag20 Ag25 54.45(3) . .
Ag23 Ag20 Ag21 60.17(4) . .
Ag23 Ag20 Ag11 57.77(3) . 6_655
Ag23 Ag20 Ag17 104.83(4) . .
Ag23 Ag20 Ag24 62.71(4) . .
Ag17 Ag20 Ag25 111.70(5) . .
Ag17 Ag20 Ag24 164.74(5) . .
Ag24 Ag20 Ag25 54.48(3) . .
S7 Ag20 Ag25 71.49(10) . .
S7 Ag20 Ag21 118.35(11) . .
S7 Ag20 Ag11 169.35(11) . 6_655
S7 Ag20 Ag23 111.78(10) . .
S7 Ag20 Ag17 133.91(11) . .
S7 Ag20 Ag24 52.43(10) . .
S7 Ag20 S1 107.40(14) . 6_655
S1 Ag20 Ag25 150.71(11) 6_655 .
S1 Ag20 Ag21 134.23(11) 6_655 .
S1 Ag20 Ag11 74.96(10) 6_655 6_655
S1 Ag20 Ag23 102.56(10) 6_655 .
S1 Ag20 Ag17 90.39(11) 6_655 .
S1 Ag20 Ag24 100.68(11) 6_655 .
Ag25 Ag35 Ag39 57.21(3) . .
Ag25 Ag35 Ag34 56.23(3) . .
Ag25 Ag35 Ag3 132.71(5) . .
Ag25 Ag35 Ag26 56.44(4) . .
Ag39 Ag35 Ag34 67.37(4) . .
Ag3 Ag35 Ag39 100.91(5) . .
Ag3 Ag35 Ag34 77.01(4) . .
Ag3 Ag35 Ag26 103.99(6) . .
Ag26 Ag35 Ag39 108.14(5) . .
Ag26 Ag35 Ag34 55.13(4) . .
S7 Ag35 Ag25 76.73(9) . .
S7 Ag35 Ag39 98.77(10) . .
S7 Ag35 Ag34 131.38(10) . .
S7 Ag35 Ag3 150.45(10) . .
S7 Ag35 Ag26 90.43(11) . .
S7 Ag35 S11 112.80(14) . .
S11 Ag35 Ag25 109.47(9) . .
S11 Ag35 Ag39 52.27(9) . .
S11 Ag35 Ag34 95.22(10) . .
S11 Ag35 Ag3 64.77(10) . .
S11 Ag35 Ag26 150.35(11) . .
S12 Ag35 Ag25 108.10(11) . .
S12 Ag35 Ag39 135.51(11) . .
S12 Ag35 Ag34 70.35(11) . .
S12 Ag35 Ag3 55.79(11) . .
S12 Ag35 Ag26 54.33(11) . .
S12 Ag35 S7 119.62(15) . .
S12 Ag35 S11 120.50(14) . .
Ag29 Ag8 Ag39 106.27(4) . 6_655
Ag29 Ag8 Ag38 108.34(5) . 6_655
Ag29 Ag8 Ag7 116.57(5) . .
Ag29 Ag8 Ag31 55.82(4) . .
Ag29 Ag8 Ag9 58.90(4) . .
Ag30 Ag8 Ag29 60.58(4) . .
Ag30 Ag8 Ag36 58.98(4) . 6_655
Ag30 Ag8 Ag39 59.31(4) . 6_655
Ag30 Ag8 Ag38 109.41(5) . 6_655
Ag30 Ag8 Ag7 60.29(4) . .
Ag30 Ag8 Ag31 61.05(4) . .
Ag30 Ag8 Ag9 114.73(5) . .
Ag36 Ag8 Ag29 57.30(4) 6_655 .
Ag36 Ag8 Ag39 57.17(4) 6_655 6_655
Ag36 Ag8 Ag38 59.68(4) 6_655 6_655
Ag36 Ag8 Ag7 106.63(5) 6_655 .
Ag36 Ag8 Ag31 104.74(4) 6_655 .
Ag36 Ag8 Ag9 103.66(5) 6_655 .
Ag39 Ag8 Ag7 58.58(4) 6_655 .
Ag39 Ag8 Ag31 117.40(5) 6_655 .
Ag38 Ag8 Ag39 60.09(4) 6_655 6_655
Ag38 Ag8 Ag7 110.82(5) 6_655 .
Ag38 Ag8 Ag31 163.69(6) 6_655 .
Ag38 Ag8 Ag9 110.45(5) 6_655 .
Ag7 Ag8 Ag31 76.96(4) . .
Ag9 Ag8 Ag39 160.73(6) . 6_655
Ag9 Ag8 Ag7 137.14(6) . .
Ag9 Ag8 Ag31 66.42(4) . .
S19 Ag8 Ag29 114.10(11) . .
S19 Ag8 Ag30 160.18(12) . .
S19 Ag8 Ag36 136.74(12) . 6_655
S19 Ag8 Ag39 136.06(11) . 6_655
S19 Ag8 Ag38 90.41(12) . 6_655
S19 Ag8 Ag7 113.39(12) . .
S19 Ag8 Ag31 99.69(12) . .
S19 Ag8 Ag9 55.36(11) . .
Ag25 Ag34 Ag33 105.54(4) . .
Ag25 Ag34 Ag35 56.89(3) . .
Ag25 Ag34 Ag7 99.00(4) . 6_655
Ag27 Ag34 Ag25 57.12(3) . .
Ag27 Ag34 Ag33 58.76(4) . .
Ag27 Ag34 Ag35 109.51(5) . .
Ag27 Ag34 Ag7 116.51(5) . 6_655
Ag27 Ag34 Ag26 67.79(5) . .
Ag30 Ag34 Ag25 58.73(4) 6_655 .
Ag30 Ag34 Ag27 61.19(4) 6_655 .
Ag30 Ag34 Ag33 59.93(4) 6_655 .
Ag30 Ag34 Ag35 101.56(5) 6_655 .
Ag30 Ag34 Ag7 56.90(4) 6_655 6_655
Ag30 Ag34 Ag26 112.87(5) 6_655 .
Ag30 Ag34 S15 126.11(11) 6_655 .
Ag33 Ag34 Ag35 160.82(5) . .
Ag33 Ag34 Ag7 79.00(4) . 6_655
Ag35 Ag34 Ag7 95.31(4) . 6_655
Ag26 Ag34 Ag25 57.89(5) . .
Ag26 Ag34 Ag33 121.37(6) . .
Ag26 Ag34 Ag35 58.50(5) . .
Ag26 Ag34 Ag7 151.17(6) . 6_655
S13 Ag34 Ag25 130.12(11) . .
S13 Ag34 Ag27 165.24(11) . .
S13 Ag34 Ag30 109.63(10) . 6_655
S13 Ag34 Ag33 106.98(10) . .
S13 Ag34 Ag35 83.03(10) . .
S13 Ag34 Ag7 52.77(10) . 6_655
S13 Ag34 Ag26 126.76(11) . .
S13 Ag34 S15 113.93(15) . .
S15 Ag34 Ag25 109.12(12) . .
S15 Ag34 Ag27 68.99(11) . .
S15 Ag34 Ag33 77.89(12) . .
S15 Ag34 Ag35 113.57(12) . .
S15 Ag34 Ag7 147.41(13) . 6_655
S15 Ag34 Ag26 61.38(12) . .
Ag25 Ag24 Ag23 56.05(3) . .
Ag25 Ag24 Ag36 60.16(4) . .
Ag25 Ag24 Ag39 58.05(4) . .
Ag25 Ag24 Ag20 66.05(4) . .
Ag23 Ag24 Ag39 100.32(4) . .
Ag36 Ag24 Ag23 55.62(3) . .
Ag36 Ag24 Ag39 55.68(4) . .
Ag36 Ag24 Ag20 107.58(5) . .
Ag20 Ag24 Ag23 55.16(3) . .
Ag20 Ag24 Ag39 122.20(5) . .
S7 Ag24 Ag25 78.77(10) . .
S7 Ag24 Ag23 106.37(11) . .
S7 Ag24 Ag36 138.63(11) . .
S7 Ag24 Ag39 99.59(10) . .
S7 Ag24 Ag20 54.27(10) . .
S8 Ag24 Ag25 136.74(12) . .
S8 Ag24 Ag23 102.17(11) . .
S8 Ag24 Ag36 76.64(11) . .
S8 Ag24 Ag39 96.75(13) . .
S8 Ag24 Ag20 136.15(13) . .
S8 Ag24 S7 143.76(15) . .
Ag19 Ag15 Ag16 53.58(3) . .
Ag19 Ag15 Ag37 57.66(4) . 6_655
Ag19 Ag15 Ag10 104.06(5) . .
Ag23 Ag15 Ag19 59.01(3) 6_655 .
Ag23 Ag15 Ag16 54.79(3) 6_655 .
Ag23 Ag15 Ag36 59.05(4) 6_655 6_655
Ag23 Ag15 Ag37 104.98(5) 6_655 6_655
Ag23 Ag15 Ag10 62.38(4) 6_655 .
Ag36 Ag15 Ag19 60.06(4) 6_655 .
Ag36 Ag15 Ag16 102.15(4) 6_655 .
Ag36 Ag15 Ag37 57.04(4) 6_655 6_655
Ag36 Ag15 Ag10 118.16(5) 6_655 .
Ag37 Ag15 Ag16 107.56(5) 6_655 .
Ag37 Ag15 Ag10 161.59(5) 6_655 .
Ag10 Ag15 Ag16 54.57(4) . .
S4 Ag15 Ag19 114.18(11) . .
S4 Ag15 Ag16 68.16(10) . .
S4 Ag15 Ag23 110.24(11) . 6_655
S4 Ag15 Ag36 169.16(11) . 6_655
S4 Ag15 Ag37 129.35(11) . 6_655
S4 Ag15 Ag10 52.63(10) . .
S4 Ag15 S8 111.12(15) . 6_655
S8 Ag15 Ag19 134.68(12) 6_655 .
S8 Ag15 Ag16 152.66(11) 6_655 .
S8 Ag15 Ag23 103.92(11) 6_655 6_655
S8 Ag15 Ag36 75.04(11) 6_655 6_655
S8 Ag15 Ag37 93.82(12) 6_655 6_655
S8 Ag15 Ag10 102.07(11) 6_655 .
Ag36 Ag38 Ag39 56.92(3) . .
Ag36 Ag38 Ag8 58.58(4) . 6_655
Ag8 Ag38 Ag39 60.34(4) 6_655 .
S9 Ag38 Ag36 95.24(11) . .
S9 Ag38 Ag39 144.32(12) . .
S9 Ag38 Ag8 86.91(12) . 6_655
S10 Ag38 Ag36 138.27(11) . .
S10 Ag38 Ag39 82.75(10) . .
S10 Ag38 Ag8 94.03(12) . 6_655
S10 Ag38 S9 115.61(16) . .
S10 Ag38 S8 123.05(16) . .
S8 Ag38 Ag36 75.96(11) . .
S8 Ag38 Ag39 96.30(11) . .
S8 Ag38 Ag8 134.54(11) . 6_655
S8 Ag38 S9 97.70(16) . .
Ag30 Ag7 Ag39 58.45(4) . 6_655
Ag30 Ag7 Ag8 55.88(3) . .
Ag30 Ag7 Ag34 52.67(3) . 6_655
Ag39 Ag7 Ag8 60.17(4) 6_655 .
Ag39 Ag7 Ag34 67.86(4) 6_655 6_655
Ag8 Ag7 Ag34 105.72(4) . 6_655
S20 Ag7 Ag30 136.59(11) . .
S20 Ag7 Ag39 92.84(11) . 6_655
S20 Ag7 Ag8 82.25(11) . .
S20 Ag7 Ag34 149.63(11) . 6_655
S20 Ag7 S13 111.90(14) . 6_655
S20 Ag7 S18 121.90(15) . .
S13 Ag7 Ag30 100.63(10) 6_655 .
S13 Ag7 Ag39 89.68(10) 6_655 6_655
S13 Ag7 Ag8 147.99(10) 6_655 .
S13 Ag7 Ag34 47.99(9) 6_655 6_655
S18 Ag7 Ag30 74.16(10) . .
S18 Ag7 Ag39 132.43(11) . 6_655
S18 Ag7 Ag8 91.04(12) . .
S18 Ag7 Ag34 87.70(11) . 6_655
S18 Ag7 S13 103.71(15) . 6_655
Ag16 Ag14 Ag17 58.56(4) . .
Ag16 Ag14 Ag12 58.77(4) . .
Ag16 Ag14 Ag13 137.15(6) . .
Ag16 Ag14 Ag18 58.50(4) . .
Ag12 Ag14 Ag17 68.61(4) . .
Ag13 Ag14 Ag17 79.58(5) . .
Ag13 Ag14 Ag12 99.73(6) . .
Ag18 Ag14 Ag17 55.40(5) . .
Ag18 Ag14 Ag12 110.58(6) . .
Ag18 Ag14 Ag13 106.35(6) . .
S4 Ag14 Ag16 73.69(10) . .
S4 Ag14 Ag17 130.71(11) . .
S4 Ag14 Ag12 97.89(11) . .
S4 Ag14 Ag13 149.14(11) . .
S4 Ag14 Ag18 90.72(12) . .
S4 Ag14 S3 114.14(15) . .
S6 Ag14 Ag16 113.85(13) . .
S6 Ag14 Ag17 74.26(13) . .
S6 Ag14 Ag12 139.19(13) . .
S6 Ag14 Ag13 56.46(13) . .
S6 Ag14 Ag18 57.00(13) . .
S6 Ag14 S4 119.38(17) . .
S6 Ag14 S3 116.35(16) . .
S3 Ag14 Ag16 112.02(12) . .
S3 Ag14 Ag17 95.52(12) . .
S3 Ag14 Ag12 53.25(11) . .
S3 Ag14 Ag13 59.89(10) . .
S3 Ag14 Ag18 150.72(13) . .
Ag19 Ag37 Ag29 57.34(4) 6_655 6_655
Ag19 Ag37 Ag15 59.64(4) 6_655 6_655
Ag19 Ag37 Ag9 109.68(5) 6_655 6_655
Ag19 Ag37 Ag28 73.22(7) 6_655 6_655
Ag29 Ag37 Ag15 105.61(5) 6_655 6_655
Ag29 Ag37 Ag9 54.96(4) 6_655 6_655
Ag36 Ag37 Ag19 61.65(4) . 6_655
Ag36 Ag37 Ag29 58.47(4) . 6_655
Ag36 Ag37 Ag15 59.47(4) . 6_655
Ag36 Ag37 Ag9 96.20(5) . 6_655
Ag36 Ag37 Ag28 114.37(6) . 6_655
Ag15 Ag37 Ag9 155.64(6) 6_655 6_655
Ag28 Ag37 Ag29 57.55(6) 6_655 6_655
Ag28 Ag37 Ag15 129.06(8) 6_655 6_655
Ag28 Ag37 Ag9 56.78(8) 6_655 6_655
S9 Ag37 Ag19 159.74(13) . 6_655
S9 Ag37 Ag29 125.58(14) . 6_655
S9 Ag37 Ag36 101.50(12) . .
S9 Ag37 Ag15 102.95(14) . 6_655
S9 Ag37 Ag9 81.91(14) . 6_655
S9 Ag37 Ag28 126.42(15) . 6_655
S9 Ag37 S21 118.66(14) . 6_655
S21 Ag37 Ag19 70.68(9) 6_655 6_655
S21 Ag37 Ag29 111.79(9) 6_655 6_655
S21 Ag37 Ag36 127.53(10) 6_655 .
S21 Ag37 Ag15 78.71(11) 6_655 6_655
S21 Ag37 Ag9 120.31(11) 6_655 6_655
S21 Ag37 Ag28 67.96(12) 6_655 6_655
Ag32 Ag31 Ag9 110.69(5) . .
Ag29 Ag31 Ag32 56.09(4) . .
Ag29 Ag31 Ag30 60.13(4) . .
Ag29 Ag31 Ag33 67.32(4) . .
Ag29 Ag31 Ag8 60.51(4) . .
Ag29 Ag31 Ag9 56.31(4) . .
Ag30 Ag31 Ag32 55.07(3) . .
Ag30 Ag31 Ag33 107.40(5) . .
Ag30 Ag31 Ag8 55.07(4) . .
Ag30 Ag31 Ag9 101.08(5) . .
Ag33 Ag31 Ag32 54.96(3) . .
Ag33 Ag31 Ag8 126.54(6) . .
Ag33 Ag31 Ag9 86.64(5) . .
Ag8 Ag31 Ag32 101.00(5) . .
Ag8 Ag31 Ag9 55.56(4) . .
S18 Ag31 Ag32 100.83(12) . .
S18 Ag31 Ag29 134.57(12) . .
S18 Ag31 Ag30 74.53(11) . .
S18 Ag31 Ag33 135.19(13) . .
S18 Ag31 Ag8 92.17(12) . .
S18 Ag31 Ag9 137.85(13) . .
S18 Ag31 S16 143.66(16) . .
S16 Ag31 Ag32 106.54(12) . .
S16 Ag31 Ag29 81.31(12) . .
S16 Ag31 Ag30 141.37(13) . .
S16 Ag31 Ag33 54.17(12) . .
S16 Ag31 Ag8 105.30(13) . .
S16 Ag31 Ag9 49.83(12) . .
S13 Ag3 Ag35 88.16(10) . .
S13 Ag3 S12 95.36(14) . .
S12 Ag3 Ag35 53.92(10) . .
P5 Ag3 Ag35 135.99(14) . .
P5 Ag3 S13 133.68(16) . .
P5 Ag3 S12 120.13(17) . .
Ag11 Ag1 Ag17 53.17(4) . 6_655
Ag11 Ag1 Ag12 59.02(4) . 6_655
Ag11 Ag1 Ag12 56.83(4) . .
Ag12 Ag1 Ag17 106.61(5) . 6_655
Ag12 Ag1 Ag17 67.67(4) 6_655 6_655
Ag12 Ag1 Ag12 60.03(5) 6_655 .
S1 Ag1 Ag11 77.81(11) . .
S1 Ag1 Ag17 88.95(11) . 6_655
S1 Ag1 Ag12 96.07(11) . .
S1 Ag1 Ag12 136.78(11) . 6_655
S1 Ag1 S5 102.03(15) . 6_655
S5 Ag1 Ag11 101.93(11) 6_655 .
S5 Ag1 Ag17 48.80(10) 6_655 6_655
S5 Ag1 Ag12 148.39(12) 6_655 .
S5 Ag1 Ag12 89.47(11) 6_655 6_655
S2 Ag1 Ag11 134.65(12) . .
S2 Ag1 Ag17 149.09(17) . 6_655
S2 Ag1 Ag12 91.21(14) . 6_655
S2 Ag1 Ag12 79.21(12) . .
S2 Ag1 S1 121.10(19) . .
S2 Ag1 S5 111.90(18) . 6_655
Ag29 Ag9 Ag8 60.50(4) . .
Ag29 Ag9 Ag37 55.15(4) . 6_655
Ag29 Ag9 Ag31 53.50(4) . .
Ag29 Ag9 Ag5 129.39(7) . .
Ag29 Ag9 Ag28 56.39(5) . .
Ag8 Ag9 Ag37 70.30(5) . 6_655
Ag8 Ag9 Ag31 58.02(4) . .
Ag8 Ag9 Ag5 96.34(5) . .
Ag8 Ag9 Ag28 111.37(7) . .
Ag31 Ag9 Ag37 105.16(5) . 6_655
Ag5 Ag9 Ag37 75.20(5) . 6_655
Ag5 Ag9 Ag31 150.69(6) . .
Ag28 Ag9 Ag37 53.52(7) . 6_655
Ag28 Ag9 Ag31 99.80(6) . .
Ag28 Ag9 Ag5 103.19(7) . .
S19 Ag9 Ag29 114.25(11) . .
S19 Ag9 Ag8 53.91(10) . .
S19 Ag9 Ag37 96.99(12) . 6_655
S19 Ag9 Ag31 92.74(11) . .
S19 Ag9 Ag5 58.60(11) . .
S19 Ag9 Ag28 150.03(14) . .
S17 Ag9 Ag29 106.76(16) . .
S17 Ag9 Ag8 133.20(16) . .
S17 Ag9 Ag37 67.05(17) . 6_655
S17 Ag9 Ag31 152.98(14) . .
S17 Ag9 Ag5 54.96(13) . .
S17 Ag9 Ag28 54.17(15) . .
S17 Ag9 S19 113.56(16) . .
S16 Ag9 Ag29 78.41(11) . .
S16 Ag9 Ag8 106.21(13) . .
S16 Ag9 Ag37 129.16(12) . 6_655
S16 Ag9 Ag31 48.28(12) . .
S16 Ag9 Ag5 151.11(13) . .
S16 Ag9 Ag28 85.40(13) . .
S16 Ag9 S19 122.43(17) . .
S16 Ag9 S17 115.17(18) . .
S20 Ag4 S11 99.23(13) 6_655 .
S20 Ag4 S10 82.88(15) 6_655 .
S10 Ag4 S11 90.92(14) . .
P6 Ag4 S20 115.97(19) . 6_655
P6 Ag4 S11 118.15(17) . .
P6 Ag4 S10 139.70(18) . .
Ag16 Ag10 Ag11 59.94(4) . .
Ag16 Ag10 Ag23 56.74(4) . 6_655
Ag16 Ag10 Ag12 58.15(4) . .
Ag16 Ag10 Ag15 66.52(4) . .
Ag11 Ag10 Ag23 55.55(4) . 6_655
Ag11 Ag10 Ag12 56.15(4) . .
Ag11 Ag10 Ag15 107.44(5) . .
Ag23 Ag10 Ag12 101.16(5) 6_655 .
Ag23 Ag10 Ag15 55.21(4) 6_655 .
Ag15 Ag10 Ag12 122.72(5) . .
S1 Ag10 Ag16 139.12(12) . .
S1 Ag10 Ag11 79.37(12) . .
S1 Ag10 Ag23 104.42(11) . 6_655
S1 Ag10 Ag12 97.16(12) . .
S1 Ag10 Ag15 136.57(12) . .
S1 Ag10 S4 144.65(16) . .
S4 Ag10 Ag16 74.96(10) . .
S4 Ag10 Ag11 134.61(11) . .
S4 Ag10 Ag23 104.48(11) . 6_655
S4 Ag10 Ag12 96.78(11) . .
S4 Ag10 Ag15 53.58(11) . .
S9 Ag5 Ag9 86.10(12) 6_655 .
S9 Ag5 S19 83.04(16) 6_655 .
S9 Ag5 S17 92.24(19) 6_655 .
S19 Ag5 Ag9 51.77(10) . .
S17 Ag5 Ag9 52.25(13) . .
S17 Ag5 S19 104.02(16) . .
P2 Ag5 Ag9 145.9(2) . .
P2 Ag5 S9 128.0(2) . 6_655
P2 Ag5 S19 123.4(2) . .
P2 Ag5 S17 117.9(2) . .
S2 Ag2 S3 99.98(16) 6_655 .
S2 Ag2 S3 91.10(16) . .
S2 Ag2 S2 80.44(19) 6_655 .
P4 Ag2 S3 113.8(3) . .
P4 Ag2 S2 123.4(3) . 6_655
P4 Ag2 S2 138.6(2) . .
S5 Ag13 Ag14 85.56(11) . .
S5 Ag13 S6 93.77(17) . .
S5 Ag13 S3 81.37(15) . .
S6 Ag13 Ag14 53.13(11) . .
S6 Ag13 S3 106.59(15) . .
S3 Ag13 Ag14 53.46(10) . .
P3 Ag13 Ag14 143.65(18) . .
P3 Ag13 S5 130.6(2) . .
P3 Ag13 S6 117.6(2) . .
P3 Ag13 S3 119.67(19) . .
S20 Ag6 S19 93.01(14) . .
S10 Ag6 S20 82.24(14) 6_655 .
S10 Ag6 S19 101.26(15) 6_655 .
P1 Ag6 S20 139.23(19) . .
P1 Ag6 S10 128.34(18) . 6_655
P1 Ag6 S19 104.16(18) . .
Ag25 Ag26 Ag27 54.22(4) . .
Ag25 Ag26 Ag21 56.33(4) . .
Ag25 Ag26 Ag35 60.63(5) . .
Ag25 Ag26 Ag34 61.53(5) . .
Ag25 Ag26 S15 109.29(12) . .
Ag21 Ag26 Ag27 53.43(4) . .
Ag35 Ag26 Ag27 106.64(6) . .
Ag35 Ag26 Ag21 110.70(6) . .
Ag34 Ag26 Ag27 55.93(4) . .
Ag34 Ag26 Ag21 103.59(6) . .
Ag34 Ag26 Ag35 66.37(5) . .
Ag34 Ag26 S15 57.96(11) . .
Ag40 Ag26 Ag25 107.66(8) . .
Ag40 Ag26 Ag27 59.47(6) . .
Ag40 Ag26 Ag21 63.23(6) . .
Ag40 Ag26 Ag35 166.05(9) . .
Ag40 Ag26 Ag34 101.98(8) . .
Ag40 Ag26 S15 56.95(12) . .
S14 Ag26 Ag25 113.92(13) . .
S14 Ag26 Ag27 115.40(11) . .
S14 Ag26 Ag21 68.36(10) . .
S14 Ag26 Ag35 118.84(13) . .
S14 Ag26 Ag34 171.31(12) . .
S14 Ag26 Ag40 71.80(13) . .
S14 Ag26 S12 112.73(15) . .
S14 Ag26 S15 120.33(17) . .
S12 Ag26 Ag25 111.05(12) . .
S12 Ag26 Ag27 131.26(12) . .
S12 Ag26 Ag21 163.11(13) . .
S12 Ag26 Ag35 53.24(11) . .
S12 Ag26 Ag34 75.93(11) . .
S12 Ag26 Ag40 133.64(14) . .
S12 Ag26 S15 86.40(15) . .
S15 Ag26 Ag27 63.22(11) . .
S15 Ag26 Ag21 107.87(12) . .
S15 Ag26 Ag35 117.51(12) . .
Ag16 Ag18 Ag19 52.88(4) . .
Ag16 Ag18 Ag21 54.59(4) . .
Ag16 Ag18 Ag14 59.81(5) . .
Ag21 Ag18 Ag19 52.02(4) . .
Ag17 Ag18 Ag19 102.53(5) . .
Ag17 Ag18 Ag16 62.32(5) . .
Ag17 Ag18 Ag21 58.06(4) . .
Ag17 Ag18 Ag14 64.82(6) . .
Ag14 Ag18 Ag19 106.96(5) . .
Ag14 Ag18 Ag21 106.34(6) . .
Ag40 Ag18 Ag19 57.87(6) . .
Ag40 Ag18 Ag16 105.09(8) . .
Ag40 Ag18 Ag21 62.80(6) . .
Ag40 Ag18 Ag17 112.92(8) . .
Ag40 Ag18 Ag14 164.51(8) . .
Ag40 Ag18 S14 67.24(12) . .
Ag40 Ag18 S6 141.96(13) . .
S21 Ag18 Ag19 65.08(10) . .
S21 Ag18 Ag16 106.49(11) . .
S21 Ag18 Ag21 111.56(12) . .
S21 Ag18 Ag17 167.49(12) . .
S21 Ag18 Ag14 115.71(12) . .
S21 Ag18 Ag40 62.90(12) . .
S21 Ag18 S14 122.64(16) . .
S21 Ag18 S6 113.10(16) . .
S14 Ag18 Ag19 109.12(11) . .
S14 Ag18 Ag16 112.31(11) . .
S14 Ag18 Ag21 65.11(10) . .
S14 Ag18 Ag17 61.52(11) . .
S14 Ag18 Ag14 119.88(12) . .
S6 Ag18 Ag19 158.81(13) . .
S6 Ag18 Ag16 111.76(13) . .
S6 Ag18 Ag21 135.34(14) . .
S6 Ag18 Ag17 77.71(13) . .
S6 Ag18 Ag14 53.52(12) . .
S6 Ag18 S14 89.80(15) . .
Ag29 Ag28 Ag27 54.31(4) . .
Ag29 Ag28 Ag37 62.23(5) . 6_655
Ag29 Ag28 Ag9 60.59(6) . .
Ag37 Ag28 Ag27 99.67(8) 6_655 .
Ag37 Ag28 Ag9 69.70(6) 6_655 .
Ag9 Ag28 Ag27 109.44(8) . .
Ag40 Ag28 Ag27 59.05(7) . .
Ag40 Ag28 Ag29 102.41(11) . .
Ag40 Ag28 Ag37 97.04(13) . 6_655
Ag40 Ag28 Ag9 161.68(11) . .
Ag40 Ag28 S17 136.4(2) . .
S15 Ag28 Ag27 66.81(13) . .
S15 Ag28 Ag29 114.09(15) . .
S15 Ag28 Ag37 161.0(2) . 6_655
S15 Ag28 Ag9 126.3(2) . .
S15 Ag28 Ag40 64.88(15) . .
S15 Ag28 S17 121.2(2) . .
S17 Ag28 Ag27 163.74(17) . .
S17 Ag28 Ag29 110.81(14) . .
S17 Ag28 Ag37 75.44(14) . 6_655
S17 Ag28 Ag9 54.31(15) . .
Ag19 Ag40 Ag27 58.50(5) . .
Ag19 Ag40 Ag21 56.94(5) . .
Ag19 Ag40 S14 114.61(11) . .
Ag27 Ag40 Ag21 57.28(5) . .
Ag27 Ag40 S14 110.06(12) . .
Ag26 Ag40 Ag19 118.60(9) . .
Ag26 Ag40 Ag27 71.28(7) . .
Ag26 Ag40 Ag21 67.42(7) . .
Ag26 Ag40 Ag18 108.51(10) . .
Ag26 Ag40 S21 162.47(15) . .
Ag26 Ag40 S14 52.40(11) . .
Ag26 Ag40 S15 67.99(13) . .
Ag18 Ag40 Ag19 73.65(7) . .
Ag18 Ag40 Ag27 120.31(9) . .
Ag18 Ag40 Ag21 67.76(7) . .
Ag18 Ag40 S21 57.38(12) . .
Ag18 Ag40 S14 58.97(11) . .
Ag18 Ag40 S15 167.56(15) . .
Ag28 Ag40 Ag19 77.66(8) . .
Ag28 Ag40 Ag27 74.25(8) . .
Ag28 Ag40 Ag21 125.29(9) . .
Ag28 Ag40 Ag26 121.41(12) . .
Ag28 Ag40 Ag18 129.72(11) . .
Ag28 Ag40 S21 74.34(13) . .
Ag28 Ag40 S14 167.62(13) . .
Ag28 Ag40 S15 56.42(14) . .
S21 Ag40 Ag19 69.90(11) . .
S21 Ag40 Ag27 123.72(12) . .
S21 Ag40 Ag21 111.28(12) . .
S21 Ag40 S14 110.56(16) . .
S14 Ag40 Ag21 64.46(10) . .
S15 Ag40 Ag19 118.70(14) . .
S15 Ag40 Ag27 70.65(13) . .
S15 Ag40 Ag21 119.22(13) . .
S15 Ag40 S21 123.23(17) . .
S15 Ag40 S14 113.23(16) . .
Ag35 S7 Ag20 115.74(16) . .
Ag24 S7 Ag20 73.30(11) . .
Ag24 S7 Ag35 89.95(14) . .
C29 S7 Ag20 123.5(6) . .
C29 S7 Ag35 119.5(6) . .
C29 S7 Ag24 116.7(6) . .
Ag37 S9 Ag38 87.18(15) . .
Ag37 S9 Ag5 102.92(18) . 6_655
Ag5 S9 Ag38 127.8(2) 6_655 .
C1 S9 Ag38 108.6(6) . .
C1 S9 Ag37 109.0(6) . .
C1 S9 Ag5 115.5(6) . 6_655
Ag18 S21 Ag37 125.32(16) . 6_655
Ag18 S21 Ag40 59.72(11) . .
Ag40 S21 Ag37 96.96(14) . 6_655
C57 S21 Ag37 122.7(7) . 6_655
C57 S21 Ag18 111.5(7) . .
C57 S21 Ag40 106.1(7) . .
Ag17 S14 Ag40 101.87(13) . .
Ag26 S14 Ag17 121.13(17) . .
Ag26 S14 Ag18 106.82(16) . .
Ag26 S14 Ag40 55.80(11) . .
Ag18 S14 Ag17 60.44(10) . .
Ag18 S14 Ag40 53.80(10) . .
C71 S14 Ag17 130.9(8) . .
C71 S14 Ag26 107.9(8) . .
C71 S14 Ag18 104.8(7) . .
C71 S14 Ag40 103.4(8) . .
Ag7 S20 Ag4 109.08(17) . 6_655
Ag7 S20 Ag6 131.45(18) . .
Ag4 S20 Ag6 84.14(14) 6_655 .
C113 S20 Ag7 103.0(7) . .
C113 S20 Ag4 107.4(7) . 6_655
C113 S20 Ag6 117.6(7) . .
Ag39 S11 Ag35 73.73(11) . .
Ag39 S11 Ag4 96.87(13) . .
Ag35 S11 Ag4 168.61(17) . .
C22 S11 Ag39 115.4(6) . .
C22 S11 Ag35 95.1(6) . .
C22 S11 Ag4 94.8(6) . .
Ag34 S13 Ag7 79.24(12) . 6_655
Ag34 S13 Ag3 99.58(15) . .
Ag3 S13 Ag7 130.41(17) . 6_655
C43 S13 Ag34 110.0(5) . .
C43 S13 Ag7 112.4(5) . 6_655
C43 S13 Ag3 114.3(5) . .
Ag1 S1 Ag20 97.82(16) . 6_655
Ag10 S1 Ag20 81.88(14) . 6_655
Ag10 S1 Ag1 93.22(15) . .
C99 S1 Ag20 138.2(3) . 6_655
C99 S1 Ag1 116.6(3) . .
C99 S1 Ag10 116.8(3) . .
Ag35 S12 Ag3 70.29(13) . .
Ag35 S12 Ag26 72.43(12) . .
Ag26 S12 Ag3 131.23(18) . .
C141 S12 Ag35 108.7(7) . .
C141 S12 Ag3 111.8(7) . .
C141 S12 Ag26 109.2(7) . .
Ag38 S10 Ag4 132.12(17) . .
Ag38 S10 Ag6 107.34(17) . 6_655
Ag4 S10 Ag6 84.09(17) . 6_655
C15 S10 Ag38 102.7(7) . .
C15 S10 Ag4 115.8(7) . .
C15 S10 Ag6 112.3(6) . 6_655
Ag17 S5 Ag1 77.31(13) . 6_655
Ag17 S5 Ag13 101.31(18) . .
Ag13 S5 Ag1 129.13(18) . 6_655
C36 S5 Ag17 110.8(7) . .
C36 S5 Ag1 112.8(6) . 6_655
C36 S5 Ag13 114.8(6) . .
Ag15 S4 Ag14 120.73(17) . .
Ag10 S4 Ag15 73.79(12) . .
Ag10 S4 Ag14 92.06(14) . .
C85 S4 Ag15 123.7(7) . .
C85 S4 Ag14 114.8(7) . .
C85 S4 Ag10 113.9(6) . .
Ag24 S8 Ag15 82.84(14) . 6_655
Ag24 S8 Ag38 92.68(16) . .
Ag38 S8 Ag15 101.38(16) . 6_655
C8 S8 Ag24 113.7(5) . .
C8 S8 Ag15 133.2(6) . 6_655
C8 S8 Ag38 120.0(5) . .
Ag7 S18 Ag33 100.26(15) . 6_655
Ag31 S18 Ag33 84.79(14) . 6_655
Ag31 S18 Ag7 99.01(17) . .
C120 S18 Ag33 134.8(5) . 6_655
C120 S18 Ag7 116.2(5) . .
C120 S18 Ag31 113.0(5) . .
Ag8 S19 Ag9 70.74(12) . .
Ag8 S19 Ag5 114.88(18) . .
Ag8 S19 Ag6 95.45(15) . .
Ag9 S19 Ag5 69.63(12) . .
Ag9 S19 Ag6 165.9(2) . .
Ag5 S19 Ag6 115.63(16) . .
C127 S19 Ag8 116.8(6) . .
C127 S19 Ag9 97.4(5) . .
C127 S19 Ag5 117.7(6) . .
C127 S19 Ag6 91.5(5) . .
Ag14 S6 Ag13 70.41(14) . .
Ag14 S6 Ag18 69.48(13) . .
Ag13 S6 Ag18 128.1(2) . .
C78 S6 Ag14 111.8(6) . .
C78 S6 Ag13 117.4(6) . .
C78 S6 Ag18 107.2(6) . .
Ag34 S15 Ag26 60.66(11) . .
Ag28 S15 Ag34 122.8(2) . .
Ag28 S15 Ag26 111.3(2) . .
Ag28 S15 Ag40 58.70(16) . .
Ag40 S15 Ag34 102.66(18) . .
Ag40 S15 Ag26 55.06(12) . .
C64 S15 Ag34 127.2(4) . .
C64 S15 Ag26 104.5(5) . .
C64 S15 Ag28 109.9(4) . .
C64 S15 Ag40 107.0(5) . .
Ag12 S3 Ag14 71.25(12) . .
Ag12 S3 Ag2 95.97(17) . .
Ag12 S3 Ag13 117.45(17) . .
Ag14 S3 Ag2 165.6(2) . .
Ag14 S3 Ag13 66.65(12) . .
Ag2 S3 Ag13 116.13(16) . .
C92 S3 Ag12 118.0(8) . .
C92 S3 Ag14 98.9(7) . .
C92 S3 Ag2 92.9(7) . .
C92 S3 Ag13 112.5(7) . .
Ag9 S17 Ag5 72.79(15) . .
Ag28 S17 Ag9 71.52(16) . .
Ag28 S17 Ag5 132.6(2) . .
C50 S17 Ag9 113.5(8) . .
C50 S17 Ag5 116.0(8) . .
C50 S17 Ag28 106.4(8) . .
C215 P5 Ag3 107.0(7) . .
C222 P5 Ag3 115.6(7) . .
C222 P5 C215 106.5(9) . .
C202 P5 Ag3 110.6(7) . .
C202 P5 C215 108.1(9) . .
C202 P5 C222 108.6(9) . .
Ag33 S16 Ag9 116.58(19) . .
Ag31 S16 Ag33 73.26(14) . .
Ag31 S16 Ag9 81.89(16) . .
C134 S16 Ag33 120.7(6) . .
C134 S16 Ag31 111.3(5) . .
C134 S16 Ag9 122.6(5) . .
C213 P6 Ag4 112.0(7) . .
C208 P6 Ag4 113.9(6) . .
C208 P6 C213 103.7(9) . .
C217 P6 Ag4 118.7(6) . .
C217 P6 C213 98.1(8) . .
C217 P6 C208 108.3(8) . .
C181 P2 Ag5 111.2(8) . .
C189 P2 Ag5 115.5(9) . .
C189 P2 C181 108.0(12) . .
C189 P2 C178 104.5(12) . .
C178 P2 Ag5 113.6(9) . .
C178 P2 C181 103.1(11) . .
Ag1 S2 Ag2 135.2(2) . .
Ag1 S2 Ag2 108.4(2) . 6_655
Ag2 S2 Ag2 84.46(17) 6_655 .
C106 S2 Ag1 102.6(7) . .
C106 S2 Ag2 111.4(7) . 6_655
C106 S2 Ag2 112.4(7) . .
C190 P1 Ag6 113.1(6) . .
C190 P1 C183 105.8(9) . .
C183 P1 Ag6 113.4(8) . .
C201 P1 Ag6 115.2(6) . .
C201 P1 C190 104.2(8) . .
C201 P1 C183 104.2(10) . .
C154 P3 Ag13 108.7(11) . .
C154 P3 C153 98.4(14) . .
C154 P3 C169 116.6(16) . .
C153 P3 Ag13 112.1(9) . .
C169 P3 Ag13 114.4(10) . .
C169 P3 C153 105.5(12) . .
C157 P4 Ag2 112.4(10) . .
C157 P4 C164 112.9(15) . .
C156 P4 Ag2 115.1(12) . .
C156 P4 C157 106.8(14) . .
C156 P4 C164 96.7(16) . .
C164 P4 Ag2 111.9(12) . .
C36 C41 C40 120(2) . .
C34 C29 S7 120.4(13) . .
C30 C29 S7 121.6(16) . .
C30 C29 C34 117.8(18) . .
C202 C207 C206 115(2) . .
C23 C22 S11 122.3(14) . .
C23 C22 C27 117.2(17) . .
C27 C22 S11 119.9(14) . .
C55 C50 S17 121(2) . .
C55 C50 C51 117(2) . .
C51 C50 S17 121.7(19) . .
C214 C215 P5 109.9(16) . .
C215 C214 C213 117.9(19) . .
C114 C115 C116 112(2) . .
C33 C34 C29 121.8(19) . .
C202 C203 C204 123(2) . .
C205 C204 C203 124(3) . .
C58 C57 S21 121.0(16) . .
C58 C57 C62 121(2) . .
C62 C57 S21 118.0(18) . .
C24 C23 C22 123(2) . .
C206 C205 C204 113(3) . .
C86 C85 S4 118.2(16) . .
C90 C85 S4 121.0(15) . .
C90 C85 C86 120.7(19) . .
C87 C86 C85 119(2) . .
C57 C58 C59 123(2) . .
C23 C24 C25 120(2) . .
C114 C113 S20 122.8(19) . .
C114 C113 C118 116(2) . .
C118 C113 S20 121.1(17) . .
C111 C106 S2 121.9(19) . .
C111 C106 C107 128(2) . .
C107 C106 S2 109.7(17) . .
C38 C37 C36 118(2) . .
C26 C27 C22 118.6(19) . .
C224 C223 C222 120(2) . .
C73 C72 C71 112(2) . .
C222 C227 C226 123(2) . .
C24 C25 C28 123.8(19) . .
C26 C25 C24 117.5(18) . .
C26 C25 C28 117.9(18) . .
C182 C181 P2 115.8(17) . .
C25 C26 C27 124(2) . .
C106 C111 C110 118(2) . .
C29 C30 C31 120(2) . .
C72 C73 C74 127(3) . .
C223 C222 P5 126.3(17) . .
C227 C222 P5 116.7(16) . .
C227 C222 C223 116(2) . .
C115 C116 C119 117.7(19) . .
C117 C116 C115 120.3(19) . .
C117 C116 C119 121.5(19) . .
C207 C202 P5 126.0(16) . .
C203 C202 P5 120.8(16) . .
C203 C202 C207 113.1(19) . .
C214 C213 P6 109.6(14) . .
C71 C76 C75 125(3) . .
C76 C75 C74 119(2) . .
C38 C39 C42 122(2) . .
C40 C39 C38 120(2) . .
C40 C39 C42 119(2) . .
C195 C190 P1 118.8(8) . .
C195 C190 C191 120.0 . .
C191 C190 P1 120.9(8) . .
C190 C195 C194 120.0 . .
C193 C194 C195 120.0 . .
C192 C193 C194 120.0 . .
C193 C192 C191 120.0 . .
C192 C191 C190 120.0 . .
C72 C71 S14 112.1(17) . .
C76 C71 S14 126(2) . .
C76 C71 C72 122(2) . .
C37 C38 C39 122(2) . .
C94 C95 C96 120.0 . .
C94 C95 C98 119.5(12) . .
C96 C95 C98 120.1(12) . .
C93 C94 C95 120.0 . .
C94 C93 C92 120.0 . .
C93 C92 S3 118.6(11) . .
C97 C92 S3 121.2(11) . .
C97 C92 C93 120.0 . .
C92 C97 C96 120.0 . .
C97 C96 C95 120.0 . .
C73 C74 C75 114.2(19) . .
C73 C74 C77 130(3) . .
C75 C74 C77 116(3) . .
C67 C66 C65 120.0 . .
C66 C67 C70 120.0(5) . .
C68 C67 C66 120.0 . .
C68 C67 C70 120.0(5) . .
C67 C68 C69 120.0 . .
C68 C69 C64 120.0 . .
C69 C64 S15 120.1(6) . .
C69 C64 C65 120.0 . .
C65 C64 S15 119.9(6) . .
C64 C65 C66 120.0 . .
C108 C109 C110 125(2) . .
C108 C109 C112 120(2) . .
C110 C109 C112 114(2) . .
C31 C32 C33 119(2) . .
C31 C32 C35 122.3(19) . .
C33 C32 C35 119.1(18) . .
C60 C59 C58 115(3) . .
C118 C117 C116 119(2) . .
C60 C61 C62 114(3) . .
C32 C31 C30 123(3) . .
C223 C224 C225 123(3) . .
C108 C107 C106 109(2) . .
C41 C36 S5 120.2(15) . .
C41 C36 C37 120.5(18) . .
C37 C36 S5 118.9(15) . .
C89 C90 C85 123(2) . .
C182 C183 P1 109.9(16) . .
C113 C114 C115 130(3) . .
C225 C226 C227 117(3) . .
C50 C55 C54 135(3) . .
C55 C54 C53 99(2) . .
C39 C40 C41 119(2) . .
C46 C47 C48 120.0 . .
C47 C46 C45 120.0 . .
C47 C46 C49 124.6(14) . .
C45 C46 C49 115.1(15) . .
C46 C45 C44 120.0 . .
C43 C44 C45 120.0 . .
C44 C43 S13 121.0(7) . .
C48 C43 S13 119.0(7) . .
C48 C43 C44 120.0 . .
C43 C48 C47 120.0 . .
C57 C62 C61 120(3) . .
C205 C206 C207 131(3) . .
C159 C158 C157 120.0 . .
C158 C159 C160 120.0 . .
C161 C160 C159 120.0 . .
C160 C161 C162 120.0 . .
C157 C162 C161 120.0 . .
C158 C157 P4 116.3(16) . .
C162 C157 P4 123.7(16) . .
C162 C157 C158 120.0 . .
C120 C121 C122 120.0 . .
C121 C120 S18 119.2(8) . .
C121 C120 C125 120.0 . .
C125 C120 S18 120.7(8) . .
C124 C125 C120 120.0 . .
C125 C124 C123 120.0 . .
C124 C123 C126 121.1(14) . .
C122 C123 C124 120.0 . .
C122 C123 C126 118.9(14) . .
C123 C122 C121 120.0 . .
C17 C18 C19 120.0 . .
C17 C18 C21 138.0(9) . .
C19 C18 C21 102.0(9) . .
C16 C17 C18 120.0 . .
C15 C16 C17 120.0 . .
C16 C15 S10 114.2(10) . .
C16 C15 C20 120.0 . .
C20 C15 S10 125.8(10) . .
C19 C20 C15 120.0 . .
C20 C19 C18 120.0 . .
C139 C134 S16 116.7(10) . .
C139 C134 C135 120.0 . .
C135 C134 S16 123.2(10) . .
C134 C139 C138 120.0 . .
C137 C138 C139 120.0 . .
C138 C137 C136 120.0 . .
C138 C137 C140 121(3) . .
C136 C137 C140 118(3) . .
C137 C136 C135 120.0 . .
C136 C135 C134 120.0 . .
C90 C89 C88 126(2) . .
C32 C33 C34 118(2) . .
C109 C108 C107 120(2) . .
C109 C110 C111 118(2) . .
C184 C189 P2 120.0(14) . .
C184 C189 C188 120.0 . .
C188 C189 P2 120.0(14) . .
C189 C184 C185 120.0 . .
C184 C185 C186 120.0 . .
C187 C186 C185 120.0 . .
C186 C187 C188 120.0 . .
C187 C188 C189 120.0 . .
C201 C196 C197 120.0 . .
C196 C201 P1 118.0(10) . .
C196 C201 C200 120.0 . .
C200 C201 P1 122.0(10) . .
C199 C200 C201 120.0 . .
C200 C199 C198 120.0 . .
C197 C198 C199 120.0 . .
C198 C197 C196 120.0 . .
C181 C182 C183 106.7(19) . .
C52 C53 C54 130(2) . .
C52 C53 C56 123.7(19) . .
C56 C53 C54 106.2(14) . .
C52 C51 C50 119(3) . .
F24 C77 C74 103(3) . .
F22 C77 F24 109(3) . .
F22 C77 C74 121(4) . .
F22 C77 F23 113(4) . .
F23 C77 F24 96(4) . .
F23 C77 C74 111(2) . .
C212 C5AA C208 120.0 . .
C211 C212 C5AA 120.0 . .
C212 C211 C210 120.0 . .
C211 C210 C209 120.0 . .
C208 C209 C210 120.0 . .
C5AA C208 P6 114.3(10) . .
C209 C208 P6 125.5(10) . .
C209 C208 C5AA 120.0 . .
C11 C10 C9 120.0 . .
C10 C11 C12 120.0 . .
C10 C11 C14 129.6(8) . .
C12 C11 C14 110.4(8) . .
C13 C12 C11 120.0 . .
C12 C13 C8 120.0 . .
C13 C8 S8 123.9(8) . .
C13 C8 C9 120.0 . .
C9 C8 S8 116.1(7) . .
C8 C9 C10 120.0 . .
C104 C99 S1 119.6(4) . .
C104 C99 C100 120.0 . .
C100 C99 S1 119.8(4) . .
C99 C104 C103 120.0 . .
C102 C103 C104 120.0 . .
C103 C102 C101 120.0 . .
C103 C102 C105 119.8(6) . .
C101 C102 C105 120.2(6) . .
C100 C101 C102 120.0 . .
C101 C100 C99 120.0 . .
C59 C60 C61 126(3) . .
C59 C60 C63 128(3) . .
C61 C60 C63 106(3) . .
F5 C21 C18 106(2) . .
F5 C21 F4 117(3) . .
F5 C21 F6 92(3) . .
F4 C21 C18 134.9(17) . .
F4 C21 F6 97(2) . .
F6 C21 C18 94(3) . .
C131 C130 C129 120.0 . .
C131 C130 C133 122.7(8) . .
C129 C130 C133 117.1(8) . .
C130 C131 C132 120.0 . .
C131 C132 C127 120.0 . .
C132 C127 S19 118.7(8) . .
C132 C127 C128 120.0 . .
C128 C127 S19 121.0(8) . .
C129 C128 C127 120.0 . .
C128 C129 C130 120.0 . .
C86 C87 C88 125(2) . .
C226 C225 C224 119(3) . .
C218 C217 P6 116.1(9) . .
C218 C217 C216 120.0 . .
C216 C217 P6 123.9(9) . .
C219 C218 C217 120.0 . .
C220 C219 C218 120.0 . .
C219 C220 C221 120.0 . .
C216 C221 C220 120.0 . .
C221 C216 C217 120.0 . .
F51 C49 C46 110(2) . .
F49 C49 F51 108(2) . .
F49 C49 C46 126(3) . .
F50 C49 F51 92(3) . .
F50 C49 F49 115(3) . .
F50 C49 C46 100(2) . .
C113 C118 C117 122(2) . .
F11 C28 C25 103.8(18) . .
F12 C28 F11 113(2) . .
F12 C28 C25 119(2) . .
F12 C28 F10 114(2) . .
F10 C28 F11 94(2) . .
F10 C28 C25 109.6(19) . .
C89 C88 C87 106.0(12) . .
C91 C88 C89 127.0(12) . .
C91 C88 C87 127.0(11) . .
F39 C98 C95 115(2) . .
F39 C98 F38 100(3) . .
F39 C98 F37 121(3) . .
F38 C98 C95 110(2) . .
F37 C98 C95 112.5(19) . .
F37 C98 F38 95(2) . .
C143 C142 C141 117(3) . .
F17 C42 C39 115(2) . .
F17 C42 F16 101.7(19) . .
F18 C42 C39 116(2) . .
F18 C42 F17 112(2) . .
F18 C42 F16 105(2) . .
F16 C42 C39 105.2(19) . .
C141 C146 C145 120(2) . .
F14 C35 C32 106.7(13) . .
F15 C35 C32 118.8(13) . .
F15 C35 F14 103.6(11) . .
F13 C35 C32 113.2(13) . .
F13 C35 F14 108.0(12) . .
F13 C35 F15 105.7(12) . .
C142 C141 S12 114.1(18) . .
C146 C141 S12 123.3(16) . .
C146 C141 C142 123(2) . .
C155 C156 P4 109(2) . .
C146 C145 C144 114(3) . .
F42 C105 C102 98.4(12) . .
F42 C105 F41 104.2(18) . .
F41 C105 C102 96.2(14) . .
F40 C105 C102 104.8(14) . .
F40 C105 F42 153.2(17) . .
F40 C105 F41 87(2) . .
F8 C14 C11 101.1(12) . .
F7 C14 C11 97.5(13) . .
F7 C14 F8 107.7(16) . .
F9 C14 C11 111.6(13) . .
F9 C14 F8 115.4(14) . .
F9 C14 F7 120.5(16) . .
F60 C119 C116 106.8(16) . .
F60 C119 F59 110.4(16) . .
F58 C119 C116 102.8(16) . .
F58 C119 F60 120.8(19) . .
F58 C119 F59 101.4(19) . .
F59 C119 C116 115(2) . .
F45 C112 C109 107.1(18) . .
F43 C112 C109 125(2) . .
F43 C112 F45 114(2) . .
F43 C112 F44 102(2) . .
F44 C112 C109 110.3(19) . .
F44 C112 F45 93.1(17) . .
C155 C154 P3 121(2) . .
F29 C63 C60 112(5) . .
F29 C63 F30 122(6) . .
F29 C63 F28 140(7) . .
F30 C63 C60 89(3) . .
F28 C63 C60 90(3) . .
F28 C63 F30 89(4) . .
C168 C163 C164 120.0 . .
C163 C168 C167 120.0 . .
C166 C167 C168 120.0 . .
C165 C166 C167 120.0 . .
C164 C165 C166 120.0 . .
C163 C164 P4 125.4(18) . .
C165 C164 P4 114.6(18) . .
C165 C164 C163 120.0 . .
C80 C81 C82 120.0 . .
C80 C81 C84 121.1(18) . .
C82 C81 C84 118.8(18) . .
C79 C80 C81 120.0 . .
C80 C79 C78 120.0 . .
C79 C78 S6 117.4(8) . .
C83 C78 S6 122.6(8) . .
C83 C78 C79 120.0 . .
C82 C83 C78 120.0 . .
C83 C82 C81 120.0 . .
C145 C144 C147 108(3) . .
C143 C144 C145 123(4) . .
C143 C144 C147 128(3) . .
C156 C155 C154 122(3) . .
C144 C143 C142 122(3) . .
C176 C175 C180 120.0 . .
C177 C176 C175 120.0 . .
C176 C177 C178 120.0 . .
C177 C178 P2 116.8(15) . .
C179 C178 P2 123.2(15) . .
C179 C178 C177 120.0 . .
C178 C179 C180 120.0 . .
C179 C180 C175 120.0 . .
C53 C52 C51 120(3) . .
C150 C151 C152 120.0 . .
C151 C150 C149 120.0 . .
C148 C149 C150 120.0 . .
C149 C148 C153 120.0 . .
C148 C153 P3 119.3(14) . .
C148 C153 C152 120.0 . .
C152 C153 P3 120.6(14) . .
C153 C152 C151 120.0 . .
F32 C84 C81 110(3) . .
F32 C84 F33 112(3) . .
F32 C84 F31 109(3) . .
F33 C84 C81 114(3) . .
F33 C84 F31 102(3) . .
F31 C84 C81 110(3) . .
F55 C133 C130 102.8(15) . .
F55 C133 F57 116.1(12) . .
F55 C133 F56 114.1(12) . .
F57 C133 C130 96.2(16) . .
F56 C133 C130 110.1(14) . .
F56 C133 F57 115.0(13) . .
F36 C91 C88 104.6(11) . .
F36 C91 F34 107.3(11) . .
F34 C91 C88 99.9(10) . .
F35 C91 C88 124.8(14) . .
F35 C91 F36 111.2(12) . .
F35 C91 F34 107.5(12) . .
C169 C174 C173 120.0 . .
C174 C169 P3 120.2(18) . .
C170 C169 P3 119.6(18) . .
C170 C169 C174 120.0 . .
C169 C170 C171 120.0 . .
C170 C171 C172 120.0 . .
C173 C172 C171 120.0 . .
C172 C173 C174 120.0 . .
F61 C126 C123 104(2) . .
F62 C126 C123 105(3) . .
F62 C126 F61 111(2) . .
F62 C126 F63 117(2) . .
F63 C126 C123 106(2) . .
F63 C126 F61 112.0(19) . .
C137 C140 F54 93(3) . .
F52 C140 C137 121(4) . .
F52 C140 F53 119(3) . .
F52 C140 F54 110(4) . .
F53 C140 C137 105(4) . .
F53 C140 F54 105(4) . .
F46 C56 C53 110.6(13) . .
F46 C56 F48 107.9(12) . .
F46 C56 F47 106.6(13) . .
F48 C56 C53 115.8(12) . .
F48 C56 F47 104.8(12) . .
F47 C56 C53 110.6(11) . .
F1 C7 C4 102.5(16) . .
F2 C7 F1 100(2) . .
F2 C7 F3 116(3) . .
F2 C7 C4 124(2) . .
F3 C7 F1 104(2) . .
F3 C7 C4 107(2) . .
C3 C4 C7 113.0(9) . .
C3 C4 C5 120.0 . .
C5 C4 C7 127.0(9) . .
C2 C3 C4 120.0 . .
C3 C2 C1 120.0 . .
C2 C1 S9 118.2(8) . .
C2 C1 C6 120.0 . .
C6 C1 S9 121.8(8) . .
C5 C6 C1 120.0 . .
C6 C5 C4 120.0 . .
F20 C147 C144 116(2) . .
F20 C147 F19 107.6(14) . .
F20 C147 F21 107.2(15) . .
F19 C147 C144 111(2) . .
F21 C147 C144 107(2) . .
F21 C147 F19 107.3(14) . .
F26 C70 C67 103.7(13) . .
F26 C70 F27 114.8(13) . .
F26 C70 F25 113.5(12) . .
F27 C70 C67 104.0(9) . .
F27 C70 F25 112.5(12) . .
F25 C70 C67 107.2(12) . .

loop_
_geom_bond_atom_site_label_1
_geom_bond_atom_site_label_2
_geom_bond_distance
_geom_bond_site_symmetry_2
Ag32 Ag27 2.8072(12) 6_655
Ag32 Ag27 2.8072(12) .
Ag32 Ag29 2.7824(10) 6_655
Ag32 Ag29 2.7825(10) .
Ag32 Ag30 2.8005(9) 6_655
Ag32 Ag30 2.8006(9) .
Ag32 Ag22 2.921(2) .
Ag32 Ag33 2.8059(14) 6_655
Ag32 Ag33 2.8059(14) .
Ag32 Ag31 3.0793(17) 6_655
Ag32 Ag31 3.0792(17) .
Ag25 Ag27 2.7718(13) .
Ag25 Ag30 2.7955(14) 6_655
Ag25 Ag21 2.8202(14) .
Ag25 Ag23 2.7762(14) .
Ag25 Ag36 2.9150(14) .
Ag25 Ag39 2.8755(14) .
Ag25 Ag20 3.2093(15) .
Ag25 Ag35 2.9405(14) .
Ag25 Ag34 2.9180(15) .
Ag25 Ag24 2.8582(15) .
Ag25 Ag26 2.8118(19) .
Ag19 Ag27 2.8597(14) .
Ag19 Ag29 2.7704(15) .
Ag19 Ag16 2.7808(15) .
Ag19 Ag22 2.8441(10) .
Ag19 Ag21 2.8403(14) .
Ag19 Ag23 2.8097(14) 6_655
Ag19 Ag36 2.8986(14) 6_655
Ag19 Ag15 2.9085(15) .
Ag19 Ag37 2.8479(16) 6_655
Ag19 Ag18 3.316(2) .
Ag19 Ag40 2.926(2) .
Ag27 Ag29 2.8072(14) .
Ag27 Ag30 2.8803(13) 6_655
Ag27 Ag22 2.8917(13) .
Ag27 Ag21 2.8562(14) .
Ag27 Ag33 2.8936(15) .
Ag27 Ag34 2.8797(15) .
Ag27 Ag26 3.218(2) .
Ag27 Ag28 3.285(2) .
Ag27 Ag40 2.927(2) .
Ag29 Ag30 2.9066(14) .
Ag29 Ag36 2.8022(15) 6_655
Ag29 Ag33 3.2287(16) .
Ag29 Ag8 2.9660(15) .
Ag29 Ag37 2.9248(16) 6_655
Ag29 Ag31 2.8189(17) .
Ag29 Ag9 2.9179(17) .
Ag29 Ag28 2.790(2) .
Ag30 Ag25 2.7953(14) 6_655
Ag30 Ag27 2.8804(13) 6_655
Ag30 Ag36 2.7899(14) 6_655
Ag30 Ag33 2.8996(15) 6_655
Ag30 Ag39 2.8653(14) 6_655
Ag30 Ag8 2.7886(14) .
Ag30 Ag34 2.7770(15) 6_655
Ag30 Ag7 2.9255(15) .
Ag30 Ag31 2.9762(17) .
Ag16 Ag21 2.7705(14) .
Ag16 Ag11 2.8856(15) .
Ag16 Ag11 2.7845(15) 6_655
Ag16 Ag23 2.7976(14) 6_655
Ag16 Ag17 2.9393(15) .
Ag16 Ag12 2.9010(16) .
Ag16 Ag15 3.2286(15) .
Ag16 Ag14 2.9032(17) .
Ag16 Ag10 2.8680(16) .
Ag16 Ag18 2.8639(18) .
Ag22 Ag19 2.8442(10) 6_655
Ag22 Ag27 2.8917(13) 6_655
Ag22 Ag21 2.9094(12) .
Ag22 Ag21 2.9094(12) 6_655
Ag22 Ag23 2.8965(12) .
Ag22 Ag23 2.8966(12) 6_655
Ag21 Ag11 2.8887(14) 6_655
Ag21 Ag23 2.8554(13) .
Ag21 Ag17 2.9115(16) .
Ag21 Ag20 2.8865(15) .
Ag21 Ag26 3.1325(19) .
Ag21 Ag18 3.1522(19) .
Ag21 Ag40 3.029(2) .
Ag11 Ag16 2.7843(15) 6_655
Ag11 Ag21 2.8884(14) 6_655
Ag11 Ag11 2.794(2) 6_655
Ag11 Ag23 2.7608(15) 6_655
Ag11 Ag17 2.7553(15) 6_655
Ag11 Ag12 2.8760(16) 6_655
Ag11 Ag12 2.8263(15) .
Ag11 Ag20 2.9045(15) 6_655
Ag11 Ag1 2.8981(16) .
Ag11 Ag10 2.9078(17) .
Ag23 Ag19 2.8097(14) 6_655
Ag23 Ag16 2.7975(14) 6_655
Ag23 Ag11 2.7607(15) 6_655
Ag23 Ag36 2.7982(14) .
Ag23 Ag20 2.8082(14) .
Ag23 Ag24 3.0406(15) .
Ag23 Ag15 2.7933(14) 6_655
Ag23 Ag10 3.0134(16) 6_655
Ag36 Ag19 2.8984(14) 6_655
Ag36 Ag29 2.8020(15) 6_655
Ag36 Ag30 2.7899(14) 6_655
Ag36 Ag39 2.8095(14) .
Ag36 Ag8 2.8763(16) 6_655
Ag36 Ag24 2.9555(16) .
Ag36 Ag15 2.8828(16) 6_655
Ag36 Ag38 2.9096(15) .
Ag36 Ag37 2.8084(17) .
Ag33 Ag30 2.8995(15) 6_655
Ag33 Ag34 3.0136(16) .
Ag33 Ag31 2.9998(18) .
Ag33 S18 2.696(5) 6_655
Ag33 S16 2.540(5) .
Ag17 Ag11 2.7552(15) 6_655
Ag17 Ag20 3.0044(17) .
Ag17 Ag14 3.0968(18) .
Ag17 Ag1 3.2236(18) 6_655
Ag17 Ag18 2.817(2) .
Ag17 S14 2.846(4) .
Ag17 S5 2.486(5) .
Ag39 Ag30 2.8654(14) 6_655
Ag39 Ag35 3.0617(16) .
Ag39 Ag8 2.9914(15) 6_655
Ag39 Ag24 3.0576(17) .
Ag39 Ag38 2.9840(15) .
Ag39 Ag7 2.9430(16) 6_655
Ag39 S11 2.522(4) .
Ag12 Ag11 2.8760(16) 6_655
Ag12 Ag12 2.990(3) 6_655
Ag12 Ag14 3.0061(19) .
Ag12 Ag1 2.9401(18) 6_655
Ag12 Ag1 3.0356(17) .
Ag12 Ag10 3.0882(18) .
Ag12 S3 2.544(5) .
Ag20 Ag11 2.9045(15) 6_655
Ag20 Ag24 3.0245(17) .
Ag20 S7 2.563(4) .
Ag20 S1 2.724(5) 6_655
Ag35 Ag34 3.2284(17) .
Ag35 Ag3 2.9410(18) .
Ag35 Ag26 3.005(2) .
Ag35 S7 2.534(4) .
Ag35 S11 2.581(4) .
Ag35 S12 2.525(5) .
Ag8 Ag36 2.8763(16) 6_655
Ag8 Ag39 2.9914(15) 6_655
Ag8 Ag38 2.9684(17) 6_655
Ag8 Ag7 3.0232(16) .
Ag8 Ag31 3.0538(18) .
Ag8 Ag9 2.9690(17) .
Ag8 S19 2.541(5) .
Ag34 Ag30 2.7768(15) 6_655
Ag34 Ag7 3.2905(17) 6_655
Ag34 Ag26 2.891(2) .
Ag34 S13 2.489(4) .
Ag34 S15 2.811(5) .
Ag24 S7 2.503(4) .
Ag24 S8 2.457(5) .
Ag15 Ag23 2.7932(14) 6_655
Ag15 Ag36 2.8828(16) 6_655
Ag15 Ag37 2.9951(19) 6_655
Ag15 Ag10 3.0143(18) .
Ag15 S4 2.526(5) .
Ag15 S8 2.657(4) 6_655
Ag38 Ag8 2.9683(17) 6_655
Ag38 S9 2.627(5) .
Ag38 S10 2.494(5) .
Ag38 S8 2.563(5) .
Ag7 Ag39 2.9429(16) 6_655
Ag7 Ag34 3.2906(17) 6_655
Ag7 S20 2.508(4) .
Ag7 S13 2.667(4) 6_655
Ag7 S18 2.534(5) .
Ag14 Ag13 2.989(2) .
Ag14 Ag18 2.957(2) .
Ag14 S4 2.539(5) .
Ag14 S6 2.539(5) .
Ag14 S3 2.616(5) .
Ag37 Ag19 2.8478(16) 6_655
Ag37 Ag29 2.9249(16) 6_655
Ag37 Ag15 2.9950(19) 6_655
Ag37 Ag9 3.347(2) 6_655
Ag37 Ag28 2.869(3) 6_655
Ag37 S9 2.472(5) .
Ag37 S21 2.700(5) 6_655
Ag31 Ag9 3.299(2) .
Ag31 S18 2.438(5) .
Ag31 S16 2.487(5) .
Ag3 S13 2.549(4) .
Ag3 S12 2.583(5) .
Ag3 P5 2.398(4) .
Ag1 Ag17 3.2239(18) 6_655
Ag1 Ag12 2.9404(18) 6_655
Ag1 S1 2.542(5) .
Ag1 S5 2.670(5) 6_655
Ag1 S2 2.502(5) .
Ag9 Ag37 3.347(2) 6_655
Ag9 Ag5 3.088(2) .
Ag9 Ag28 2.985(3) .
Ag9 S19 2.588(5) .
Ag9 S17 2.556(6) .
Ag9 S16 2.547(5) .
Ag4 S20 2.589(5) 6_655
Ag4 S11 2.814(4) .
Ag4 S10 2.601(5) .
Ag4 P6 2.420(5) .
Ag10 Ag23 3.0133(16) 6_655
Ag10 S1 2.430(5) .
Ag10 S4 2.495(4) .
Ag5 S9 2.554(6) 6_655
Ag5 S19 2.812(5) .
Ag5 S17 2.647(5) .
Ag5 P2 2.365(6) .
Ag2 S3 2.773(5) .
Ag2 S2 2.608(5) .
Ag2 S2 2.584(7) 6_655
Ag2 P4 2.409(7) .
Ag13 S5 2.551(5) .
Ag13 S6 2.645(6) .
Ag13 S3 2.817(5) .
Ag13 P3 2.374(6) .
Ag6 S20 2.616(5) .
Ag6 S10 2.607(6) 6_655
Ag6 S19 2.817(5) .
Ag6 P1 2.412(5) .
Ag26 Ag40 2.574(3) .
Ag26 S14 2.466(5) .
Ag26 S12 2.560(5) .
Ag26 S15 2.911(6) .
Ag18 Ag40 2.587(3) .
Ag18 S21 2.524(5) .
Ag18 S14 2.747(5) .
Ag18 S6 2.648(6) .
Ag28 Ag37 2.869(3) 6_655
Ag28 Ag40 2.484(4) .
Ag28 S15 2.422(5) .
Ag28 S17 2.552(6) .
Ag40 S21 2.667(4) .
Ag40 S14 2.957(5) .
Ag40 S15 2.632(6) .
S7 C29 1.723(17) .
S9 Ag5 2.554(6) 6_655
S9 C1 1.794(11) .
S21 Ag37 2.700(5) 6_655
S21 C57 1.82(2) .
S14 C71 1.78(2) .
S20 Ag4 2.589(5) 6_655
S20 C113 1.77(2) .
S11 C22 1.785(18) .
S13 Ag7 2.667(4) 6_655
S13 C43 1.763(11) .
S1 Ag20 2.724(5) 6_655
S1 C99 1.790(9) .
S12 C141 1.77(2) .
S10 Ag6 2.607(6) 6_655
S10 C15 1.767(10) .
S5 Ag1 2.669(5) 6_655
S5 C36 1.791(19) .
S4 C85 1.77(2) .
S8 Ag15 2.657(4) 6_655
S8 C8 1.790(12) .
S18 Ag33 2.696(5) 6_655
S18 C120 1.826(13) .
S19 C127 1.839(11) .
S6 C78 1.772(11) .
S15 C64 1.778(9) .
S3 C92 1.756(12) .
S17 C50 1.79(2) .
P5 C215 1.92(2) .
P5 C222 1.84(2) .
P5 C202 1.76(2) .
S16 C134 1.863(12) .
P6 C213 1.87(2) .
P6 C208 1.82(2) .
P6 C217 1.819(16) .
P2 C181 1.85(2) .
P2 C189 1.80(3) .
P2 C178 1.814(19) .
S2 Ag2 2.584(7) 6_655
S2 C106 1.86(2) .
P1 C190 1.810(16) .
P1 C183 1.86(2) .
P1 C201 1.701(19) .
P3 C154 1.73(3) .
P3 C153 1.85(2) .
P3 C169 1.77(3) .
P4 C157 1.95(3) .
P4 C156 1.82(3) .
P4 C164 1.99(3) .
C41 C36 1.40(3) .
C41 C40 1.40(3) .
C29 C34 1.46(3) .
C29 C30 1.31(3) .
C207 C202 1.40(3) .
C207 C206 1.42(3) .
C22 C23 1.42(3) .
C22 C27 1.43(3) .
C50 C55 1.30(3) .
C50 C51 1.40(3) .
C215 C214 1.36(3) .
C214 C213 1.52(3) .
C115 C116 1.48(3) .
C115 C114 1.38(4) .
C34 C33 1.42(3) .
F11 C28 1.46(3) .
C203 C204 1.35(3) .
C203 C202 1.34(3) .
C204 C205 1.32(4) .
C57 C58 1.33(3) .
C57 C62 1.34(3) .
C23 C24 1.28(3) .
C205 C206 1.16(4) .
C85 C86 1.40(3) .
C85 C90 1.38(3) .
C86 C87 1.31(3) .
C58 C59 1.44(3) .
C24 C25 1.48(3) .
C113 C114 1.35(3) .
C113 C118 1.39(3) .
C106 C111 1.20(3) .
C106 C107 1.56(4) .
C37 C38 1.37(3) .
C37 C36 1.40(3) .
F51 C49 1.39(4) .
C27 C26 1.36(3) .
C223 C222 1.37(3) .
C223 C224 1.27(3) .
F12 C28 1.21(3) .
C72 C73 1.38(4) .
C72 C71 1.45(3) .
C227 C222 1.34(3) .
C227 C226 1.37(4) .
C25 C26 1.35(3) .
C25 C28 1.500(18) .
C181 C182 1.57(3) .
C111 C110 1.45(3) .
C30 C31 1.45(4) .
C73 C74 1.38(4) .
C116 C117 1.43(3) .
C116 C119 1.514(17) .
C76 C75 1.37(3) .
C76 C71 1.26(3) .
F49 C49 1.23(4) .
F50 C49 1.22(4) .
C75 C74 1.40(4) .
C39 C38 1.41(3) .
C39 C40 1.38(3) .
C39 C42 1.48(3) .
F10 C28 1.41(4) .
F39 C98 1.26(4) .
C190 C195 1.3900 .
C190 C191 1.3900 .
C195 C194 1.3900 .
C194 C193 1.3900 .
C193 C192 1.3900 .
C192 C191 1.3900 .
F24 C77 1.42(6) .
C95 C94 1.3900 .
C95 C96 1.3900 .
C95 C98 1.516(19) .
C94 C93 1.3900 .
C93 C92 1.3900 .
C92 C97 1.3900 .
C97 C96 1.3900 .
C74 C77 1.524(19) .
C66 C67 1.3900 .
C66 C65 1.3900 .
C67 C68 1.3900 .
C67 C70 1.699(9) .
C68 C69 1.3900 .
C69 C64 1.3900 .
C64 C65 1.3900 .
C109 C108 1.34(3) .
C109 C110 1.36(3) .
C109 C112 1.511(19) .
C32 C31 1.36(4) .
C32 C33 1.39(3) .
C32 C35 1.510(17) .
C59 C60 1.35(4) .
C117 C118 1.41(4) .
C61 C62 1.50(4) .
C61 C60 1.40(4) .
C224 C225 1.36(4) .
C107 C108 1.45(4) .
C90 C89 1.23(2) .
C183 C182 1.60(3) .
F38 C98 1.39(4) .
C226 C225 1.31(4) .
C55 C54 1.41(4) .
C54 C53 1.62(3) .
C47 C46 1.3900 .
C47 C48 1.3900 .
C46 C45 1.3900 .
C46 C49 1.518(18) .
C45 C44 1.3900 .
C44 C43 1.3900 .
C43 C48 1.3900 .
C158 C159 1.3900 .
C158 C157 1.3900 .
C159 C160 1.3900 .
C160 C161 1.3900 .
C161 C162 1.3900 .
C162 C157 1.3900 .
C121 C120 1.3900 .
C121 C122 1.3900 .
C120 C125 1.3900 .
C125 C124 1.3900 .
C124 C123 1.3900 .
C123 C122 1.3900 .
C123 C126 1.528(16) .
C18 C17 1.3900 .
C18 C19 1.3900 .
C18 C21 1.547(10) .
C17 C16 1.3900 .
C16 C15 1.3900 .
C15 C20 1.3900 .
C20 C19 1.3900 .
C134 C139 1.3900 .
C134 C135 1.3900 .
C139 C138 1.3900 .
C138 C137 1.3900 .
C137 C136 1.3900 .
C137 C140 1.531(16) .
C136 C135 1.3900 .
C89 C88 1.55(2) .
C189 C184 1.3900 .
C189 C188 1.3900 .
C184 C185 1.3900 .
C185 C186 1.3900 .
C186 C187 1.3900 .
C187 C188 1.3900 .
C196 C201 1.3900 .
C196 C197 1.3900 .
C201 C200 1.3900 .
C200 C199 1.3900 .
C199 C198 1.3900 .
C198 C197 1.3900 .
F22 C77 1.05(5) .
C53 C52 1.21(4) .
C53 C56 1.503(14) .
F5 C21 1.23(5) .
C51 C52 1.40(4) .
C77 F23 1.28(4) .
C5AA C212 1.3900 .
C5AA C208 1.3900 .
C212 C211 1.3900 .
C211 C210 1.3900 .
C210 C209 1.3900 .
C209 C208 1.3900 .
C10 C11 1.3900 .
C10 C9 1.3900 .
C11 C12 1.3900 .
C11 C14 1.601(13) .
C12 C13 1.3900 .
C13 C8 1.3900 .
C8 C9 1.3900 .
C99 C104 1.3900 .
C99 C100 1.3900 .
C104 C103 1.3900 .
C103 C102 1.3900 .
C102 C101 1.3900 .
C102 C105 1.717(10) .
C101 C100 1.3900 .
F4 C21 1.279(18) .
C60 C63 1.78(6) .
C21 F6 1.353(19) .
C130 C131 1.3900 .
C130 C129 1.3900 .
C130 C133 1.553(15) .
C131 C132 1.3900 .
C132 C127 1.3900 .
C127 C128 1.3900 .
C128 C129 1.3900 .
C87 C88 1.57(2) .
C217 C218 1.3900 .
C217 C216 1.3900 .
C218 C219 1.3900 .
C219 C220 1.3900 .
C220 C221 1.3900 .
C221 C216 1.3900 .
C88 C91 1.536(11) .
C98 F37 1.37(3) .
F17 C42 1.30(3) .
F45 C112 1.42(3) .
F18 C42 1.28(3) .
F16 C42 1.44(3) .
F60 C119 1.345(17) .
F43 C112 1.15(3) .
C142 C141 1.42(3) .
C142 C143 1.38(4) .
C146 C141 1.41(3) .
C146 C145 1.43(3) .
F14 C35 1.348(15) .
F42 C105 1.333(17) .
F29 C63 0.84(6) .
C35 F15 1.347(15) .
C35 F13 1.323(15) .
F44 C112 1.41(3) .
C156 C155 1.50(4) .
C145 C144 1.48(5) .
F58 C119 1.340(19) .
F59 C119 1.349(18) .
C105 F41 1.347(17) .
C105 F40 1.314(17) .
C14 F8 1.375(17) .
C14 F7 1.370(17) .
C14 F9 1.341(17) .
F30 C63 1.39(6) .
C154 C155 1.66(4) .
C63 F28 1.29(6) .
C163 C168 1.3900 .
C163 C164 1.3900 .
C168 C167 1.3900 .
C167 C166 1.3900 .
C166 C165 1.3900 .
C165 C164 1.3900 .
C81 C80 1.3900 .
C81 C82 1.3900 .
C81 C84 1.517(16) .
C80 C79 1.3900 .
C79 C78 1.3900 .
C78 C83 1.3900 .
C83 C82 1.3900 .
C144 C143 1.33(5) .
C144 C147 1.54(5) .
F32 C84 1.23(5) .
F33 C84 1.36(4) .
F55 C133 1.381(14) .
F57 C133 1.404(15) .
C175 C176 1.3900 .
C175 C180 1.3900 .
C176 C177 1.3900 .
C177 C178 1.3900 .
C178 C179 1.3900 .
C179 C180 1.3900 .
F31 C84 1.41(5) .
F36 C91 1.330(13) .
F34 C91 1.342(14) .
F56 C133 1.388(14) .
C151 C150 1.3900 .
C151 C152 1.3900 .
C150 C149 1.3900 .
C149 C148 1.3900 .
C148 C153 1.3900 .
C153 C152 1.3900 .
C91 F35 1.310(14) .
C174 C169 1.3900 .
C174 C173 1.3900 .
C169 C170 1.3900 .
C170 C171 1.3900 .
C171 C172 1.3900 .
C172 C173 1.3900 .
F61 C126 1.37(3) .
F62 C126 1.28(3) .
F52 C140 1.36(6) .
F53 C140 1.43(6) .
F63 C126 1.288(18) .
C140 F54 1.56(6) .
C56 F46 1.332(15) .
C56 F48 1.342(15) .
C56 F47 1.348(14) .
F20 C147 1.334(16) .
F1 C7 1.350(19) .
F2 C7 1.12(4) .
F3 C7 1.33(5) .
C7 C4 1.510(17) .
C4 C3 1.3900 .
C4 C5 1.3900 .
C3 C2 1.3900 .
C2 C1 1.3900 .
C1 C6 1.3900 .
C6 C5 1.3900 .
F19 C147 1.338(16) .
F21 C147 1.336(16) .
C70 F26 1.308(13) .
C70 F27 1.322(14) .
C70 F25 1.330(13) .

loop_
_platon_squeeze_void_nr
_platon_squeeze_void_average_x
_platon_squeeze_void_average_y
_platon_squeeze_void_average_z
_platon_squeeze_void_volume
_platon_squeeze_void_count_electrons
_platon_squeeze_void_content
1 -0.038 0.005 0.117 14578 3698 ' '
2 0.250 0.250 0.479 20 2 ' '
3 0.250 0.750 0.979 20 2 ' '
4 0.750 0.250 0.979 20 2 ' '
5 0.750 0.750 0.479 20 2 ' '
